data_1570461
loop_
_publ_author_name
'Tian, Yi-Qi'
'Dai, Lin-Fang'
'Mu, Wen-Lei'
'Yu, Wei-Dong'
'Yan, Jun'
'Liu, Chao'

_publ_section_title
;
 Atomically accurate site-specific ligand tailoring of highly acid- and
 alkali-resistant Ti(iv)-based metallamacrocycle for enhanced
 CO<sub>2</sub> photoreduction.
;
_journal_issue 48
_journal_name_full 'Chemical science'
_journal_page_first 14280
_journal_page_last 14289
_journal_paper_doi 10.1039/d3sc06046b
_journal_volume 14
_journal_year 2023
_chemical_formula_moiety 'C388 H472 Cl2 O68 Ti16, 4(C2 H3 N)'
_chemical_formula_sum 'C396 H484 Cl2 N4 O68 Ti16'
_chemical_formula_weight 7225.14
_space_group_crystal_system monoclinic
_space_group_IT_number 15
_space_group_name_Hall '-C 2yc'
_space_group_name_H-M_alt 'C 1 2/c 1'
_atom_sites_solution_hydrogens mixed
_atom_sites_solution_primary iterative
_audit_block_doi 10.5517/ccdc.csd.cc2bznxx
_audit_creation_date 2022-04-22
_audit_creation_method
;
Olex2 1.5
(compiled 2021.12.09 svn.r5202d8cf for OlexSys, GUI svn.r6439)
;
_audit_update_record
;
2022-05-23 deposited with the CCDC.	2023-11-29 downloaded from the CCDC.
;
_cell_angle_alpha 90
_cell_angle_beta 121.288(2)
_cell_angle_gamma 90
_cell_formula_units_Z 4
_cell_length_a 53.303(2)
_cell_length_b 19.9467(8)
_cell_length_c 50.645(2)
_cell_measurement_reflns_used 9829
_cell_measurement_temperature 150
_cell_measurement_theta_max 52.980
_cell_measurement_theta_min 3.735
_cell_volume 46016(3)
_computing_cell_refinement 'SAINT V8.38A (Bruker, 2018)'
_computing_data_reduction 'SAINT V8.38A (Bruker, 2018)'
_computing_molecular_graphics 'Olex2 1.5 (Dolomanov et al., 2009)'
_computing_publication_material 'Olex2 1.5 (Dolomanov et al., 2009)'
_computing_structure_refinement 'SHELXL 2013/2 (Sheldrick, 2015)'
_computing_structure_solution 'olex2.solve 1.5 (Bourhis et al., 2015)'
_diffrn_ambient_temperature 150
_diffrn_detector 'CCD area detector'
_diffrn_detector_area_resol_mean 5.6
_diffrn_detector_type 'Bruker SMART CCD 6000 area detector'
_diffrn_measured_fraction_theta_full 0.976
_diffrn_measured_fraction_theta_max 0.992
_diffrn_measurement_device 'three-circle diffractometer'
_diffrn_measurement_device_type 'XtaLAB Synergy, Dualflex, HyPix'
_diffrn_radiation_monochromator graphite
_diffrn_radiation_probe x-ray
_diffrn_radiation_type GaK\a
_diffrn_radiation_wavelength 1.34139
_diffrn_reflns_av_R_equivalents 0.0537
_diffrn_reflns_av_unetI/netI 0.0340
_diffrn_reflns_Laue_measured_fraction_full 0.976
_diffrn_reflns_Laue_measured_fraction_max 0.992
_diffrn_reflns_limit_h_max 63
_diffrn_reflns_limit_h_min -63
_diffrn_reflns_limit_k_max 14
_diffrn_reflns_limit_k_min -23
_diffrn_reflns_limit_l_max 56
_diffrn_reflns_limit_l_min -60
_diffrn_reflns_number 319443
_diffrn_reflns_point_group_measured_fraction_full 0.976
_diffrn_reflns_point_group_measured_fraction_max 0.992
_diffrn_reflns_theta_full 53.594
_diffrn_reflns_theta_max 53.185
_diffrn_reflns_theta_min 2.104
_diffrn_source 'sealed X-ray tube'
_diffrn_source_current 2.86
_diffrn_source_power 0.1997996
_diffrn_source_target Mo
_diffrn_source_type 'Incoatec I\ms'
_diffrn_source_voltage 69.86
_diffrn_standards_number 0
_exptl_absorpt_coefficient_mu 1.810
_exptl_absorpt_correction_T_max 0.581
_exptl_absorpt_correction_T_min 0.440
_exptl_absorpt_correction_type multi-scan
_exptl_crystal_colour 'clear yellowish yellow'
_exptl_crystal_colour_lustre clear
_exptl_crystal_colour_modifier yellowish
_exptl_crystal_colour_primary yellow
_exptl_crystal_density_diffrn 1.043
_exptl_crystal_description needle
_exptl_crystal_F_000 15272
_exptl_crystal_size_max 0.5
_exptl_crystal_size_mid 0.4
_exptl_crystal_size_min 0.3
_refine_diff_density_max 1.886
_refine_diff_density_min -1.485
_refine_diff_density_rms 0.159
_refine_ls_extinction_method none
_refine_ls_goodness_of_fit_ref 1.008
_refine_ls_hydrogen_treatment mixed
_refine_ls_matrix_type full
_refine_ls_number_parameters 2369
_refine_ls_number_reflns 40618
_refine_ls_number_restraints 195
_refine_ls_restrained_S_all 1.023
_refine_ls_R_factor_all 0.1051
_refine_ls_R_factor_gt 0.0929
_refine_ls_shift/su_max 0.050
_refine_ls_shift/su_mean 0.000
_refine_ls_structure_factor_coef Fsqd
_refine_ls_weighting_details
;
 w=1/[\s^2^(Fo^2^)+(0.2000P)^2^+100.0000P]
 where P=(Fo^2^+2Fc^2^)/3
;
_refine_ls_weighting_scheme calc
_refine_ls_wR_factor_gt 0.2724
_refine_ls_wR_factor_ref 0.2872
_reflns_Friedel_coverage 0.000
_reflns_number_gt 33414
_reflns_number_total 40618
_reflns_threshold_expression 'I > 2\s(I)'
_cod_data_source_file d3sc06046b2.cif
_cod_data_source_block Ti16L4-2
_cod_depositor_comments 'Adding full bibliography for 1570454--1570469.cif.'
_cod_database_code 1570461
_shelxl_version_number 2013-2
_shelx_space_group_comment
;
The symmetry employed for this shelxl refinement is uniquely defined
by the following loop, which should always be used as a source of
symmetry information in preference to the above space-group names.
They are only intended as comments.
;
_olex2_refinement_description
;
1. Fixed Uiso
 At 1.2 times of:
  All C(H) groups, All C(H,H) groups
 At 1.5 times of:
  All C(H,H,H) groups
2. Restrained distances
 C14-C24
 1.45 with sigma of 0.01
 C054-C05L
 1.45 with sigma of 0.01
 C16-C18
 2.5 with sigma of 0.01
3. Uiso/Uaniso restraints and constraints
C1 \\sim C2 \\sim C3 \\sim C4: within 2A with sigma of 0.01 and sigma for
terminal atoms of 0.02 within 2A
Uanis(C15) \\sim Ueq, Uanis(C5) \\sim Ueq, Uanis(C6) \\sim Ueq, Uanis(C7) \\sim
Ueq, Uanis(C8) \\sim Ueq, Uanis(C9) \\sim Ueq, Uanis(C4) \\sim Ueq, Uanis(C14)
\\sim Ueq, Uanis(C10) \\sim Ueq, Uanis(C16) \\sim Ueq, Uanis(C25) \\sim Ueq,
Uanis(C26) \\sim Ueq, Uanis(C22) \\sim Ueq, Uanis(C28) \\sim Ueq, Uanis(C29)
\\sim Ueq, Uanis(C30) \\sim Ueq, Uanis(C31) \\sim Ueq, Uanis(C32) \\sim Ueq,
Uanis(C33) \\sim Ueq, Uanis(C34) \\sim Ueq, Uanis(C37) \\sim Ueq, Uanis(C36)
\\sim Ueq, Uanis(C24) \\sim Ueq, Uanis(C12) \\sim Ueq, Uanis(C11) \\sim Ueq,
Uanis(C3) \\sim Ueq, Uanis(C16) \\sim Ueq, Uanis(C17) \\sim Ueq, Uanis(C18)
\\sim Ueq, Uanis(C2) \\sim Ueq, Uanis(C3) \\sim Ueq, Uanis(C4) \\sim Ueq,
Uanis(C16) \\sim Ueq, Uanis(C17) \\sim Ueq, Uanis(C18) \\sim Ueq: with sigma of
0.01 and sigma for terminal atoms of 0.02
4. Others
 Sof(C28)=Sof(H28A)=Sof(H28B)=Sof(H28C)=1-FVAR(1)
 Sof(C06K)=Sof(H06Y)=Sof(HX)=Sof(HY)=FVAR(1)
 Sof(C29)=Sof(H29A)=Sof(H29B)=Sof(H29C)=1-FVAR(2)
 Sof(C06J)=Sof(H06V)=Sof(H06W)=Sof(H06X)=FVAR(2)
 Sof(C30)=Sof(H30A)=Sof(H30B)=Sof(H30C)=1-FVAR(3)
 Sof(C10)=Sof(H10A)=Sof(H10B)=Sof(H10C)=FVAR(3)
 Sof(C31)=Sof(H31A)=Sof(H31B)=Sof(H31C)=1-FVAR(4)
 Sof(C5)=Sof(H5A)=Sof(H5B)=Sof(H5C)=FVAR(4)
 Sof(C32)=Sof(H32A)=Sof(H32B)=Sof(H32C)=1-FVAR(5)
 Sof(C6)=Sof(H6A)=Sof(H6B)=Sof(H6C)=FVAR(5)
 Sof(C33)=Sof(H33A)=Sof(H33B)=Sof(H33C)=1-FVAR(6)
 Sof(C15)=Sof(H15A)=Sof(H15B)=Sof(H15C)=FVAR(6)
 Sof(C34)=Sof(H34A)=Sof(H34B)=Sof(H34C)=1-FVAR(7)
 Sof(C7)=Sof(H7A)=Sof(H7B)=Sof(H7C)=FVAR(7)
 Sof(C37)=Sof(H37A)=Sof(H37B)=Sof(H37C)=1-FVAR(8)
 Sof(C9)=Sof(H9A)=Sof(H9B)=Sof(H9C)=FVAR(8)
 Sof(C36)=Sof(H36A)=Sof(H36B)=Sof(H36C)=1-FVAR(9)
 Sof(C8)=Sof(H8A)=Sof(H8B)=Sof(H8C)=FVAR(9)
 Sof(Ti2A)=1-FVAR(10)
 Sof(Ti2)=FVAR(10)
 Sof(Ti3A)=1-FVAR(11)
 Sof(Ti3)=FVAR(11)
5.a Ternary CH refined with riding coordinates:
 C05E(H05Z), C05Y(H10)
5.b Secondary CH2 refined with riding coordinates:
 C01M(H01A,H01B), C01Q(H01C,H01D), C01V(H01E,H01F), C01X(H01G,H01H), C029(H02A,
 H02B), C02O(H02D,H02E), C02R(H02G,H02H), C02S(H02I,H02L), C02Y(H02M,H02N),
 C03D(H03A,H03B), C03E(H03C,H03D), C03P(H03E,H03F), C03W(H03G,H03H), C04F(H04G,
 H04H), C04I(H04J,H04K)
5.c Aromatic/amide H refined with riding coordinates:
 C01R(H01R), C021(H021), C028(H028), C02B(H02C), C02J(H02J), C02K(H02K),
 C02P(H02P), C02T(H02T), C02W(H02W), C02X(H02X), C030(H030), C033(H033),
 C036(H036), C23(H23), C039(H039), C03I(H03I), C03J(H03J), C03K(H03K),
 C03N(H03N), C03R(H03R), C03S(H03S), C03U(H03U), C03Y(H03Y), C04G(H04I),
 C04J(H04L), C04K(H04M), C04L(H04N), C04M(H04O), C04Q(H04S), C04R(H04T),
 C04V(H04V), C35(H35)
5.d Idealised Me refined as rotating group:
 C03Q(H03L,H03M,H03O), C04D(H04A,H04B,H04C), C04E(H04D,H04E,H04F), C04P(H04P,
 H04Q,H04R), C04Y(H04U,H04W,H04X), C051(H05A,H05B,H05C), C053(H05D,H05E,H05F),
 C054(H05G,H05H,H05I), C055(H05J,H05K,H05L), C056(H05M,H05N,H05O), C058(H05P,
 H05Q,H05R), C059(H05S,H05T,H05U), C05A(H05V,H05W,H05X), C22(H22A,H22B,H22C),
 C20(H20A,H20B,H20C), C05D(H05Y,H,HA), C05F(H05,HB,HC), C05G(H1,HD,HE), C05H(H2,
 HF,HG), C05I(H3,HH,HI), C13(H13A,H13B,H13C), C3(H3A,H3B,H3C), C05M(H4,HJ,HK),
 C05N(H5,HL,HM), C05Q(H6,HN,HO), C05S(H7,HP,HQ), C05T(H11,HR,HS), C8(H8A,H8B,
 H8C), C05V(H8,HT,HU), C21(H21A,H21B,H21C), C05X(H9,HV,HW), C26(H26A,H26B,H26C),
  C061(H06A,H06B,H06C), C062(H06D,H06E,H06F), C063(H06G,H06H,H06I), C064(H06J,
 H06K,H06L), C25(H25A,H25B,H25C), C066(H06M,H06N,H06O), C2(H2A,H2B,H2C),
 C17(H17A,H17B,H17C), C9(H9A,H9B,H9C), C06B(H06P,H06Q,H06R), C4(H4A,H4B,H4C),
 C5(H5A,H5B,H5C), C18(H18A,H18B,H18C), C06F(H06S,H06T,H06U), C10(H10A,H10B,
 H10C), C15(H15A,H15B,H15C), C11(H11A,H11B,H11C), C06J(H06V,H06W,H06X),
 C06K(H06Y,HX,HY), C06L(H06Z,HZ,H12), C7(H7A,H7B,H7C), C06O(H06,H13,H14),
 C27(H27A,H27B,H27C), C12(H12A,H12B,H12C), C6(H6A,H6B,H6C), C14(H14A,H14B,H14C),
  C16(H16A,H16B,H16C), C28(H28A,H28B,H28C), C29(H29A,H29B,H29C), C30(H30A,H30B,
 H30C), C31(H31A,H31B,H31C), C32(H32A,H32B,H32C), C33(H33A,H33B,H33C), C34(H34A,
 H34B,H34C), C37(H37A,H37B,H37C), C36(H36A,H36B,H36C)
;
_smtbx_masks_void_probe_radius 1.2
_smtbx_masks_void_truncation_radius 1.2
_olex2_submission_special_instructions 'No special instructions were received'

loop_
_space_group_symop_operation_xyz
'x, y, z'
'-x, y, -z+1/2'
'x+1/2, y+1/2, z'
'-x+1/2, y+1/2, -z+1/2'
'-x, -y, -z'
'x, -y, z-1/2'
'-x+1/2, -y+1/2, -z'
'x+1/2, -y+1/2, z-1/2'

loop_
_atom_site_label
_atom_site_type_symbol
_atom_site_fract_x
_atom_site_fract_y
_atom_site_fract_z
_atom_site_U_iso_or_equiv
_atom_site_adp_type
_atom_site_occupancy
_atom_site_site_symmetry_order
_atom_site_calc_flag
_atom_site_refinement_flags_posn
_atom_site_refinement_flags_adp
_atom_site_refinement_flags_occupancy
_atom_site_disorder_assembly
_atom_site_disorder_group
Ti8 Ti 0.62872(2) 0.52739(3) 0.90108(2) 0.04295(16) Uani 1 1 d . . . . .
Ti4 Ti 0.58562(2) 0.52235(3) 0.67555(2) 0.04250(16) Uani 1 1 d . . . . .
Ti1 Ti 0.46157(2) 0.61754(3) 0.58380(2) 0.04353(17) Uani 1 1 d . . . . .
Ti5 Ti 0.64600(2) 0.61602(3) 0.79631(2) 0.04524(17) Uani 1 1 d . . . . .
Ti7 Ti 0.64369(2) 0.64173(4) 0.86641(2) 0.05224(19) Uani 1 1 d . . . . .
Ti3 Ti 0.54155(9) 0.63626(18) 0.63259(10) 0.0413(8) Uani 0.74(4) 1 d . . P A 1
Ti6 Ti 0.63869(2) 0.50641(4) 0.83617(2) 0.0585(2) Uani 1 1 d . . . . .
Ti2 Ti 0.51054(9) 0.4988(2) 0.60992(10) 0.0356(9) Uani 0.61(3) 1 d . . P A 1
Cl09 Cl 0.53614(4) 0.56453(10) 0.58648(4) 0.1001(5) Uani 1 1 d . . . . .
O19 O 0.57858(5) 0.55615(12) 0.71113(6) 0.0429(5) Uani 1 1 d . . . . .
O18 O 0.62793(5) 0.55108(13) 0.71120(6) 0.0458(6) Uani 1 1 d . . . . .
O29 O 0.41518(5) 0.55822(12) 0.62430(5) 0.0421(5) Uani 1 1 d . . . . .
O30 O 0.37982(5) 0.55510(13) 0.56409(5) 0.0435(5) Uani 1 1 d . . . . .
O20 O 0.58768(6) 0.43836(13) 0.69165(6) 0.0465(6) Uani 1 1 d . . . . .
O16 O 0.60353(6) 0.58672(13) 0.76095(6) 0.0460(6) Uani 1 1 d . . . . .
O17 O 0.65271(5) 0.58577(14) 0.76058(6) 0.0483(6) Uani 1 1 d . . . . .
O8 O 0.61520(6) 0.44094(13) 0.89663(6) 0.0472(6) Uani 1 1 d . . . . .
O28 O 0.45258(6) 0.58731(13) 0.61834(5) 0.0476(6) Uani 1 1 d . . . . .
O33 O 0.45242(6) 0.70228(13) 0.59050(6) 0.0493(6) Uani 1 1 d . . . . .
O13 O 0.65584(6) 0.51573(13) 0.80927(6) 0.0492(6) Uani 1 1 d . . . . .
O7 O 0.63006(6) 0.54156(13) 0.86528(6) 0.0453(6) Uani 1 1 d . . . . .
O22 O 0.54588(5) 0.53582(13) 0.64734(6) 0.0451(6) Uani 1 1 d . . . . .
O25 O 0.50094(5) 0.60459(13) 0.61342(6) 0.0442(5) Uani 1 1 d . . . . .
O31 O 0.41710(5) 0.58750(13) 0.55798(5) 0.0435(5) Uani 1 1 d . . . . .
O11 O 0.68389(6) 0.63932(15) 0.81749(6) 0.0525(6) Uani 1 1 d . . . . .
O10 O 0.63753(6) 0.60555(13) 0.82764(6) 0.0477(6) Uani 1 1 d . . . . .
O12 O 0.63389(6) 0.70113(14) 0.78202(6) 0.0527(6) Uani 1 1 d . . . . .
O00S O 0.60199(6) 0.49429(15) 0.65399(6) 0.0506(6) Uani 1 1 d . . . . .
O26 O 0.46950(6) 0.51822(13) 0.57587(7) 0.0534(6) Uani 1 1 d . . . . .
O32 O 0.46032(6) 0.64316(13) 0.54927(6) 0.0476(6) Uani 1 1 d . . . . .
O6 O 0.64416(6) 0.62668(14) 0.90584(6) 0.0510(6) Uani 1 1 d . . . . .
O21 O 0.58442(6) 0.61998(14) 0.66017(7) 0.0524(6) Uani 1 1 d . . . . .
O5 O 0.66540(6) 0.50449(15) 0.93090(6) 0.0539(7) Uani 1 1 d . . . . .
O9 O 0.60901(7) 0.68845(14) 0.84791(7) 0.0550(7) Uani 1 1 d . . . . .
O24 O 0.53883(7) 0.68725(15) 0.66254(7) 0.0606(7) Uani 1 1 d . . . . .
O4 O 0.66602(7) 0.71383(18) 0.87601(8) 0.0716(9) Uani 1 1 d . . . . .
O27 O 0.49753(7) 0.45326(16) 0.63280(7) 0.0668(8) Uani 1 1 d . . . . .
O23 O 0.54220(8) 0.7077(2) 0.61233(8) 0.0783(10) Uani 1 1 d . . . . .
O14 O 0.62725(11) 0.4245(2) 0.82730(10) 0.1064(17) Uani 1 1 d . . . . .
C014 C 0.60131(8) 0.57035(18) 0.73598(8) 0.0425(8) Uani 1 1 d . . . . .
C015 C 0.42663(8) 0.57257(17) 0.60867(8) 0.0408(7) Uani 1 1 d . . . . .
C016 C 0.40592(8) 0.57167(17) 0.57355(7) 0.0404(7) Uani 1 1 d . . . . .
O017 O 0.51864(8) 0.4266(2) 0.59710(9) 0.0785(9) Uani 1 1 d . . . . .
O2 O 0.68677(8) 0.5931(2) 0.88898(9) 0.0785(9) Uani 1 1 d . . . . .
C019 C 0.63007(8) 0.56859(19) 0.73583(9) 0.0441(8) Uani 1 1 d . . . . .
C01A C 0.45769(9) 0.76332(19) 0.58248(9) 0.0478(8) Uani 1 1 d . . . . .
C01B C 0.58858(9) 0.37567(19) 0.68143(8) 0.0450(8) Uani 1 1 d . . . . .
C01C C 0.65564(9) 0.4147(2) 0.78431(9) 0.0515(9) Uani 1 1 d . . . . .
C01D C 0.64849(9) 0.4407(2) 0.67710(9) 0.0545(10) Uani 1 1 d . . . . .
O15 O 0.59363(9) 0.51298(19) 0.80126(9) 0.0776(9) Uani 1 1 d . . . . .
C01F C 0.67126(9) 0.4679(2) 0.80391(9) 0.0495(9) Uani 1 1 d . . . . .
C01G C 0.72688(9) 0.5879(3) 0.82542(9) 0.0577(10) Uani 1 1 d . . . . .
C01H C 0.61373(9) 0.3538(2) 0.68142(9) 0.0495(9) Uani 1 1 d . . . . .
C01I C 0.61134(9) 0.3586(2) 0.78234(9) 0.0519(9) Uani 1 1 d . . . . .
C01J C 0.56466(9) 0.3341(2) 0.67238(9) 0.0491(8) Uani 1 1 d . . . . .
C01K C 0.59844(9) 0.3308(2) 0.82052(10) 0.0553(9) Uani 1 1 d . . . . .
C01L C 0.50902(10) 0.3385(2) 0.65305(10) 0.0546(10) Uani 1 1 d . . . . .
C01M C 0.60265(9) 0.7794(2) 0.80002(10) 0.0534(9) Uani 1 1 d . . . . .
H01A H 0.5859 0.7955 0.7802 0.064 Uiso 1 1 calc R U . . .
H01B H 0.6026 0.7298 0.7991 0.064 Uiso 1 1 calc R U . . .
C01N C 0.59766(10) 0.8001(2) 0.82582(11) 0.0576(10) Uani 1 1 d . . . . .
C01O C 0.44128(9) 0.6466(2) 0.51831(9) 0.0497(9) Uani 1 1 d . . . . .
C01P C 0.71039(10) 0.6955(2) 0.79830(10) 0.0582(10) Uani 1 1 d . . . . .
C01Q C 0.62249(9) 0.4093(2) 0.76852(9) 0.0523(9) Uani 1 1 d . . . . .
H01C H 0.6146 0.4540 0.7690 0.063 Uiso 1 1 calc R U . . .
H01D H 0.6144 0.3976 0.7466 0.063 Uiso 1 1 calc R U . . .
C01R C 0.56508(10) 0.2706(2) 0.66154(10) 0.0567(10) Uani 1 1 d . . . . .
H01R H 0.5485 0.2424 0.6547 0.068 Uiso 1 1 calc R U . . .
C01S C 0.47836(9) 0.8047(2) 0.60595(9) 0.0526(9) Uani 1 1 d . . . . .
C01T C 0.63098(9) 0.8048(2) 0.80281(9) 0.0519(9) Uani 1 1 d . . . . .
C01U C 0.42087(9) 0.6977(2) 0.50643(9) 0.0520(9) Uani 1 1 d . . . . .
C01V C 0.64184(9) 0.3947(2) 0.69611(9) 0.0548(9) Uani 1 1 d . . . . .
H01E H 0.6422 0.4222 0.7126 0.066 Uiso 1 1 calc R U . . .
H01F H 0.6584 0.3626 0.7065 0.066 Uiso 1 1 calc R U . . .
C01W C 0.75747(10) 0.6482(3) 0.81049(11) 0.0646(12) Uani 1 1 d . . . . .
C01X C 0.54000(9) 0.3582(2) 0.67714(9) 0.0511(9) Uani 1 1 d . . . . .
H01G H 0.5441 0.3411 0.6974 0.061 Uiso 1 1 calc R U . . .
H01H H 0.5409 0.4077 0.6785 0.061 Uiso 1 1 calc R U . . .
C01Y C 0.44218(9) 0.7848(2) 0.55144(9) 0.0524(9) Uani 1 1 d . . . . .
C01Z C 0.62818(9) 0.3794(2) 0.90365(9) 0.0503(9) Uani 1 1 d . . . . .
C020 C 0.52187(10) 0.8005(2) 0.66203(9) 0.0553(9) Uani 1 1 d . . . . .
C021 C 0.75230(10) 0.5929(3) 0.82353(10) 0.0645(12) Uani 1 1 d . . . . .
H021 H 0.7662 0.5574 0.8314 0.077 Uiso 1 1 calc R U . . .
C022 C 0.58908(11) 0.2466(2) 0.66037(11) 0.0628(11) Uani 1 1 d . . . . .
C023 C 0.62954(9) 0.4919(2) 0.65860(9) 0.0525(9) Uani 1 1 d . . . . .
C024 C 0.68574(10) 0.4878(3) 0.66713(11) 0.0660(12) Uani 1 1 d . . . . .
C025 C 0.59777(10) 0.7754(2) 0.87288(11) 0.0604(11) Uani 1 1 d . . . . .
C026 C 0.67765(10) 0.4511(3) 0.97784(10) 0.0632(11) Uani 1 1 d . . . . .
C027 C 0.67080(9) 0.7844(2) 0.79287(10) 0.0556(9) Uani 1 1 d . . . . .
C028 C 0.49858(10) 0.2742(2) 0.65271(12) 0.0612(11) Uani 1 1 d . . . . .
H028 H 0.5114 0.2426 0.6678 0.073 Uiso 1 1 calc R U . . .
C029 C 0.59540(9) 0.3518(2) 0.84732(10) 0.0527(9) Uani 1 1 d . . . . .
H02A H 0.5925 0.4009 0.8462 0.063 Uiso 1 1 calc R U . . .
H02B H 0.5773 0.3309 0.8446 0.063 Uiso 1 1 calc R U . . .
C02A C 0.70748(9) 0.6417(2) 0.81409(9) 0.0541(10) Uani 1 1 d . . . . .
C02B C 0.61297(10) 0.2891(2) 0.67067(10) 0.0556(9) Uani 1 1 d . . . . .
H02C H 0.6296 0.2734 0.6704 0.067 Uiso 1 1 calc R U . . .
C02C C 0.64796(10) 0.3609(2) 0.93434(10) 0.0606(10) Uani 1 1 d . . . . .
C02D C 0.66579(10) 0.8931(2) 0.81195(10) 0.0599(10) Uani 1 1 d . . . . .
O1 O 0.67800(8) 0.4909(2) 0.86927(8) 0.0795(10) Uani 1 1 d . . . . .
C02F C 0.72056(10) 0.5286(3) 0.83972(10) 0.0604(11) Uani 1 1 d . . . . .
H02F H 0.7131(12) 0.548(3) 0.8503(12) 0.073 Uiso 1 1 d . U . . .
C02G C 0.46042(10) 0.3672(2) 0.61023(10) 0.0550(10) Uani 1 1 d . . . . .
C02H C 0.57350(10) 0.7720(2) 0.69434(10) 0.0592(10) Uani 1 1 d . . . . .
C02I C 0.64559(9) 0.7629(2) 0.79277(9) 0.0508(9) Uani 1 1 d . . . . .
C02J C 0.64167(10) 0.8685(2) 0.81261(10) 0.0559(10) Uani 1 1 d . . . . .
H02J H 0.6323 0.8967 0.8201 0.067 Uiso 1 1 calc R U . . .
C02K C 0.73616(10) 0.6977(3) 0.79737(11) 0.0643(11) Uani 1 1 d . . . . .
H02K H 0.7392 0.7345 0.7874 0.077 Uiso 1 1 calc R U . . .
C02L C 0.70193(10) 0.4723(2) 0.81767(9) 0.0565(10) Uani 1 1 d . . . . .
C02M C 0.45224(9) 0.4739(2) 0.55200(10) 0.0548(9) Uani 1 1 d . . . . .
C02N C 0.44232(9) 0.5960(2) 0.49984(9) 0.0541(9) Uani 1 1 d . . . . .
C02O C 0.65236(10) 0.4033(2) 0.96153(10) 0.0622(11) Uani 1 1 d . . . . .
H02D H 0.6342 0.4299 0.9541 0.075 Uiso 1 1 calc R U . . .
H02E H 0.6536 0.3719 0.9773 0.075 Uiso 1 1 calc R U . . .
C02P C 0.52864(11) 0.8640(2) 0.67486(10) 0.0629(11) Uani 1 1 d . . . . .
H02P H 0.5132 0.8956 0.6685 0.076 Uiso 1 1 calc R U . . .
C02Q C 0.40230(11) 0.6498(3) 0.45493(10) 0.0636(11) Uani 1 1 d . . . . .
C02R C 0.49077(9) 0.7811(2) 0.63941(9) 0.0539(9) Uani 1 1 d . . . . .
H02G H 0.4782 0.7995 0.6468 0.065 Uiso 1 1 calc R U . . .
H02H H 0.4893 0.7317 0.6394 0.065 Uiso 1 1 calc R U . . .
C02S C 0.41622(9) 0.7454(2) 0.52658(9) 0.0548(9) Uani 1 1 d . . . . .
H02I H 0.4079 0.7193 0.5369 0.066 Uiso 1 1 calc R U . . .
H02L H 0.4011 0.7782 0.5128 0.066 Uiso 1 1 calc R U . . .
C02T C 0.71589(10) 0.4207(3) 0.81175(11) 0.0629(11) Uani 1 1 d . . . . .
H02T H 0.7366 0.4234 0.8207 0.076 Uiso 1 1 calc R U . . .
C02U C 0.54487(10) 0.7533(2) 0.67220(10) 0.0573(10) Uani 1 1 d . . . . .
C02V C 0.60232(10) 0.7548(2) 0.84922(11) 0.0563(10) Uani 1 1 d . . . . .
C02W C 0.44950(11) 0.8474(2) 0.54517(10) 0.0616(11) Uani 1 1 d . . . . .
H02W H 0.4392 0.8631 0.5244 0.074 Uiso 1 1 calc R U . . .
C02X C 0.40140(10) 0.6988(2) 0.47420(9) 0.0578(10) Uani 1 1 d . . . . .
H02X H 0.3873 0.7337 0.4653 0.069 Uiso 1 1 calc R U . . .
C02Y C 0.43880(9) 0.4186(2) 0.58802(11) 0.0558(10) Uani 1 1 d . . . . .
H02M H 0.4190 0.4071 0.5838 0.067 Uiso 1 1 calc R U . . .
H02N H 0.4441 0.4630 0.5982 0.067 Uiso 1 1 calc R U . . .
C02Z C 0.63778(10) 0.5424(3) 0.64583(10) 0.0616(11) Uani 1 1 d . . . . .
C030 C 0.68004(10) 0.8505(2) 0.80230(11) 0.0608(11) Uani 1 1 d . . . . .
H030 H 0.6967 0.8668 0.8021 0.073 Uiso 1 1 calc R U . . .
C031 C 0.60591(9) 0.6655(2) 0.66510(11) 0.0606(11) Uani 1 1 d . . . . .
C032 C 0.47002(11) 0.2547(2) 0.63099(14) 0.0684(12) Uani 1 1 d . . . . .
C033 C 0.59887(13) 0.2990(2) 0.76771(10) 0.0676(12) Uani 1 1 d . . . . .
H033 H 0.5986 0.2884 0.7493 0.081 Uiso 1 1 calc R U . . .
C034 C 0.62029(9) 0.3348(2) 0.87908(10) 0.0536(9) Uani 1 1 d . . . . .
C035 C 0.63355(11) 0.7250(2) 0.92546(11) 0.0626(11) Uani 1 1 d . . . . .
C036 C 0.67652(9) 0.4391(3) 0.68065(10) 0.0599(11) Uani 1 1 d . . . . .
H036 H 0.6897 0.4041 0.6925 0.072 Uiso 1 1 calc R U . . .
C037 C 0.70124(11) 0.3652(3) 0.79340(12) 0.0677(12) Uani 1 1 d . . . . .
C23 C 0.58593(13) 0.2720(2) 0.80468(11) 0.0714(13) Uani 1 1 d . . . . .
H23 H 0.5765 0.2431 0.8118 0.086 Uiso 1 1 calc R U . . .
C039 C 0.67107(10) 0.3634(2) 0.77955(10) 0.0607(11) Uani 1 1 d . . . . .
H039 H 0.6605 0.3267 0.7665 0.073 Uiso 1 1 calc R U . . .
C03A C 0.61199(10) 0.3716(2) 0.80980(10) 0.0597(11) Uani 1 1 d . . . . .
C03B C 0.43750(10) 0.4239(2) 0.55791(10) 0.0571(10) Uani 1 1 d . . . . .
C03D C 0.59787(10) 0.7217(2) 0.70548(11) 0.0620(11) Uani 1 1 d . . . . .
H03A H 0.5900 0.6769 0.7058 0.074 Uiso 1 1 calc R U . . .
H03B H 0.6132 0.7330 0.7270 0.074 Uiso 1 1 calc R U . . .
C03E C 0.68521(10) 0.7431(3) 0.77900(10) 0.0616(11) Uani 1 1 d . . . . .
H03C H 0.6695 0.7163 0.7620 0.074 Uiso 1 1 calc R U . . .
H03D H 0.6922 0.7752 0.7693 0.074 Uiso 1 1 calc R U . . .
C03F C 0.47135(12) 0.8883(2) 0.56811(11) 0.0653(11) Uani 1 1 d . . . . .
C03G C 0.48951(10) 0.3851(2) 0.63162(10) 0.0592(11) Uani 1 1 d . . . . .
C03H C 0.61190(10) 0.7181(2) 0.68617(12) 0.0665(12) Uani 1 1 d . . . . .
C03I C 0.42282(10) 0.5981(3) 0.46871(10) 0.0606(10) Uani 1 1 d . . . . .
H03I H 0.4232 0.5634 0.4561 0.073 Uiso 1 1 calc R U . . .
C03J C 0.66607(11) 0.5384(3) 0.65000(11) 0.0676(12) Uani 1 1 d . . . . .
H03J H 0.6719 0.5716 0.6407 0.081 Uiso 1 1 calc R U . . .
C03K C 0.45127(10) 0.3025(2) 0.61057(13) 0.0658(12) Uani 1 1 d . . . . .
H03K H 0.4314 0.2906 0.5963 0.079 Uiso 1 1 calc R U . . .
C03L C 0.68199(9) 0.5034(3) 0.96247(10) 0.0613(11) Uani 1 1 d . . . . .
C03M C 0.44971(11) 0.4810(2) 0.52314(11) 0.0617(11) Uani 1 1 d . . . . .
C03N C 0.58797(12) 0.8641(2) 0.82677(14) 0.0706(13) Uani 1 1 d . . . . .
H03N H 0.5841 0.8943 0.8106 0.085 Uiso 1 1 calc R U . . .
C03O C 0.70173(10) 0.5555(3) 0.97760(11) 0.0691(13) Uani 1 1 d . . . . .
C03P C 0.60288(11) 0.7269(2) 0.89836(11) 0.0595(11) Uani 1 1 d . . . . .
H03E H 0.5895 0.7391 0.9057 0.071 Uiso 1 1 calc R U . . .
H03F H 0.5975 0.6813 0.8894 0.071 Uiso 1 1 calc R U . . .
C03Q C 0.81152(11) 0.1111(3) 0.77527(12) 0.0696(13) Uani 1 1 d . . . . .
H03L H 0.8300 0.1360 0.7845 0.104 Uiso 1 1 calc R U . . .
H03M H 0.8033 0.1066 0.7530 0.104 Uiso 1 1 calc R U . . .
H03O H 0.8151 0.0665 0.7847 0.104 Uiso 1 1 calc R U . . .
C03R C 0.48497(11) 0.8653(2) 0.59833(11) 0.0615(11) Uani 1 1 d . . . . .
H03R H 0.4994 0.8927 0.6144 0.074 Uiso 1 1 calc R U . . .
C03S C 0.63448(11) 0.2731(2) 0.88579(12) 0.0639(11) Uani 1 1 d . . . . .
H03S H 0.6297 0.2429 0.8693 0.077 Uiso 1 1 calc R U . . .
C03T C 0.55748(12) 0.8837(2) 0.69703(11) 0.0704(13) Uani 1 1 d . . . . .
C03U C 0.69582(12) 0.4499(3) 1.01015(12) 0.0791(14) Uani 1 1 d . . . . .
H03U H 0.6938 0.4144 1.0214 0.095 Uiso 1 1 calc R U . . .
C03V C 0.58676(16) 0.2538(2) 0.77871(12) 0.0846(17) Uani 1 1 d . . . . .
C03W C 0.46358(10) 0.5370(2) 0.51518(11) 0.0601(10) Uani 1 1 d . . . . .
H03G H 0.4697 0.5199 0.5010 0.072 Uiso 1 1 calc R U . . .
H03H H 0.4814 0.5528 0.5342 0.072 Uiso 1 1 calc R U . . .
C1 C 0.67592(13) 0.9664(3) 0.82080(14) 0.0806(15) Uani 1 1 d . U . . .
C03Y C 0.58914(13) 0.8395(2) 0.87350(14) 0.0756(15) Uani 1 1 d . . . . .
H03Y H 0.5867 0.8532 0.8900 0.091 Uiso 1 1 calc R U . . .
N03Z N 0.77474(12) 0.1742(3) 0.78536(14) 0.0977(16) Uani 1 1 d . . . . .
C040 C 0.78669(11) 0.6516(3) 0.81041(13) 0.0751(14) Uani 1 1 d . . . . .
C041 C 0.71862(12) 0.3088(3) 0.78908(14) 0.0761(14) Uani 1 1 d . . . . .
C042 C 0.62114(10) 0.6602(3) 0.64922(12) 0.0692(13) Uani 1 1 d . . . . .
C043 C 0.65367(10) 0.6738(2) 0.92919(10) 0.0586(10) Uani 1 1 d . . . . .
C044 C 0.56442(13) 0.9544(3) 0.71089(13) 0.0863(17) Uani 1 1 d . . . . .
C045 C 0.58371(15) 0.8861(2) 0.84994(17) 0.0864(17) Uani 1 1 d . . . . .
C046 C 0.71691(11) 0.4831(3) 0.67230(14) 0.0775(14) Uani 1 1 d . . . . .
C047 C 0.38031(13) 0.6471(3) 0.41949(11) 0.0799(15) Uani 1 1 d . . . . .
C048 C 0.71682(12) 0.4997(4) 1.02617(12) 0.0903(18) Uani 1 1 d . . . . .
C049 C 0.45991(12) 0.1826(2) 0.62968(16) 0.0793(15) Uani 1 1 d . . . . .
C04A C 0.79105(11) 0.1468(3) 0.78070(13) 0.0720(13) Uani 1 1 d . . . . .
C04B C 0.65564(12) 0.2540(2) 0.91599(13) 0.0743(13) Uani 1 1 d . . . . .
C04C C 0.47855(15) 0.9567(3) 0.55942(13) 0.0826(15) Uani 1 1 d . . . . .
C04D C 0.69855(15) 0.2510(3) 0.76930(17) 0.0949(19) Uani 1 1 d . . . . .
H04A H 0.6832 0.2685 0.7492 0.142 Uiso 1 1 calc R U . . .
H04B H 0.6895 0.2303 0.7799 0.142 Uiso 1 1 calc R U . . .
H04C H 0.7102 0.2175 0.7661 0.142 Uiso 1 1 calc R U . . .
C04E C 0.73395(13) 0.3378(3) 0.77352(15) 0.0863(16) Uani 1 1 d . . . . .
H04D H 0.7459 0.3029 0.7716 0.129 Uiso 1 1 calc R U . . .
H04E H 0.7466 0.3749 0.7859 0.129 Uiso 1 1 calc R U . . .
H04F H 0.7193 0.3541 0.7529 0.129 Uiso 1 1 calc R U . . .
C04F C 0.61713(11) 0.6009(3) 0.62870(11) 0.0712(13) Uani 1 1 d . . . . .
H04G H 0.6204 0.6159 0.6121 0.085 Uiso 1 1 calc R U . . .
H04H H 0.5966 0.5849 0.6189 0.085 Uiso 1 1 calc R U . . .
C04G C 0.66133(12) 0.2980(3) 0.93946(12) 0.0732(13) Uani 1 1 d . . . . .
H04I H 0.6750 0.2850 0.9601 0.088 Uiso 1 1 calc R U . . .
C04H C 0.68142(11) 0.6708(3) 0.95478(11) 0.0678(12) Uani 1 1 d . . . . .
C04I C 0.70306(11) 0.6154(3) 0.95986(12) 0.0760(14) Uani 1 1 d . . . . .
H04J H 0.6992 0.5999 0.9395 0.091 Uiso 1 1 calc R U . . .
H04K H 0.7232 0.6342 0.9713 0.091 Uiso 1 1 calc R U . . .
C04J C 0.42037(14) 0.3780(3) 0.53389(14) 0.0823(16) Uani 1 1 d . . . . .
H04L H 0.4106 0.3428 0.5376 0.099 Uiso 1 1 calc R U . . .
C04K C 0.63182(11) 0.7676(3) 0.68929(15) 0.0822(16) Uani 1 1 d . . . . .
H04M H 0.6363 0.8029 0.7037 0.099 Uiso 1 1 calc R U . . .
C04L C 0.71887(11) 0.5524(4) 1.00954(12) 0.0826(16) Uani 1 1 d . . . . .
H04N H 0.7324 0.5875 1.0204 0.099 Uiso 1 1 calc R U . . .
C04M C 0.64380(14) 0.7743(3) 0.94849(13) 0.0801(15) Uani 1 1 d . . . . .
H04O H 0.6306 0.8085 0.9467 0.096 Uiso 1 1 calc R U . . .
C04N C 0.58986(15) 0.1755(2) 0.64926(15) 0.0819(16) Uani 1 1 d . . . . .
C04O C 0.67197(16) 0.7757(3) 0.97349(15) 0.096(2) Uani 1 1 d . . . . .
C04P C 0.74128(16) 0.2800(4) 0.82164(16) 0.104(2) Uani 1 1 d . . . . .
H04P H 0.7538 0.2468 0.8196 0.156 Uiso 1 1 calc R U . . .
H04Q H 0.7308 0.2585 0.8305 0.156 Uiso 1 1 calc R U . . .
H04R H 0.7535 0.3165 0.8352 0.156 Uiso 1 1 calc R U . . .
C04Q C 0.69051(14) 0.7232(4) 0.97663(13) 0.092(2) Uani 1 1 d . . . . .
H04S H 0.7099 0.7226 0.9941 0.110 Uiso 1 1 calc R U . . .
C04R C 0.64040(12) 0.7123(3) 0.65352(15) 0.0852(17) Uani 1 1 d . . . . .
H04T H 0.6507 0.7095 0.6429 0.102 Uiso 1 1 calc R U . . .
C04S C 0.67125(16) 0.1855(3) 0.92298(17) 0.099(2) Uani 1 1 d . . . . .
C04T C 0.69284(12) 0.5369(3) 0.88793(13) 0.0756(15) Uani 1 1 d . . . . .
C04U C 0.64541(13) 0.7666(3) 0.67168(17) 0.0880(18) Uani 1 1 d . . . . .
C04V C 0.43235(13) 0.4341(3) 0.50047(13) 0.0800(15) Uani 1 1 d . . . . .
H04V H 0.4306 0.4374 0.4809 0.096 Uiso 1 1 calc R U . . .
C04W C 0.5735(2) 0.9573(3) 0.8504(2) 0.114(3) Uani 1 1 d . . . . .
C19 C 0.5734(3) 0.1860(3) 0.76220(18) 0.139(4) Uani 1 1 d . . . . .
C04Y C 0.72290(14) 0.5417(4) 0.65731(18) 0.099(2) Uani 1 1 d . . . . .
H04U H 0.7425 0.5369 0.6602 0.148 Uiso 1 1 calc R U . . .
H04W H 0.7219 0.5836 0.6668 0.148 Uiso 1 1 calc R U . . .
H04X H 0.7082 0.5425 0.6352 0.148 Uiso 1 1 calc R U . . .
C04Z C 0.73644(16) 0.4977(5) 1.06194(14) 0.112(3) Uani 1 1 d . . . . .
C050 C 0.66509(16) 0.8276(4) 0.6754(2) 0.111(2) Uani 1 1 d . . . . .
C051 C 0.79053(14) 0.7184(4) 0.79892(18) 0.104(2) Uani 1 1 d . . . . .
H05A H 0.8097 0.7196 0.8005 0.156 Uiso 1 1 calc R U . . .
H05B H 0.7895 0.7545 0.8115 0.156 Uiso 1 1 calc R U . . .
H05C H 0.7749 0.7245 0.7773 0.156 Uiso 1 1 calc R U . . .
C053 C 0.71917(14) 0.4161(4) 0.6582(2) 0.105(2) Uani 1 1 d . . . . .
H05D H 0.7051 0.4162 0.6359 0.158 Uiso 1 1 calc R U . . .
H05E H 0.7148 0.3787 0.6677 0.158 Uiso 1 1 calc R U . . .
H05F H 0.7391 0.4110 0.6621 0.158 Uiso 1 1 calc R U . . .
C054 C 0.56527(12) 0.5957(3) 0.80260(14) 0.0874(17) Uani 1 1 d D . . . .
H05G H 0.5567 0.6318 0.7873 0.131 Uiso 1 1 calc R U . . .
H05H H 0.5842 0.6104 0.8201 0.131 Uiso 1 1 calc R U . . .
H05I H 0.5520 0.5847 0.8099 0.131 Uiso 1 1 calc R U . . .
C055 C 0.72438(14) 0.5118(4) 0.91516(14) 0.0921(18) Uani 1 1 d . . . . .
H05J H 0.7241 0.5071 0.9343 0.138 Uiso 1 1 calc R U . . .
H05K H 0.7394 0.5446 0.9183 0.138 Uiso 1 1 calc R U . . .
H05L H 0.7289 0.4684 0.9096 0.138 Uiso 1 1 calc R U . . .
C056 C 0.78599(15) 0.5954(4) 0.78946(19) 0.108(2) Uani 1 1 d . . . . .
H05M H 0.7707 0.6049 0.7680 0.162 Uiso 1 1 calc R U . . .
H05N H 0.7817 0.5527 0.7959 0.162 Uiso 1 1 calc R U . . .
H05O H 0.8051 0.5926 0.7911 0.162 Uiso 1 1 calc R U . . .
C057 C 0.41743(16) 0.3826(3) 0.50523(14) 0.0939(19) Uani 1 1 d . . . . .
C058 C 0.73971(12) 0.4827(4) 0.70684(17) 0.102(2) Uani 1 1 d . . . . .
H05P H 0.7594 0.4855 0.7100 0.153 Uiso 1 1 calc R U . . .
H05Q H 0.7379 0.4412 0.7161 0.153 Uiso 1 1 calc R U . . .
H05R H 0.7364 0.5212 0.7167 0.153 Uiso 1 1 calc R U . . .
C059 C 0.81234(13) 0.6423(5) 0.84347(16) 0.109(2) Uani 1 1 d . . . . .
H05S H 0.8309 0.6458 0.8439 0.163 Uiso 1 1 calc R U . . .
H05T H 0.8110 0.5980 0.8511 0.163 Uiso 1 1 calc R U . . .
H05U H 0.8116 0.6771 0.8567 0.163 Uiso 1 1 calc R U . . .
C05A C 0.36176(16) 0.7112(4) 0.40827(12) 0.103(2) Uani 1 1 d . . . . .
H05V H 0.3503 0.7154 0.4184 0.155 Uiso 1 1 calc R U . . .
H05W H 0.3484 0.7090 0.3858 0.155 Uiso 1 1 calc R U . . .
H05X H 0.3747 0.7502 0.4135 0.155 Uiso 1 1 calc R U . . .
C22 C 0.5394(2) 1.0026(4) 0.6925(3) 0.168(5) Uani 1 1 d . U . . .
H22A H 0.5350 1.0042 0.6711 0.252 Uiso 1 1 calc R U . . .
H22B H 0.5450 1.0474 0.7016 0.252 Uiso 1 1 calc R U . . .
H22C H 0.5220 0.9874 0.6926 0.252 Uiso 1 1 calc R U . . .
C20 C 0.5907(2) 0.9830(4) 0.7108(3) 0.151(4) Uani 1 1 d . . . . .
H20A H 0.6077 0.9536 0.7227 0.227 Uiso 1 1 calc R U . . .
H20B H 0.5951 1.0278 0.7201 0.227 Uiso 1 1 calc R U . . .
H20C H 0.5863 0.9861 0.6895 0.227 Uiso 1 1 calc R U . . .
C05D C 0.36166(16) 0.5857(4) 0.41146(13) 0.104(2) Uani 1 1 d . . . . .
H05Y H 0.3743 0.5461 0.4200 0.157 Uiso 1 1 calc R U . . .
H H 0.3494 0.5815 0.3889 0.157 Uiso 1 1 calc R U . . .
HA H 0.3491 0.5892 0.4202 0.157 Uiso 1 1 calc R U . . .
C05E C 0.54787(17) 0.7409(4) 0.59107(17) 0.108(2) Uani 1 1 d . . . . .
H05Z H 0.5618 0.7127 0.5882 0.129 Uiso 1 1 calc R U . . .
C05F C 0.39776(18) 0.6444(4) 0.40296(13) 0.105(2) Uani 1 1 d . . . . .
H05 H 0.4118 0.6816 0.4101 0.158 Uiso 1 1 calc R U . . .
HB H 0.3842 0.6481 0.3806 0.158 Uiso 1 1 calc R U . . .
HC H 0.4084 0.6018 0.4077 0.158 Uiso 1 1 calc R U . . .
C05G C 0.6173(2) 0.1362(3) 0.6788(2) 0.118(3) Uani 1 1 d . . . . .
H1 H 0.6203 0.0924 0.6720 0.177 Uiso 1 1 calc R U . . .
HD H 0.6128 0.1299 0.6951 0.177 Uiso 1 1 calc R U . . .
HE H 0.6353 0.1630 0.6869 0.177 Uiso 1 1 calc R U . . .
C05H C 0.51990(16) 0.7456(4) 0.56102(15) 0.105(2) Uani 1 1 d . . . . .
H2 H 0.5063 0.7747 0.5631 0.158 Uiso 1 1 calc R U . . .
HF H 0.5113 0.7008 0.5545 0.158 Uiso 1 1 calc R U . . .
HG H 0.5236 0.7643 0.5455 0.158 Uiso 1 1 calc R U . . .
C05I C 0.68053(18) 0.8153(4) 0.6574(3) 0.146(4) Uani 1 1 d . . . . .
H3 H 0.6936 0.8531 0.6606 0.219 Uiso 1 1 calc R U . . .
HH H 0.6658 0.8111 0.6354 0.219 Uiso 1 1 calc R U . . .
HI H 0.6921 0.7740 0.6648 0.219 Uiso 1 1 calc R U . . .
C13 C 0.6616(2) 0.8521(5) 1.0061(2) 0.146(4) Uani 1 1 d . . . . .
H13A H 0.6575 0.8131 1.0150 0.219 Uiso 1 1 calc R U . . .
H13B H 0.6433 0.8673 0.9878 0.219 Uiso 1 1 calc R U . . .
H13C H 0.6697 0.8883 1.0214 0.219 Uiso 1 1 calc R U . . .
C3 C 0.70750(14) 0.9701(4) 0.8422(2) 0.128(3) Uani 1 1 d . U . . .
H3A H 0.7119 0.9614 0.8632 0.192 Uiso 1 1 calc R U . . .
H3B H 0.7145 1.0148 0.8412 0.192 Uiso 1 1 calc R U . . .
H3C H 0.7173 0.9364 0.8365 0.192 Uiso 1 1 calc R U . . .
C05L C 0.56931(13) 0.5411(3) 0.78959(14) 0.0851(15) Uani 1 1 d D . . . .
C05M C 0.4872(2) 0.9458(4) 0.5354(2) 0.135(3) Uani 1 1 d . . . . .
H4 H 0.5014 0.9091 0.5420 0.203 Uiso 1 1 calc R U . . .
HJ H 0.4960 0.9870 0.5331 0.203 Uiso 1 1 calc R U . . .
HK H 0.4697 0.9344 0.5155 0.203 Uiso 1 1 calc R U . . .
C05N C 0.68799(15) 0.8416(4) 0.7102(2) 0.125(3) Uani 1 1 d . . . . .
H5 H 0.7028 0.8061 0.7184 0.188 Uiso 1 1 calc R U . . .
HL H 0.6780 0.8426 0.7219 0.188 Uiso 1 1 calc R U . . .
HM H 0.6975 0.8849 0.7122 0.188 Uiso 1 1 calc R U . . .
C05O C 0.6832(2) 0.8335(5) 0.9971(2) 0.140(4) Uani 1 1 d . . . . .
C05Q C 0.4505(2) 1.0015(3) 0.5459(2) 0.128(3) Uani 1 1 d . . . . .
H6 H 0.4348 0.9814 0.5267 0.192 Uiso 1 1 calc R U . . .
HN H 0.4550 1.0464 0.5415 0.192 Uiso 1 1 calc R U . . .
HO H 0.4442 1.0048 0.5609 0.192 Uiso 1 1 calc R U . . .
C05R C 0.66782(16) 0.6591(4) 1.03016(15) 0.107(2) Uani 1 1 d . . . . .
C05S C 0.56273(18) 0.8060(5) 0.6056(2) 0.142(4) Uani 1 1 d . . . . .
H7 H 0.5673 0.8299 0.5917 0.213 Uiso 1 1 calc R U . . .
HP H 0.5809 0.7971 0.6252 0.213 Uiso 1 1 calc R U . . .
HQ H 0.5497 0.8336 0.6094 0.213 Uiso 1 1 calc R U . . .
C05T C 0.64999(16) 0.6212(4) 1.00352(15) 0.112(2) Uani 1 1 d . . . . .
H11 H 0.6611 0.5825 1.0030 0.168 Uiso 1 1 calc R U . . .
HR H 0.6437 0.6490 0.9852 0.168 Uiso 1 1 calc R U . . .
HS H 0.6327 0.6055 1.0037 0.168 Uiso 1 1 calc R U . . .
C8 C 0.4799(2) 0.1352(4) 0.6263(3) 0.088(4) Uani 0.624(18) 1 d . U P B 1
H8A H 0.4745 0.0889 0.6276 0.132 Uiso 0.624(18) 1 calc R U P B 1
H8B H 0.5003 0.1435 0.6428 0.132 Uiso 0.624(18) 1 calc R U P B 1
H8C H 0.4780 0.1423 0.6062 0.132 Uiso 0.624(18) 1 calc R U P B 1
C05V C 0.6641(3) 0.1467(4) 0.9440(3) 0.161(4) Uani 1 1 d . . . . .
H8 H 0.6710 0.1719 0.9632 0.242 Uiso 1 1 calc R U . . .
HT H 0.6740 0.1030 0.9488 0.242 Uiso 1 1 calc R U . . .
HU H 0.6429 0.1401 0.9336 0.242 Uiso 1 1 calc R U . . .
C21 C 0.5719(3) 0.9484(3) 0.74424(19) 0.140(4) Uani 1 1 d . . . . .
H21A H 0.5564 0.9231 0.7448 0.210 Uiso 1 1 calc R U . . .
H21B H 0.5734 0.9933 0.7528 0.210 Uiso 1 1 calc R U . . .
H21C H 0.5907 0.9250 0.7565 0.210 Uiso 1 1 calc R U . . .
C05X C 0.64424(19) 0.8878(4) 0.6601(3) 0.155(4) Uani 1 1 d . . . . .
H9 H 0.6558 0.9285 0.6633 0.233 Uiso 1 1 calc R U . . .
HV H 0.6321 0.8938 0.6693 0.233 Uiso 1 1 calc R U . . .
HW H 0.6315 0.8795 0.6378 0.233 Uiso 1 1 calc R U . . .
C05Y C 0.52571(17) 0.3747(4) 0.58298(16) 0.100(2) Uani 1 1 d . . . . .
H10 H 0.5464 0.3596 0.5973 0.120 Uiso 1 1 calc R U . . .
C26 C 0.5603(3) 0.9650(4) 0.8684(3) 0.154(4) Uani 1 1 d . U . . .
H26A H 0.5453 0.9302 0.8627 0.231 Uiso 1 1 calc R U . . .
H26B H 0.5511 1.0093 0.8645 0.231 Uiso 1 1 calc R U . . .
H26C H 0.5753 0.9607 0.8904 0.231 Uiso 1 1 calc R U . . .
N060 N 0.68220(18) 0.6903(5) 1.05285(17) 0.151(3) Uani 1 1 d . . . . .
C061 C 0.5050(2) 0.3167(4) 0.57621(19) 0.114(2) Uani 1 1 d . . . . .
H06A H 0.4850 0.3303 0.5607 0.172 Uiso 1 1 calc R U . . .
H06B H 0.5057 0.3034 0.5952 0.172 Uiso 1 1 calc R U . . .
H06C H 0.5109 0.2788 0.5683 0.172 Uiso 1 1 calc R U . . .
C062 C 0.5040(2) 0.9922(3) 0.58735(18) 0.120(3) Uani 1 1 d . . . . .
H06D H 0.4978 1.0058 0.6017 0.180 Uiso 1 1 calc R U . . .
H06E H 0.5098 1.0320 0.5804 0.180 Uiso 1 1 calc R U . . .
H06F H 0.5208 0.9616 0.5979 0.180 Uiso 1 1 calc R U . . .
C063 C 0.5992(2) 0.1747(4) 0.6272(2) 0.137(4) Uani 1 1 d . . . . .
H06G H 0.6200 0.1871 0.6375 0.205 Uiso 1 1 calc R U . . .
H06H H 0.5875 0.2068 0.6106 0.205 Uiso 1 1 calc R U . . .
H06I H 0.5965 0.1296 0.6184 0.205 Uiso 1 1 calc R U . . .
C064 C 0.54451(15) 0.5157(4) 0.75995(16) 0.101(2) Uani 1 1 d . . . . .
H06J H 0.5272 0.5440 0.7534 0.151 Uiso 1 1 calc R U . . .
H06K H 0.5400 0.4695 0.7627 0.151 Uiso 1 1 calc R U . . .
H06L H 0.5499 0.5167 0.7442 0.151 Uiso 1 1 calc R U . . .
C25 C 0.5908(3) 1.0062(4) 0.8480(3) 0.157(4) Uani 1 1 d . U . . .
H25A H 0.6110 1.0023 0.8654 0.236 Uiso 1 1 calc R U . . .
H25B H 0.5831 1.0507 0.8482 0.236 Uiso 1 1 calc R U . . .
H25C H 0.5904 1.0002 0.8285 0.236 Uiso 1 1 calc R U . . .
C066 C 0.5647(2) 0.1336(3) 0.6435(3) 0.150(4) Uani 1 1 d . . . . .
H06M H 0.5678 0.0876 0.6389 0.225 Uiso 1 1 calc R U . . .
H06N H 0.5467 0.1516 0.6258 0.225 Uiso 1 1 calc R U . . .
H06O H 0.5630 0.1337 0.6618 0.225 Uiso 1 1 calc R U . . .
C2 C 0.6751(2) 1.0002(4) 0.7914(2) 0.139(3) Uani 1 1 d . U . . .
H2A H 0.6832 0.9688 0.7828 0.209 Uiso 1 1 calc R U . . .
H2B H 0.6868 1.0414 0.7978 0.209 Uiso 1 1 calc R U . . .
H2C H 0.6547 1.0108 0.7756 0.209 Uiso 1 1 calc R U . . .
C17 C 0.3811(3) 0.2880(5) 0.4861(2) 0.169(5) Uani 1 1 d . U . . .
H17A H 0.3933 0.2517 0.4997 0.253 Uiso 1 1 calc R U . . .
H17B H 0.3650 0.2691 0.4669 0.253 Uiso 1 1 calc R U . . .
H17C H 0.3729 0.3139 0.4964 0.253 Uiso 1 1 calc R U . . .
C9 C 0.4628(3) 0.1680(5) 0.6600(3) 0.121(4) Uani 0.782(16) 1 d . U P B 1
H9A H 0.4525 0.2025 0.6645 0.181 Uiso 0.782(16) 1 calc R U P B 1
H9B H 0.4837 0.1680 0.6763 0.181 Uiso 0.782(16) 1 calc R U P B 1
H9C H 0.4543 0.1240 0.6592 0.181 Uiso 0.782(16) 1 calc R U P B 1
C06A C 0.3991(3) 0.3325(6) 0.4792(2) 0.181(6) Uani 1 1 d . . . . .
C06B C 0.70447(18) 0.1981(4) 0.9382(3) 0.155(4) Uani 1 1 d . . . . .
H06P H 0.7095 0.2008 0.9222 0.232 Uiso 1 1 calc R U . . .
H06Q H 0.7153 0.1612 0.9524 0.232 Uiso 1 1 calc R U . . .
H06R H 0.7097 0.2404 0.9498 0.232 Uiso 1 1 calc R U . . .
C4 C 0.65935(19) 1.0036(4) 0.8298(3) 0.132(3) Uani 1 1 d . U . . .
H4A H 0.6387 1.0037 0.8130 0.198 Uiso 1 1 calc R U . . .
H4B H 0.6667 1.0497 0.8344 0.198 Uiso 1 1 calc R U . . .
H4C H 0.6610 0.9834 0.8482 0.198 Uiso 1 1 calc R U . . .
C5 C 0.5853(6) 0.1324(5) 0.7854(4) 0.122(7) Uani 0.60(3) 1 d . U P C 1
H5A H 0.5841 0.1459 0.8033 0.183 Uiso 0.60(3) 1 calc R U P C 1
H5B H 0.6058 0.1242 0.7919 0.183 Uiso 0.60(3) 1 calc R U P C 1
H5C H 0.5739 0.0913 0.7764 0.183 Uiso 0.60(3) 1 calc R U P C 1
C18 C 0.4097(3) 0.3158(5) 0.4598(2) 0.167(4) Uani 1 1 d D U . . .
H18A H 0.4289 0.2941 0.4720 0.250 Uiso 1 1 calc R U . . .
H18B H 0.4117 0.3566 0.4502 0.250 Uiso 1 1 calc R U . . .
H18C H 0.3960 0.2850 0.4437 0.250 Uiso 1 1 calc R U . . .
C06F C 0.6608(2) 0.1445(4) 0.8944(2) 0.151(4) Uani 1 1 d . . . . .
H06S H 0.6395 0.1387 0.8839 0.227 Uiso 1 1 calc R U . . .
H06T H 0.6703 0.1005 0.9000 0.227 Uiso 1 1 calc R U . . .
H06U H 0.6657 0.1674 0.8805 0.227 Uiso 1 1 calc R U . . .
C10 C 0.7282(3) 0.5504(9) 1.0742(2) 0.094(6) Uani 0.58(3) 1 d . U P D 1
H10A H 0.7284 0.5927 1.0645 0.141 Uiso 0.58(3) 1 calc R U P D 1
H10B H 0.7420 0.5532 1.0966 0.141 Uiso 0.58(3) 1 calc R U P D 1
H10C H 0.7083 0.5421 1.0702 0.141 Uiso 0.58(3) 1 calc R U P D 1
C15 C 0.5710(5) 0.1820(6) 0.7321(3) 0.084(5) Uani 0.47(2) 1 d . U P C 1
H15A H 0.5906 0.1800 0.7350 0.126 Uiso 0.47(2) 1 calc R U P C 1
H15B H 0.5606 0.2216 0.7198 0.126 Uiso 0.47(2) 1 calc R U P C 1
H15C H 0.5600 0.1415 0.7212 0.126 Uiso 0.47(2) 1 calc R U P C 1
C11 C 0.7132(2) 0.8262(6) 1.0226(3) 0.172(5) Uani 1 1 d . U . . .
H11A H 0.7180 0.8631 1.0373 0.257 Uiso 1 1 calc R U . . .
H11B H 0.7265 0.8273 1.0147 0.257 Uiso 1 1 calc R U . . .
H11C H 0.7153 0.7834 1.0331 0.257 Uiso 1 1 calc R U . . .
C06J C 0.7348(3) 0.4247(9) 1.0739(3) 0.140(7) Uani 0.662(17) 1 d . . P D 1
H06V H 0.7149 0.4162 1.0693 0.210 Uiso 0.662(17) 1 calc R U P D 1
H06W H 0.7486 0.4220 1.0963 0.210 Uiso 0.662(17) 1 calc R U P D 1
H06X H 0.7401 0.3911 1.0635 0.210 Uiso 0.662(17) 1 calc R U P D 1
C06K C 0.76931(18) 0.5013(5) 1.0693(2) 0.087(4) Uani 0.646(18) 1 d . . P D 1
H06Y H 0.7735 0.4615 1.0608 0.131 Uiso 0.646(18) 1 calc R U P D 1
HX H 0.7829 0.5029 1.0917 0.131 Uiso 0.646(18) 1 calc R U P D 1
HY H 0.7718 0.5417 1.0598 0.131 Uiso 0.646(18) 1 calc R U P D 1
C06L C 0.6802(2) 0.8206(4) 0.9004(2) 0.145(4) Uani 1 1 d . . . . .
H06Z H 0.6656 0.8475 0.8829 0.217 Uiso 1 1 calc R U . . .
HZ H 0.6977 0.8478 0.9133 0.217 Uiso 1 1 calc R U . . .
H12 H 0.6719 0.8054 0.9127 0.217 Uiso 1 1 calc R U . . .
C7 C 0.4280(3) 0.1702(5) 0.6036(4) 0.084(6) Uani 0.49(2) 1 d . U P B 1
H7A H 0.4250 0.1879 0.5842 0.126 Uiso 0.49(2) 1 calc R U P B 1
H7B H 0.4146 0.1929 0.6086 0.126 Uiso 0.49(2) 1 calc R U P B 1
H7C H 0.4240 0.1219 0.6016 0.126 Uiso 0.49(2) 1 calc R U P B 1
C06O C 0.5224(2) 0.3998(4) 0.55307(19) 0.117(3) Uani 1 1 d . . . . .
H06 H 0.5340 0.3715 0.5475 0.176 Uiso 1 1 calc R U . . .
H13 H 0.5294 0.4462 0.5558 0.176 Uiso 1 1 calc R U . . .
H14 H 0.5017 0.3980 0.5366 0.176 Uiso 1 1 calc R U . . .
C24 C 0.68826(17) 0.7620(5) 0.8887(2) 0.132(3) Uani 1 1 d D U . . .
C27 C 0.5427(3) 0.9699(7) 0.8162(4) 0.210(7) Uani 1 1 d . . . . .
H27A H 0.5445 1.0114 0.8069 0.314 Uiso 1 1 calc R U . . .
H27B H 0.5260 0.9735 0.8191 0.314 Uiso 1 1 calc R U . . .
H27C H 0.5396 0.9321 0.8024 0.314 Uiso 1 1 calc R U . . .
C12 C 0.6834(3) 0.8990(5) 0.9780(3) 0.185(5) Uani 1 1 d . U . . .
H12A H 0.6690 0.8928 0.9559 0.277 Uiso 1 1 calc R U . . .
H12B H 0.7030 0.9047 0.9811 0.277 Uiso 1 1 calc R U . . .
H12C H 0.6783 0.9390 0.9855 0.277 Uiso 1 1 calc R U . . .
C6 C 0.5367(4) 0.1921(9) 0.7486(4) 0.170(8) Uani 0.68(2) 1 d . U P C 1
H6A H 0.5255 0.1742 0.7275 0.255 Uiso 0.68(2) 1 calc R U P C 1
H6B H 0.5314 0.2392 0.7485 0.255 Uiso 0.68(2) 1 calc R U P C 1
H6C H 0.5320 0.1662 0.7620 0.255 Uiso 0.68(2) 1 calc R U P C 1
C14 C 0.7151(2) 0.7411(6) 0.8927(5) 0.245(7) Uani 1 1 d D U . . .
H14A H 0.7137 0.6939 0.8867 0.367 Uiso 1 1 calc R U . . .
H14B H 0.7306 0.7463 0.9145 0.367 Uiso 1 1 calc R U . . .
H14C H 0.7198 0.7685 0.8798 0.367 Uiso 1 1 calc R U . . .
C16 C 0.3672(3) 0.3861(7) 0.4498(4) 0.237(7) Uani 1 1 d D U . . .
H16A H 0.3602 0.4144 0.4605 0.355 Uiso 1 1 calc R U . . .
H16B H 0.3513 0.3570 0.4350 0.355 Uiso 1 1 calc R U . . .
H16C H 0.3738 0.4145 0.4388 0.355 Uiso 1 1 calc R U . . .
C28 C 0.7510(6) 0.4488(11) 1.0738(5) 0.110(9) Uani 0.354(18) 1 d . U P D 2
H28A H 0.7435 0.4116 1.0590 0.165 Uiso 0.354(18) 1 calc R U P D 2
H28B H 0.7498 0.4367 1.0919 0.165 Uiso 0.354(18) 1 calc R U P D 2
H28C H 0.7714 0.4579 1.0802 0.165 Uiso 0.354(18) 1 calc R U P D 2
C29 C 0.7125(5) 0.5022(11) 1.0765(4) 0.088(7) Uani 0.338(17) 1 d . U P D 2
H29A H 0.6994 0.5409 1.0674 0.131 Uiso 0.338(17) 1 calc R U P D 2
H29B H 0.7241 0.5071 1.0991 0.131 Uiso 0.338(17) 1 calc R U P D 2
H29C H 0.7008 0.4611 1.0712 0.131 Uiso 0.338(17) 1 calc R U P D 2
C30 C 0.7481(6) 0.5749(8) 1.0770(4) 0.093(7) Uani 0.42(3) 1 d . U P D 2
H30A H 0.7581 0.5959 1.0675 0.139 Uiso 0.42(3) 1 calc R U P D 2
H30B H 0.7616 0.5713 1.0994 0.139 Uiso 0.42(3) 1 calc R U P D 2
H30C H 0.7312 0.6024 1.0729 0.139 Uiso 0.42(3) 1 calc R U P D 2
C31 C 0.5601(9) 0.1435(13) 0.7742(6) 0.120(10) Uani 0.40(3) 1 d . U P C 2
H31A H 0.5482 0.1094 0.7588 0.180 Uiso 0.40(3) 1 calc R U P C 2
H31B H 0.5476 0.1703 0.7790 0.180 Uiso 0.40(3) 1 calc R U P C 2
H31C H 0.5755 0.1215 0.7930 0.180 Uiso 0.40(3) 1 calc R U P C 2
C32 C 0.5498(6) 0.1968(10) 0.7275(4) 0.087(8) Uani 0.32(2) 1 d . U P C 2
H32A H 0.5440 0.1533 0.7170 0.130 Uiso 0.32(2) 1 calc R U P C 2
H32B H 0.5579 0.2250 0.7179 0.130 Uiso 0.32(2) 1 calc R U P C 2
H32C H 0.5326 0.2188 0.7258 0.130 Uiso 0.32(2) 1 calc R U P C 2
C33 C 0.5995(5) 0.1513(8) 0.7589(5) 0.150(9) Uani 0.53(2) 1 d . U P C 2
H33A H 0.6167 0.1434 0.7795 0.226 Uiso 0.53(2) 1 calc R U P C 2
H33B H 0.6048 0.1812 0.7473 0.226 Uiso 0.53(2) 1 calc R U P C 2
H33C H 0.5925 0.1085 0.7479 0.226 Uiso 0.53(2) 1 calc R U P C 2
C34 C 0.4324(5) 0.1801(9) 0.6324(6) 0.137(9) Uani 0.51(2) 1 d . U P B 2
H34A H 0.4186 0.2152 0.6194 0.206 Uiso 0.51(2) 1 calc R U P B 2
H34B H 0.4382 0.1875 0.6540 0.206 Uiso 0.51(2) 1 calc R U P B 2
H34C H 0.4230 0.1362 0.6256 0.206 Uiso 0.51(2) 1 calc R U P B 2
C37 C 0.4845(5) 0.1333(10) 0.6515(7) 0.069(8) Uani 0.218(16) 1 d . U P B 2
H37A H 0.4910 0.1442 0.6730 0.104 Uiso 0.218(16) 1 calc R U P B 2
H37B H 0.5011 0.1372 0.6483 0.104 Uiso 0.218(16) 1 calc R U P B 2
H37C H 0.4769 0.0873 0.6470 0.104 Uiso 0.218(16) 1 calc R U P B 2
C36 C 0.4431(8) 0.1599(12) 0.5931(7) 0.149(11) Uani 0.376(18) 1 d . U P B 2
H36A H 0.4328 0.1173 0.5904 0.224 Uiso 0.376(18) 1 calc R U P B 2
H36B H 0.4576 0.1544 0.5869 0.224 Uiso 0.376(18) 1 calc R U P B 2
H36C H 0.4289 0.1945 0.5803 0.224 Uiso 0.376(18) 1 calc R U P B 2
Ti2A Ti 0.50780(12) 0.5091(6) 0.6178(5) 0.054(3) Uani 0.39(3) 1 d . . P A 2
Ti3A Ti 0.5397(3) 0.6374(7) 0.6383(7) 0.067(3) Uani 0.26(4) 1 d . . P A 2
C35 C 0.57929(11) 0.8365(2) 0.70620(11) 0.0670(12) Uani 1 1 d . . . . .
H35 H 0.5989 0.8485 0.7211 0.080 Uiso 1 1 calc R U . . .

loop_
_atom_site_aniso_label
_atom_site_aniso_U_11
_atom_site_aniso_U_22
_atom_site_aniso_U_33
_atom_site_aniso_U_23
_atom_site_aniso_U_13
_atom_site_aniso_U_12
Ti8 0.0435(4) 0.0497(4) 0.0391(3) -0.0055(3) 0.0238(3) 0.0014(3)
Ti4 0.0414(3) 0.0516(4) 0.0390(3) -0.0044(3) 0.0240(3) -0.0042(3)
Ti1 0.0425(3) 0.0487(4) 0.0390(3) 0.0019(3) 0.0210(3) -0.0078(3)
Ti5 0.0445(4) 0.0544(4) 0.0441(3) -0.0114(3) 0.0281(3) -0.0083(3)
Ti7 0.0654(5) 0.0516(4) 0.0523(4) -0.0083(3) 0.0394(4) 0.0005(3)
Ti3 0.0413(9) 0.0459(12) 0.0420(11) 0.0029(11) 0.0253(6) -0.0042(6)
Ti6 0.0852(6) 0.0509(4) 0.0655(5) -0.0201(3) 0.0576(5) -0.0167(4)
Ti2 0.0409(8) 0.0387(9) 0.0345(12) -0.0060(6) 0.0247(6) -0.0041(6)
Cl09 0.0890(10) 0.1379(14) 0.0855(9) 0.0178(9) 0.0538(8) 0.0067(9)
O19 0.0430(13) 0.0459(13) 0.0449(13) -0.0099(10) 0.0265(12) -0.0073(10)
O18 0.0436(13) 0.0581(15) 0.0428(13) -0.0071(11) 0.0274(11) -0.0063(11)
O29 0.0469(13) 0.0466(13) 0.0357(11) 0.0039(10) 0.0236(11) -0.0016(10)
O30 0.0429(14) 0.0516(14) 0.0361(12) 0.0045(10) 0.0206(11) -0.0026(11)
O20 0.0480(14) 0.0485(14) 0.0463(13) -0.0075(11) 0.0267(12) -0.0021(11)
O16 0.0456(13) 0.0560(15) 0.0456(13) -0.0108(11) 0.0302(12) -0.0078(11)
O17 0.0419(13) 0.0648(16) 0.0424(13) -0.0109(12) 0.0248(12) -0.0065(12)
O8 0.0500(14) 0.0477(14) 0.0442(13) -0.0014(11) 0.0246(12) 0.0051(11)
O28 0.0452(14) 0.0567(15) 0.0386(12) 0.0027(11) 0.0202(11) -0.0112(11)
O33 0.0528(15) 0.0519(14) 0.0447(13) 0.0004(11) 0.0264(12) -0.0070(12)
O13 0.0556(15) 0.0532(15) 0.0505(14) -0.0116(11) 0.0357(13) -0.0038(12)
O7 0.0501(14) 0.0497(14) 0.0464(13) -0.0098(11) 0.0322(12) -0.0043(11)
O22 0.0426(13) 0.0524(14) 0.0425(13) 0.0014(11) 0.0237(11) -0.0060(11)
O25 0.0426(13) 0.0498(14) 0.0413(12) -0.0021(10) 0.0225(11) -0.0057(11)
O31 0.0437(13) 0.0529(14) 0.0348(11) 0.0013(10) 0.0210(11) -0.0057(11)
O11 0.0455(14) 0.0666(17) 0.0522(15) -0.0175(13) 0.0303(12) -0.0128(12)
O10 0.0493(14) 0.0531(14) 0.0482(14) -0.0087(11) 0.0306(12) -0.0004(11)
O12 0.0495(15) 0.0564(15) 0.0581(15) -0.0100(12) 0.0321(13) -0.0111(12)
O00S 0.0421(14) 0.0748(18) 0.0400(13) -0.0029(12) 0.0248(11) -0.0009(12)
O26 0.0459(14) 0.0443(14) 0.0573(16) -0.0003(12) 0.0179(13) -0.0087(11)
O32 0.0475(14) 0.0555(15) 0.0412(13) 0.0026(11) 0.0240(11) -0.0046(11)
O6 0.0615(16) 0.0536(15) 0.0472(14) -0.0144(11) 0.0348(13) -0.0072(12)
O21 0.0426(14) 0.0549(15) 0.0597(16) 0.0037(12) 0.0265(13) -0.0090(11)
O5 0.0438(14) 0.0734(18) 0.0446(14) -0.0057(12) 0.0229(12) 0.0036(13)
O9 0.0659(17) 0.0472(14) 0.0626(16) -0.0065(12) 0.0409(15) 0.0013(12)
O24 0.0584(17) 0.0553(16) 0.0630(17) -0.0114(13) 0.0279(14) -0.0073(13)
O4 0.0665(19) 0.084(2) 0.071(2) -0.0177(17) 0.0403(17) -0.0176(17)
O27 0.0681(19) 0.0621(18) 0.0639(18) 0.0065(14) 0.0299(16) -0.0139(15)
O23 0.066(2) 0.097(3) 0.071(2) 0.0212(18) 0.0356(17) -0.0095(18)
O14 0.145(4) 0.116(3) 0.113(3) -0.076(3) 0.106(3) -0.082(3)
C014 0.0438(19) 0.0423(18) 0.049(2) -0.0043(15) 0.0294(17) -0.0044(15)
C015 0.046(2) 0.0387(17) 0.0353(16) 0.0026(13) 0.0197(15) -0.0019(14)
C016 0.045(2) 0.0414(17) 0.0335(16) 0.0004(13) 0.0191(15) -0.0026(14)
O017 0.077(2) 0.087(2) 0.080(2) -0.0072(18) 0.0456(19) -0.0010(18)
O2 0.071(2) 0.094(3) 0.073(2) -0.0067(19) 0.0389(18) -0.0057(19)
C019 0.046(2) 0.0478(19) 0.048(2) -0.0020(15) 0.0304(17) -0.0036(15)
C01A 0.052(2) 0.0451(19) 0.049(2) 0.0017(16) 0.0279(18) -0.0006(16)
C01B 0.052(2) 0.0475(19) 0.0355(17) 0.0020(14) 0.0231(16) 0.0061(16)
C01C 0.057(2) 0.058(2) 0.047(2) -0.0093(17) 0.0322(18) 0.0058(18)
C01D 0.047(2) 0.072(3) 0.047(2) -0.0166(19) 0.0267(18) -0.0019(19)
O15 0.080(2) 0.080(2) 0.081(2) -0.0078(18) 0.047(2) -0.0053(19)
C01F 0.055(2) 0.055(2) 0.0466(19) -0.0088(17) 0.0326(18) 0.0006(17)
C01G 0.046(2) 0.084(3) 0.048(2) -0.019(2) 0.0284(18) -0.012(2)
C01H 0.053(2) 0.055(2) 0.0417(18) -0.0022(16) 0.0254(17) 0.0061(17)
C01I 0.054(2) 0.050(2) 0.050(2) -0.0073(17) 0.0251(18) 0.0078(17)
C01J 0.058(2) 0.049(2) 0.0438(19) 0.0007(16) 0.0283(18) 0.0013(17)
C01K 0.057(2) 0.050(2) 0.057(2) -0.0085(18) 0.028(2) -0.0001(18)
C01L 0.067(3) 0.052(2) 0.061(2) -0.0075(18) 0.045(2) -0.0123(19)
C01M 0.050(2) 0.050(2) 0.060(2) -0.0045(18) 0.0289(19) -0.0039(17)
C01N 0.056(2) 0.050(2) 0.078(3) -0.008(2) 0.042(2) -0.0053(18)
C01O 0.050(2) 0.060(2) 0.0418(19) 0.0040(16) 0.0258(17) -0.0084(17)
C01P 0.053(2) 0.070(3) 0.057(2) -0.015(2) 0.033(2) -0.016(2)
C01Q 0.055(2) 0.057(2) 0.0433(19) -0.0131(17) 0.0244(18) 0.0034(18)
C01R 0.069(3) 0.051(2) 0.061(2) -0.0021(18) 0.041(2) -0.0031(19)
C01S 0.057(2) 0.052(2) 0.052(2) -0.0029(17) 0.0303(19) -0.0019(17)
C01T 0.050(2) 0.054(2) 0.048(2) -0.0019(17) 0.0234(18) -0.0073(17)
C01U 0.054(2) 0.056(2) 0.049(2) 0.0011(17) 0.0286(18) -0.0086(18)
C01V 0.047(2) 0.067(3) 0.047(2) -0.0083(18) 0.0218(18) 0.0033(18)
C01W 0.054(2) 0.091(3) 0.058(2) -0.017(2) 0.036(2) -0.016(2)
C01X 0.063(2) 0.049(2) 0.048(2) -0.0028(16) 0.0340(19) -0.0064(18)
C01Y 0.055(2) 0.055(2) 0.048(2) -0.0015(17) 0.0272(18) 0.0010(18)
C01Z 0.054(2) 0.048(2) 0.054(2) -0.0013(16) 0.0318(19) 0.0037(16)
C020 0.061(2) 0.058(2) 0.044(2) -0.0068(17) 0.0258(19) -0.0101(19)
C021 0.050(2) 0.092(3) 0.057(2) -0.018(2) 0.031(2) -0.008(2)
C022 0.082(3) 0.052(2) 0.069(3) -0.003(2) 0.050(3) 0.003(2)
C023 0.047(2) 0.078(3) 0.0380(18) -0.0105(18) 0.0262(17) -0.0060(19)
C024 0.054(2) 0.092(3) 0.057(2) -0.021(2) 0.033(2) -0.004(2)
C025 0.069(3) 0.047(2) 0.081(3) -0.015(2) 0.050(2) -0.0078(19)
C026 0.047(2) 0.087(3) 0.048(2) 0.003(2) 0.0192(19) 0.012(2)
C027 0.049(2) 0.063(2) 0.055(2) -0.0026(19) 0.0272(19) -0.0104(18)
C028 0.066(3) 0.047(2) 0.089(3) -0.006(2) 0.053(3) -0.0032(19)
C029 0.054(2) 0.050(2) 0.057(2) -0.0076(17) 0.0313(19) -0.0041(17)
C02A 0.044(2) 0.073(3) 0.051(2) -0.0196(19) 0.0281(18) -0.0138(19)
C02B 0.062(2) 0.058(2) 0.054(2) -0.0007(18) 0.034(2) 0.0078(19)
C02C 0.063(3) 0.062(3) 0.057(2) 0.008(2) 0.032(2) 0.013(2)
C02D 0.051(2) 0.055(2) 0.061(2) 0.0029(19) 0.020(2) -0.0092(18)
O1 0.069(2) 0.104(3) 0.069(2) 0.0036(19) 0.0387(18) 0.0147(19)
C02F 0.058(2) 0.077(3) 0.053(2) -0.017(2) 0.033(2) -0.010(2)
C02G 0.057(2) 0.055(2) 0.067(3) -0.0094(19) 0.042(2) -0.0102(18)
C02H 0.060(2) 0.052(2) 0.057(2) -0.0012(18) 0.025(2) -0.0121(19)
C02I 0.053(2) 0.050(2) 0.051(2) -0.0008(17) 0.0280(18) -0.0077(17)
C02J 0.055(2) 0.051(2) 0.057(2) -0.0039(18) 0.026(2) -0.0057(18)
C02K 0.057(3) 0.082(3) 0.061(2) -0.018(2) 0.036(2) -0.018(2)
C02L 0.055(2) 0.073(3) 0.048(2) -0.0053(19) 0.0308(19) 0.002(2)
C02M 0.050(2) 0.045(2) 0.062(2) -0.0081(18) 0.024(2) -0.0080(17)
C02N 0.052(2) 0.062(2) 0.053(2) 0.0013(18) 0.0303(19) -0.0050(18)
C02O 0.061(3) 0.073(3) 0.047(2) 0.011(2) 0.025(2) 0.014(2)
C02P 0.071(3) 0.051(2) 0.054(2) -0.0027(18) 0.024(2) -0.005(2)
C02Q 0.064(3) 0.078(3) 0.047(2) -0.002(2) 0.028(2) -0.005(2)
C02R 0.054(2) 0.058(2) 0.048(2) -0.0068(17) 0.0249(18) -0.0044(18)
C02S 0.055(2) 0.063(2) 0.045(2) 0.0049(18) 0.0241(18) 0.0006(19)
C02T 0.055(2) 0.077(3) 0.061(2) -0.011(2) 0.033(2) 0.004(2)
C02U 0.056(2) 0.057(2) 0.053(2) -0.0104(18) 0.0247(19) -0.0097(19)
C02V 0.059(2) 0.050(2) 0.070(3) -0.0079(19) 0.040(2) 0.0002(18)
C02W 0.078(3) 0.054(2) 0.054(2) 0.0070(19) 0.034(2) 0.001(2)
C02X 0.059(2) 0.066(3) 0.045(2) 0.0033(18) 0.0237(19) -0.003(2)
C02Y 0.051(2) 0.047(2) 0.075(3) -0.0117(19) 0.036(2) -0.0121(17)
C02Z 0.050(2) 0.088(3) 0.052(2) -0.004(2) 0.030(2) -0.002(2)
C030 0.052(2) 0.064(3) 0.064(3) 0.000(2) 0.028(2) -0.015(2)
C031 0.048(2) 0.059(2) 0.070(3) 0.012(2) 0.028(2) -0.0080(19)
C032 0.072(3) 0.042(2) 0.107(4) -0.009(2) 0.058(3) -0.003(2)
C033 0.104(4) 0.048(2) 0.052(2) -0.0061(18) 0.042(3) 0.007(2)
C034 0.056(2) 0.047(2) 0.062(2) -0.0009(18) 0.034(2) 0.0003(17)
C035 0.085(3) 0.055(2) 0.068(3) -0.023(2) 0.054(3) -0.018(2)
C036 0.047(2) 0.079(3) 0.053(2) -0.018(2) 0.0255(19) -0.005(2)
C037 0.071(3) 0.075(3) 0.070(3) -0.005(2) 0.046(3) 0.014(2)
C23 0.107(4) 0.047(2) 0.064(3) -0.005(2) 0.047(3) -0.007(2)
C039 0.065(3) 0.063(3) 0.060(2) -0.013(2) 0.037(2) 0.007(2)
C03A 0.057(2) 0.068(3) 0.055(2) -0.024(2) 0.030(2) -0.012(2)
C03B 0.059(2) 0.050(2) 0.065(2) -0.0127(19) 0.034(2) -0.0128(18)
C03D 0.055(2) 0.054(2) 0.059(2) 0.0017(19) 0.017(2) -0.0120(19)
C03E 0.055(2) 0.080(3) 0.057(2) -0.009(2) 0.034(2) -0.019(2)
C03F 0.084(3) 0.049(2) 0.064(3) -0.001(2) 0.039(2) -0.006(2)
C03G 0.063(3) 0.066(3) 0.056(2) -0.002(2) 0.036(2) -0.020(2)
C03H 0.049(2) 0.056(2) 0.081(3) 0.010(2) 0.025(2) -0.0120(19)
C03I 0.062(3) 0.074(3) 0.049(2) -0.009(2) 0.032(2) -0.004(2)
C03J 0.062(3) 0.099(4) 0.059(2) -0.012(2) 0.043(2) -0.014(3)
C03K 0.058(3) 0.046(2) 0.100(4) -0.016(2) 0.046(3) -0.0097(19)
C03L 0.045(2) 0.092(3) 0.046(2) -0.003(2) 0.0225(19) 0.010(2)
C03M 0.064(3) 0.057(2) 0.066(3) -0.004(2) 0.035(2) -0.005(2)
C03N 0.086(3) 0.044(2) 0.103(4) 0.002(2) 0.064(3) 0.002(2)
C03O 0.044(2) 0.107(4) 0.053(2) -0.012(2) 0.022(2) -0.005(2)
C03P 0.077(3) 0.051(2) 0.077(3) -0.017(2) 0.058(3) -0.009(2)
C03Q 0.067(3) 0.082(3) 0.075(3) 0.021(2) 0.047(3) 0.025(2)
C03R 0.068(3) 0.050(2) 0.063(3) -0.0060(19) 0.032(2) -0.0077(19)
C03S 0.069(3) 0.052(2) 0.072(3) -0.005(2) 0.038(2) 0.007(2)
C03T 0.079(3) 0.048(2) 0.061(3) -0.004(2) 0.020(2) -0.011(2)
C03U 0.062(3) 0.109(4) 0.054(3) 0.006(3) 0.022(2) 0.010(3)
C03V 0.146(5) 0.045(2) 0.066(3) -0.012(2) 0.057(3) -0.008(3)
C03W 0.057(2) 0.069(3) 0.058(2) -0.003(2) 0.032(2) -0.004(2)
C1 0.077(3) 0.056(3) 0.093(4) -0.012(2) 0.033(3) -0.027(2)
C03Y 0.106(4) 0.046(2) 0.115(4) -0.019(2) 0.085(4) -0.008(2)
N03Z 0.099(4) 0.092(3) 0.131(4) 0.002(3) 0.081(4) 0.021(3)
C040 0.054(3) 0.106(4) 0.076(3) -0.007(3) 0.042(2) -0.012(3)
C041 0.079(3) 0.073(3) 0.090(3) -0.008(3) 0.053(3) 0.018(3)
C042 0.051(2) 0.082(3) 0.076(3) 0.028(3) 0.034(2) 0.003(2)
C043 0.068(3) 0.064(3) 0.056(2) -0.020(2) 0.041(2) -0.022(2)
C044 0.087(4) 0.050(3) 0.076(3) -0.007(2) 0.011(3) -0.006(2)
C045 0.121(5) 0.045(2) 0.136(5) -0.002(3) 0.097(4) 0.001(3)
C046 0.057(3) 0.103(4) 0.088(4) -0.018(3) 0.048(3) -0.009(3)
C047 0.090(4) 0.096(4) 0.045(2) 0.002(2) 0.029(2) 0.004(3)
C048 0.057(3) 0.136(5) 0.050(3) 0.000(3) 0.009(2) -0.001(3)
C049 0.076(3) 0.050(3) 0.121(5) -0.007(3) 0.057(3) -0.008(2)
C04A 0.065(3) 0.077(3) 0.085(3) 0.012(3) 0.046(3) 0.019(2)
C04B 0.080(3) 0.055(3) 0.084(3) 0.005(2) 0.040(3) 0.016(2)
C04C 0.111(4) 0.052(3) 0.081(3) 0.008(2) 0.047(3) -0.013(3)
C04D 0.108(5) 0.079(4) 0.130(5) -0.012(3) 0.085(4) 0.021(3)
C04E 0.081(4) 0.093(4) 0.104(4) -0.015(3) 0.062(3) 0.016(3)
C04F 0.059(3) 0.107(4) 0.056(2) 0.016(3) 0.037(2) -0.005(3)
C04G 0.074(3) 0.069(3) 0.069(3) 0.013(2) 0.031(3) 0.019(2)
C04H 0.071(3) 0.080(3) 0.062(3) -0.022(2) 0.042(2) -0.023(2)
C04I 0.052(3) 0.113(4) 0.061(3) -0.018(3) 0.028(2) -0.024(3)
C04J 0.096(4) 0.069(3) 0.091(4) -0.028(3) 0.055(3) -0.039(3)
C04K 0.056(3) 0.066(3) 0.115(4) 0.016(3) 0.038(3) -0.012(2)
C04L 0.052(3) 0.125(5) 0.054(3) -0.010(3) 0.016(2) -0.012(3)
C04M 0.108(4) 0.068(3) 0.082(3) -0.033(3) 0.062(3) -0.024(3)
C04N 0.116(4) 0.052(3) 0.112(4) -0.015(3) 0.084(4) -0.007(3)
C04O 0.112(5) 0.093(4) 0.092(4) -0.051(4) 0.059(4) -0.036(4)
C04P 0.101(5) 0.119(5) 0.104(5) 0.015(4) 0.061(4) 0.049(4)
C04Q 0.090(4) 0.123(5) 0.066(3) -0.042(3) 0.043(3) -0.053(4)
C04R 0.060(3) 0.095(4) 0.111(4) 0.037(4) 0.052(3) 0.003(3)
C04S 0.108(5) 0.062(3) 0.105(5) 0.013(3) 0.038(4) 0.032(3)
C04T 0.076(3) 0.084(4) 0.093(4) -0.048(3) 0.063(3) -0.028(3)
C04U 0.068(3) 0.066(3) 0.129(5) 0.026(3) 0.051(3) -0.005(3)
C04V 0.092(4) 0.083(3) 0.070(3) -0.024(3) 0.046(3) -0.033(3)
C04W 0.180(8) 0.045(3) 0.191(8) 0.000(4) 0.148(7) 0.012(4)
C19 0.286(13) 0.049(3) 0.101(5) -0.025(3) 0.115(7) -0.039(5)
C04Y 0.075(4) 0.113(5) 0.139(6) -0.006(4) 0.078(4) -0.004(3)
C04Z 0.089(4) 0.154(7) 0.050(3) 0.009(4) 0.005(3) -0.006(5)
C050 0.087(4) 0.094(5) 0.160(7) 0.032(4) 0.069(5) -0.018(4)
C051 0.070(4) 0.140(6) 0.126(5) -0.005(4) 0.069(4) -0.022(4)
C053 0.077(4) 0.117(5) 0.156(6) -0.037(5) 0.085(4) -0.008(3)
C054 0.059(3) 0.115(5) 0.075(3) -0.021(3) 0.026(3) 0.002(3)
C055 0.077(4) 0.111(5) 0.077(4) -0.012(3) 0.032(3) 0.009(3)
C056 0.078(4) 0.143(6) 0.136(6) -0.038(5) 0.079(4) -0.023(4)
C057 0.118(5) 0.092(4) 0.078(4) -0.038(3) 0.056(4) -0.046(4)
C058 0.052(3) 0.140(6) 0.116(5) -0.017(4) 0.044(3) -0.006(3)
C059 0.054(3) 0.171(7) 0.100(5) 0.004(5) 0.039(3) -0.022(4)
C05A 0.114(5) 0.128(5) 0.043(2) 0.011(3) 0.024(3) 0.031(4)
C22 0.133(7) 0.062(4) 0.182(8) -0.030(5) -0.008(6) 0.012(4)
C20 0.153(8) 0.070(4) 0.190(10) -0.024(5) 0.061(7) -0.049(5)
C05D 0.106(5) 0.113(5) 0.054(3) -0.016(3) 0.013(3) -0.016(4)
C05E 0.105(5) 0.114(5) 0.116(5) 0.042(4) 0.065(4) -0.013(4)
C05F 0.133(6) 0.133(6) 0.057(3) 0.007(3) 0.055(4) 0.017(5)
C05G 0.140(7) 0.070(4) 0.168(8) 0.017(4) 0.096(6) 0.033(4)
C05H 0.110(5) 0.118(5) 0.086(4) 0.033(4) 0.050(4) 0.000(4)
C05I 0.103(5) 0.129(6) 0.233(11) 0.055(7) 0.106(7) -0.024(5)
C13 0.163(8) 0.153(8) 0.145(7) -0.106(7) 0.096(7) -0.065(6)
C3 0.068(4) 0.121(5) 0.180(7) -0.093(5) 0.054(4) -0.033(3)
C05L 0.064(3) 0.095(4) 0.089(4) 0.000(3) 0.034(3) 0.008(3)
C05M 0.229(10) 0.091(5) 0.132(6) -0.004(4) 0.126(7) -0.056(6)
C05N 0.075(4) 0.099(5) 0.188(9) 0.010(5) 0.058(5) -0.035(4)
C05O 0.153(8) 0.153(8) 0.118(6) -0.094(6) 0.073(6) -0.073(6)
C05Q 0.148(7) 0.066(4) 0.139(7) 0.025(4) 0.052(6) 0.004(4)
C05R 0.087(4) 0.151(7) 0.072(4) -0.034(4) 0.034(3) -0.015(4)
C05S 0.104(5) 0.131(7) 0.152(7) 0.067(6) 0.039(5) -0.029(5)
C05T 0.085(4) 0.158(7) 0.074(4) -0.033(4) 0.028(3) 0.011(4)
C8 0.097(7) 0.036(4) 0.144(10) -0.020(5) 0.072(7) -0.009(4)
C05V 0.200(11) 0.081(5) 0.201(11) 0.047(6) 0.102(9) 0.062(6)
C21 0.231(11) 0.063(4) 0.117(6) -0.030(4) 0.084(7) -0.007(5)
C05X 0.106(6) 0.087(5) 0.280(13) 0.058(6) 0.105(7) -0.010(4)
C05Y 0.109(5) 0.117(5) 0.096(4) -0.025(4) 0.069(4) 0.003(4)
C26 0.230(10) 0.072(4) 0.260(11) 0.027(5) 0.198(9) 0.048(5)
N060 0.134(6) 0.199(8) 0.104(5) -0.059(5) 0.050(4) -0.046(6)
C061 0.153(7) 0.095(5) 0.113(5) -0.034(4) 0.083(5) -0.003(5)
C062 0.171(8) 0.066(4) 0.107(5) -0.003(3) 0.061(5) -0.043(4)
C063 0.202(9) 0.077(4) 0.222(10) -0.066(5) 0.175(9) -0.043(5)
C064 0.082(4) 0.129(6) 0.090(4) -0.012(4) 0.044(4) -0.010(4)
C25 0.227(10) 0.059(4) 0.263(11) -0.007(5) 0.181(9) 0.004(5)
C066 0.176(8) 0.065(4) 0.298(13) -0.064(6) 0.186(10) -0.035(4)
C2 0.187(8) 0.080(4) 0.124(6) -0.005(4) 0.062(6) -0.041(5)
C17 0.220(10) 0.147(7) 0.122(6) -0.064(6) 0.076(7) -0.122(7)
C9 0.145(9) 0.081(5) 0.169(10) -0.020(6) 0.105(8) -0.034(6)
C06A 0.260(13) 0.197(10) 0.139(7) -0.112(8) 0.140(9) -0.166(10)
C06B 0.102(6) 0.091(5) 0.229(11) -0.006(6) 0.057(7) 0.047(4)
C4 0.114(5) 0.078(4) 0.238(8) -0.056(5) 0.116(6) -0.036(4)
C5 0.203(18) 0.040(5) 0.130(10) -0.014(5) 0.091(11) -0.011(7)
C18 0.233(11) 0.158(8) 0.156(8) -0.093(6) 0.134(8) -0.092(8)
C06F 0.177(9) 0.069(4) 0.146(7) -0.010(4) 0.041(6) 0.058(5)
C10 0.070(8) 0.144(12) 0.053(5) -0.017(6) 0.021(5) 0.031(8)
C15 0.132(13) 0.048(6) 0.075(8) -0.033(5) 0.055(8) -0.025(7)
C11 0.147(8) 0.208(10) 0.171(8) -0.131(8) 0.090(7) -0.085(7)
C06J 0.104(9) 0.214(18) 0.051(5) 0.017(7) 0.005(6) -0.046(10)
C06K 0.062(5) 0.098(7) 0.061(5) -0.023(4) 0.004(4) 0.022(5)
C06L 0.206(10) 0.111(6) 0.169(8) -0.078(6) 0.134(8) -0.095(6)
C7 0.065(7) 0.045(5) 0.125(12) -0.005(6) 0.037(6) -0.018(4)
C06O 0.136(6) 0.131(6) 0.123(6) 0.016(5) 0.094(5) 0.037(5)
C24 0.103(5) 0.143(6) 0.175(6) -0.071(5) 0.091(5) -0.068(4)
C27 0.200(13) 0.150(10) 0.282(18) 0.005(10) 0.127(13) 0.086(9)
C12 0.278(13) 0.140(7) 0.180(9) -0.092(7) 0.150(9) -0.116(8)
C6 0.174(13) 0.163(12) 0.153(13) -0.053(10) 0.070(10) -0.089(10)
C14 0.124(8) 0.179(10) 0.385(17) -0.070(11) 0.099(10) -0.080(8)
C16 0.220(13) 0.207(12) 0.173(11) -0.030(9) 0.024(9) -0.084(10)
C28 0.126(16) 0.076(11) 0.086(11) 0.006(9) 0.025(11) 0.024(11)
C29 0.100(12) 0.108(12) 0.051(8) -0.001(7) 0.036(8) -0.014(9)
C30 0.120(16) 0.093(10) 0.065(8) -0.014(6) 0.047(8) -0.018(8)
C31 0.15(2) 0.086(12) 0.109(13) -0.026(10) 0.061(13) -0.036(12)
C32 0.104(14) 0.065(10) 0.073(10) -0.017(7) 0.033(9) -0.028(9)
C33 0.202(16) 0.089(9) 0.149(14) -0.056(9) 0.084(12) -0.013(10)
C34 0.138(13) 0.098(10) 0.193(18) 0.026(10) 0.098(12) -0.029(8)
C37 0.076(13) 0.033(9) 0.088(15) 0.016(9) 0.035(11) 0.000(8)
C36 0.171(19) 0.087(12) 0.158(17) -0.022(12) 0.064(13) -0.007(12)
Ti2A 0.0408(13) 0.0517(19) 0.064(4) 0.002(3) 0.0244(17) -0.0073(11)
Ti3A 0.044(3) 0.080(4) 0.076(6) -0.032(4) 0.030(4) -0.014(2)
C35 0.067(3) 0.054(2) 0.058(2) -0.001(2) 0.017(2) -0.016(2)

loop_
_atom_type_symbol
_atom_type_description
_atom_type_scat_dispersion_real
_atom_type_scat_dispersion_imag
_atom_type_scat_source
C C 0.0148 0.0070 'International Tables Vol C Tables 4.2.6.8 and 6.1.1.4'
H H 0.0000 0.0000 'International Tables Vol C Tables 4.2.6.8 and 6.1.1.4'
Cl Cl 0.3294 0.5404 'International Tables Vol C Tables 4.2.6.8 and 6.1.1.4'
N N 0.0253 0.0136 'International Tables Vol C Tables 4.2.6.8 and 6.1.1.4'
O O 0.0412 0.0250 'International Tables Vol C Tables 4.2.6.8 and 6.1.1.4'
Ti Ti 0.3610 1.4673 'International Tables Vol C Tables 4.2.6.8 and 6.1.1.4'

loop_
_geom_angle_atom_site_label_1
_geom_angle_atom_site_label_2
_geom_angle_atom_site_label_3
_geom_angle
_geom_angle_site_symmetry_1
_geom_angle_site_symmetry_3
_geom_angle_publ_flag
O29 Ti8 Ti7 88.37(7) 2_656 . ?
O29 Ti8 O30 77.23(9) 2_656 2_656 ?
O29 Ti8 O6 92.27(11) 2_656 . ?
O30 Ti8 Ti7 119.47(8) 2_656 . ?
O8 Ti8 Ti7 142.20(8) . . ?
O8 Ti8 O29 87.61(11) . 2_656 ?
O8 Ti8 O30 96.15(11) . 2_656 ?
O8 Ti8 O7 103.46(11) . . ?
O8 Ti8 O6 179.56(11) . . ?
O7 Ti8 Ti7 38.79(8) . . ?
O7 Ti8 O29 87.34(10) . 2_656 ?
O7 Ti8 O30 154.49(11) . 2_656 ?
O7 Ti8 O6 76.12(10) . . ?
O6 Ti8 Ti7 37.37(7) . . ?
O6 Ti8 O30 84.23(10) . 2_656 ?
O5 Ti8 Ti7 99.68(10) . . ?
O5 Ti8 O29 165.87(11) . 2_656 ?
O5 Ti8 O30 88.68(11) . 2_656 ?
O5 Ti8 O8 92.91(13) . . ?
O5 Ti8 O7 106.22(12) . . ?
O5 Ti8 O6 87.31(13) . . ?
O19 Ti4 Ti3 87.74(12) . . ?
O19 Ti4 Ti3A 81.6(7) . . ?
O18 Ti4 Ti3 118.25(11) . . ?
O18 Ti4 O19 76.69(9) . . ?
O18 Ti4 Ti3A 117.8(2) . . ?
O20 Ti4 Ti3 143.73(11) . . ?
O20 Ti4 O19 84.82(10) . . ?
O20 Ti4 O18 94.41(11) . . ?
O20 Ti4 O22 104.71(12) . . ?
O20 Ti4 O21 176.32(11) . . ?
O20 Ti4 Ti3A 140.6(5) . . ?
O22 Ti4 Ti3 39.53(11) . . ?
O22 Ti4 O19 88.47(10) . . ?
O22 Ti4 O18 154.67(12) . . ?
O22 Ti4 O21 77.08(11) . . ?
O22 Ti4 Ti3A 38.5(3) . . ?
O00S Ti4 Ti3 103.01(13) . . ?
O00S Ti4 O19 164.20(11) . . ?
O00S Ti4 O18 87.94(11) . . ?
O00S Ti4 O20 92.83(12) . . ?
O00S Ti4 O22 107.21(12) . . ?
O00S Ti4 O21 89.68(13) . . ?
O00S Ti4 Ti3A 109.4(7) . . ?
O21 Ti4 Ti3 37.69(10) . . ?
O21 Ti4 O19 92.04(11) . . ?
O21 Ti4 O18 82.97(11) . . ?
O21 Ti4 Ti3A 40.2(4) . . ?
O28 Ti1 Ti2 86.28(14) . . ?
O28 Ti1 Ti2A 78.3(5) . . ?
O33 Ti1 Ti2 145.88(11) . . ?
O33 Ti1 O28 85.09(11) . . ?
O33 Ti1 O25 105.99(12) . . ?
O33 Ti1 O31 93.16(11) . . ?
O33 Ti1 O26 176.28(12) . . ?
O33 Ti1 Ti2A 139.6(4) . . ?
O25 Ti1 Ti2 40.47(10) . . ?
O25 Ti1 O28 86.51(10) . . ?
O25 Ti1 O31 153.34(11) . . ?
O25 Ti1 O26 76.63(11) . . ?
O25 Ti1 Ti2A 37.2(2) . . ?
O31 Ti1 Ti2 116.75(9) . . ?
O31 Ti1 O28 76.65(9) . . ?
O31 Ti1 Ti2A 117.76(12) . . ?
O26 Ti1 Ti2 36.39(10) . . ?
O26 Ti1 O28 92.49(11) . . ?
O26 Ti1 O31 83.52(10) . . ?
O26 Ti1 Ti2A 42.1(4) . . ?
O32 Ti1 Ti2 102.71(15) . . ?
O32 Ti1 O28 167.06(11) . . ?
O32 Ti1 O33 92.22(12) . . ?
O32 Ti1 O25 106.38(12) . . ?
O32 Ti1 O31 90.89(11) . . ?
O32 Ti1 O26 89.52(12) . . ?
O32 Ti1 Ti2A 111.3(5) . . ?
O16 Ti5 Ti6 85.19(7) . . ?
O17 Ti5 Ti6 119.12(8) . . ?
O17 Ti5 O16 77.16(9) . . ?
O13 Ti5 Ti6 39.04(7) . . ?
O13 Ti5 O16 89.14(11) . . ?
O13 Ti5 O17 82.44(10) . . ?
O11 Ti5 Ti6 105.93(10) . . ?
O11 Ti5 O16 163.74(11) . . ?
O11 Ti5 O17 86.96(11) . . ?
O11 Ti5 O13 92.26(13) . . ?
O11 Ti5 O10 102.41(12) . . ?
O11 Ti5 O12 93.02(13) . . ?
O10 Ti5 Ti6 37.95(8) . . ?
O10 Ti5 O16 93.65(11) . . ?
O10 Ti5 O17 156.73(12) . . ?
O10 Ti5 O13 76.02(11) . . ?
O12 Ti5 Ti6 140.08(9) . . ?
O12 Ti5 O16 85.33(12) . . ?
O12 Ti5 O17 96.23(12) . . ?
O12 Ti5 O13 174.47(12) . . ?
O12 Ti5 O10 104.37(12) . . ?
Ti6 Ti7 Ti8 70.43(2) . . ?
O7 Ti7 Ti8 33.67(6) . . ?
O7 Ti7 Ti6 37.89(6) . . ?
O7 Ti7 O2 81.26(13) . . ?
O10 Ti7 Ti8 109.06(9) . . ?
O10 Ti7 Ti6 40.70(8) . . ?
O10 Ti7 O7 75.39(10) . . ?
O10 Ti7 O6 148.64(12) . . ?
O10 Ti7 O2 86.80(13) . . ?
O6 Ti7 Ti8 39.67(8) . . ?
O6 Ti7 Ti6 108.69(8) . . ?
O6 Ti7 O7 73.29(10) . . ?
O6 Ti7 O2 86.94(13) . . ?
O9 Ti7 Ti8 99.73(9) . . ?
O9 Ti7 Ti6 113.04(9) . . ?
O9 Ti7 O7 103.00(12) . . ?
O9 Ti7 O10 94.32(12) . . ?
O9 Ti7 O6 94.19(12) . . ?
O9 Ti7 O2 175.74(15) . . ?
O4 Ti7 Ti8 138.48(12) . . ?
O4 Ti7 Ti6 136.90(11) . . ?
O4 Ti7 O7 161.58(15) . . ?
O4 Ti7 O10 108.35(13) . . ?
O4 Ti7 O6 100.93(14) . . ?
O4 Ti7 O9 94.78(15) . . ?
O4 Ti7 O2 80.97(16) . . ?
O2 Ti7 Ti8 83.76(11) . . ?
O2 Ti7 Ti6 70.36(11) . . ?
Ti2 Ti3 Ti4 71.54(9) . . ?
Cl09 Ti3 Ti4 85.41(13) . . ?
Cl09 Ti3 Ti2 52.89(17) . . ?
O22 Ti3 Ti4 34.15(9) . . ?
O22 Ti3 Ti2 39.60(11) . . ?
O22 Ti3 Cl09 74.84(16) . . ?
O25 Ti3 Ti4 110.00(14) . . ?
O25 Ti3 Ti2 44.93(16) . . ?
O25 Ti3 Cl09 78.52(17) . . ?
O25 Ti3 O22 76.04(15) . . ?
O25 Ti3 O21 149.84(19) . . ?
O21 Ti3 Ti4 39.85(9) . . ?
O21 Ti3 Ti2 108.22(19) . . ?
O21 Ti3 Cl09 95.2(2) . . ?
O21 Ti3 O22 73.85(15) . . ?
O24 Ti3 Ti4 99.93(16) . . ?
O24 Ti3 Ti2 121.6(3) . . ?
O24 Ti3 Cl09 170.8(2) . . ?
O24 Ti3 O22 105.4(2) . . ?
O24 Ti3 O25 92.6(3) . . ?
O24 Ti3 O21 93.6(2) . . ?
O23 Ti3 Ti4 138.0(2) . . ?
O23 Ti3 Ti2 131.8(3) . . ?
O23 Ti3 Cl09 87.1(2) . . ?
O23 Ti3 O22 160.2(4) . . ?
O23 Ti3 O25 108.8(2) . . ?
O23 Ti3 O21 100.2(2) . . ?
O23 Ti3 O24 93.7(3) . . ?
Ti7 Ti6 Ti5 72.42(2) . . ?
O13 Ti6 Ti5 40.95(8) . . ?
O13 Ti6 Ti7 107.93(8) . . ?
O13 Ti6 O10 74.81(11) . . ?
O13 Ti6 O15 98.43(13) . . ?
O7 Ti6 Ti5 113.90(9) . . ?
O7 Ti6 Ti7 43.38(8) . . ?
O7 Ti6 O13 151.19(12) . . ?
O7 Ti6 O10 79.10(11) . . ?
O7 Ti6 O15 89.88(13) . . ?
O7 Ti6 O1 88.62(14) . . ?
O10 Ti6 Ti5 34.81(7) . . ?
O10 Ti6 Ti7 39.14(7) . . ?
O10 Ti6 O15 82.27(13) . . ?
O14 Ti6 Ti5 129.82(14) . . ?
O14 Ti6 Ti7 154.08(12) . . ?
O14 Ti6 O13 97.80(13) . . ?
O14 Ti6 O7 111.00(14) . . ?
O14 Ti6 O10 155.2(2) . . ?
O14 Ti6 O15 75.3(2) . . ?
O14 Ti6 O1 98.9(2) . . ?
O15 Ti6 Ti5 83.45(11) . . ?
O15 Ti6 Ti7 97.46(11) . . ?
O1 Ti6 Ti5 103.40(13) . . ?
O1 Ti6 Ti7 86.13(13) . . ?
O1 Ti6 O13 86.11(14) . . ?
O1 Ti6 O10 104.15(16) . . ?
O1 Ti6 O15 173.00(17) . . ?
Ti3 Ti2 Ti1 70.55(13) . . ?
Cl09 Ti2 Ti1 86.97(8) . . ?
Cl09 Ti2 Ti3 54.08(11) . . ?
O22 Ti2 Ti1 106.2(2) . . ?
O22 Ti2 Ti3 42.36(11) . . ?
O22 Ti2 Cl09 77.57(14) . . ?
O22 Ti2 O25 73.28(19) . . ?
O22 Ti2 O26 144.9(4) . . ?
O25 Ti2 Ti1 33.22(10) . . ?
O25 Ti2 Ti3 38.99(11) . . ?
O25 Ti2 Cl09 75.54(10) . . ?
O26 Ti2 Ti1 38.75(14) . . ?
O26 Ti2 Ti3 106.39(18) . . ?
O26 Ti2 Cl09 96.18(16) . . ?
O26 Ti2 O25 71.76(19) . . ?
O27 Ti2 Ti1 97.4(3) . . ?
O27 Ti2 Ti3 119.9(3) . . ?
O27 Ti2 Cl09 170.97(17) . . ?
O27 Ti2 O22 93.6(3) . . ?
O27 Ti2 O25 103.9(4) . . ?
O27 Ti2 O26 92.1(3) . . ?
O017 Ti2 Ti1 139.5(2) . . ?
O017 Ti2 Ti3 133.5(3) . . ?
O017 Ti2 Cl09 87.5(3) . . ?
O017 Ti2 O22 111.7(3) . . ?
O017 Ti2 O25 161.0(4) . . ?
O017 Ti2 O26 102.3(3) . . ?
O017 Ti2 O27 94.3(2) . . ?
Ti2 Cl09 Ti3 73.03(16) . . ?
Ti2A Cl09 Ti3A 60.7(6) . . ?
C014 O19 Ti4 114.9(2) . . ?
C019 O18 Ti4 115.8(2) . . ?
C015 O29 Ti8 115.7(2) . 2_656 ?
C016 O30 Ti8 115.2(2) . 2_656 ?
C01B O20 Ti4 132.2(2) . . ?
C014 O16 Ti5 115.2(2) . . ?
C019 O17 Ti5 115.6(2) . . ?
C01Z O8 Ti8 134.4(2) . . ?
C015 O28 Ti1 115.1(2) . . ?
C01A O33 Ti1 130.8(2) . . ?
Ti6 O13 Ti5 100.01(11) . . ?
C01F O13 Ti5 133.0(2) . . ?
C01F O13 Ti6 126.9(2) . . ?
Ti8 O7 Ti7 107.54(11) . . ?
Ti8 O7 Ti6 147.70(16) . . ?
Ti6 O7 Ti7 98.74(11) . . ?
Ti4 O22 Ti3 106.32(16) . . ?
Ti4 O22 Ti2 144.4(3) . . ?
Ti4 O22 Ti2A 154.8(5) . . ?
Ti4 O22 Ti3A 107.4(4) . . ?
Ti2 O22 Ti3 98.04(17) . . ?
Ti2A O22 Ti3A 96.9(4) . . ?
Ti1 O25 Ti3 148.06(16) . . ?
Ti1 O25 Ti2 106.30(13) . . ?
Ti1 O25 Ti2A 107.3(2) . . ?
Ti1 O25 Ti3A 151.0(5) . . ?
Ti3 O25 Ti2 96.08(19) . . ?
Ti3A O25 Ti2A 100.9(4) . . ?
C016 O31 Ti1 115.4(2) . . ?
C02A O11 Ti5 140.0(2) . . ?
Ti5 O10 Ti7 145.26(15) . . ?
Ti5 O10 Ti6 107.24(12) . . ?
Ti7 O10 Ti6 100.16(12) . . ?
C02I O12 Ti5 133.5(3) . . ?
C023 O00S Ti4 136.4(2) . . ?
Ti2 O26 Ti1 104.9(2) . . ?
C02M O26 Ti1 131.0(2) . . ?
C02M O26 Ti2 124.1(3) . . ?
C02M O26 Ti2A 134.2(5) . . ?
Ti2A O26 Ti1 94.4(5) . . ?
C01O O32 Ti1 140.3(2) . . ?
Ti7 O6 Ti8 102.96(11) . . ?
C043 O6 Ti8 133.1(2) . . ?
C043 O6 Ti7 123.9(2) . . ?
Ti3 O21 Ti4 102.46(14) . . ?
C031 O21 Ti4 133.3(3) . . ?
C031 O21 Ti3 124.3(3) . . ?
C031 O21 Ti3A 127.2(6) . . ?
Ti3A O21 Ti4 99.2(6) . . ?
C03L O5 Ti8 138.2(3) . . ?
C02V O9 Ti7 132.8(3) . . ?
C02U O24 Ti3 133.9(3) . . ?
C02U O24 Ti3A 140.3(11) . . ?
C24 O4 Ti7 167.6(6) . . ?
C03G O27 Ti2 129.9(3) . . ?
C03G O27 Ti2A 145.0(10) . . ?
C05E O23 Ti3 152.8(5) . . ?
C05E O23 Ti3A 161.5(9) . . ?
C03A O14 Ti6 158.1(5) . . ?
O19 C014 O16 127.8(3) . . ?
O19 C014 C019 116.1(3) . . ?
O16 C014 C019 116.1(3) . . ?
O29 C015 C016 115.8(3) . . ?
O28 C015 O29 127.7(3) . . ?
O28 C015 C016 116.4(3) . . ?
O30 C016 C015 115.7(3) . . ?
O31 C016 O30 128.4(3) . . ?
O31 C016 C015 116.0(3) . . ?
C05Y O017 Ti2 170.1(5) . . ?
C05Y O017 Ti2A 178.0(6) . . ?
C04T O2 Ti7 129.6(4) . . ?
O18 C019 O17 128.3(3) . . ?
O18 C019 C014 116.1(3) . . ?
O17 C019 C014 115.7(3) . . ?
O33 C01A C01S 118.0(3) . . ?
O33 C01A C01Y 120.9(3) . . ?
C01S C01A C01Y 121.1(4) . . ?
O20 C01B C01H 120.3(4) . . ?
O20 C01B C01J 117.8(3) . . ?
C01J C01B C01H 121.8(4) . . ?
C01F C01C C01Q 122.0(3) . . ?
C01F C01C C039 119.2(4) . . ?
C039 C01C C01Q 118.8(4) . . ?
C023 C01D C01V 123.2(4) . . ?
C023 C01D C036 116.9(4) . . ?
C036 C01D C01V 119.5(4) . . ?
C05L O15 Ti6 150.8(4) . . ?
O13 C01F C01C 118.1(4) . . ?
O13 C01F C02L 121.1(4) . . ?
C01C C01F C02L 120.7(4) . . ?
C021 C01G C02F 123.2(5) . . ?
C02A C01G C021 116.9(4) . . ?
C02A C01G C02F 119.8(4) . . ?
C01B C01H C01V 122.0(3) . . ?
C02B C01H C01B 116.9(4) . . ?
C02B C01H C01V 120.7(4) . . ?
C033 C01I C01Q 121.6(4) . . ?
C033 C01I C03A 116.9(4) . . ?
C03A C01I C01Q 121.4(4) . . ?
C01B C01J C01X 118.5(3) . . ?
C01R C01J C01B 118.5(4) . . ?
C01R C01J C01X 122.8(4) . . ?
C23 C01K C029 120.9(4) . . ?
C03A C01K C029 121.1(4) . . ?
C03A C01K C23 117.9(4) . . ?
C028 C01L C01X 120.7(4) . . ?
C028 C01L C03G 118.1(4) . . ?
C03G C01L C01X 121.0(4) . . ?
H01A C01M H01B 107.4 . . ?
C01N C01M H01A 108.3 . . ?
C01N C01M H01B 108.3 . . ?
C01N C01M C01T 115.8(3) . . ?
C01T C01M H01A 108.3 . . ?
C01T C01M H01B 108.3 . . ?
C02V C01N C01M 121.1(4) . . ?
C03N C01N C01M 121.0(4) . . ?
C03N C01N C02V 117.9(4) . . ?
O32 C01O C01U 119.2(4) . . ?
O32 C01O C02N 118.2(4) . . ?
C01U C01O C02N 122.6(4) . . ?
C02A C01P C02K 116.6(5) . . ?
C02A C01P C03E 121.8(4) . . ?
C02K C01P C03E 121.0(4) . . ?
C01C C01Q H01C 108.4 . . ?
C01C C01Q H01D 108.4 . . ?
C01I C01Q C01C 115.5(3) . . ?
C01I C01Q H01C 108.4 . . ?
C01I C01Q H01D 108.4 . . ?
H01C C01Q H01D 107.5 . . ?
C01J C01R H01R 118.8 . . ?
C01J C01R C022 122.3(4) . . ?
C022 C01R H01R 118.8 . . ?
C01A C01S C02R 117.1(4) . . ?
C03R C01S C01A 119.1(4) . . ?
C03R C01S C02R 123.6(4) . . ?
C02I C01T C01M 118.5(4) . . ?
C02J C01T C01M 122.9(4) . . ?
C02J C01T C02I 118.4(4) . . ?
C01O C01U C02S 122.7(4) . . ?
C01O C01U C02X 117.1(4) . . ?
C02X C01U C02S 119.6(4) . . ?
C01D C01V C01H 121.1(3) . . ?
C01D C01V H01E 107.1 . . ?
C01D C01V H01F 107.1 . . ?
C01H C01V H01E 107.1 . . ?
C01H C01V H01F 107.1 . . ?
H01E C01V H01F 106.8 . . ?
C021 C01W C02K 118.7(4) . . ?
C021 C01W C040 118.8(5) . . ?
C02K C01W C040 122.5(5) . . ?
C01J C01X H01G 108.0 . . ?
C01J C01X H01H 108.0 . . ?
C01L C01X C01J 117.4(3) . . ?
C01L C01X H01G 108.0 . . ?
C01L C01X H01H 108.0 . . ?
H01G C01X H01H 107.2 . . ?
C01A C01Y C02S 121.4(4) . . ?
C02W C01Y C01A 117.1(4) . . ?
C02W C01Y C02S 121.1(4) . . ?
O8 C01Z C02C 121.0(4) . . ?
O8 C01Z C034 117.5(4) . . ?
C02C C01Z C034 121.5(4) . . ?
C02P C020 C02R 120.7(4) . . ?
C02P C020 C02U 118.2(4) . . ?
C02U C020 C02R 120.9(4) . . ?
C01G C021 H021 119.2 . . ?
C01W C021 C01G 121.7(5) . . ?
C01W C021 H021 119.2 . . ?
C01R C022 C04N 122.2(4) . . ?
C02B C022 C01R 117.2(4) . . ?
C02B C022 C04N 120.6(4) . . ?
O00S C023 C01D 118.7(4) . . ?
O00S C023 C02Z 118.0(4) . . ?
C02Z C023 C01D 123.3(4) . . ?
C036 C024 C046 119.3(5) . . ?
C03J C024 C036 117.5(4) . . ?
C03J C024 C046 123.2(5) . . ?
C02V C025 C03P 120.3(4) . . ?
C03Y C025 C02V 120.2(5) . . ?
C03Y C025 C03P 119.4(4) . . ?
C03L C026 C02O 122.1(4) . . ?
C03L C026 C03U 116.7(5) . . ?
C03U C026 C02O 120.7(5) . . ?
C02I C027 C03E 122.9(4) . . ?
C030 C027 C02I 116.9(4) . . ?
C030 C027 C03E 119.6(4) . . ?
C01L C028 H028 118.9 . . ?
C032 C028 C01L 122.1(5) . . ?
C032 C028 H028 118.9 . . ?
C01K C029 H02A 108.0 . . ?
C01K C029 H02B 108.0 . . ?
H02A C029 H02B 107.3 . . ?
C034 C029 C01K 117.0(4) . . ?
C034 C029 H02A 108.0 . . ?
C034 C029 H02B 108.0 . . ?
O11 C02A C01G 117.5(4) . . ?
O11 C02A C01P 119.1(4) . . ?
C01G C02A C01P 123.4(4) . . ?
C01H C02B H02C 118.4 . . ?
C022 C02B C01H 123.3(4) . . ?
C022 C02B H02C 118.4 . . ?
C01Z C02C C02O 122.0(4) . . ?
C04G C02C C01Z 117.3(4) . . ?
C04G C02C C02O 120.3(4) . . ?
C02J C02D C1 121.0(5) . . ?
C030 C02D C02J 118.4(4) . . ?
C030 C02D C1 120.6(4) . . ?
C04T O1 Ti6 121.1(4) . . ?
C01G C02F H02F 103(3) . . ?
C01G C02F C02L 116.4(4) . . ?
C02L C02F H02F 115(4) . . ?
C03G C02G C02Y 120.7(4) . . ?
C03K C02G C02Y 120.2(4) . . ?
C03K C02G C03G 119.0(4) . . ?
C02U C02H C03D 119.7(4) . . ?
C35 C02H C02U 120.0(4) . . ?
C35 C02H C03D 120.2(4) . . ?
O12 C02I C01T 117.3(3) . . ?
O12 C02I C027 121.0(4) . . ?
C01T C02I C027 121.8(4) . . ?
C01T C02J C02D 122.0(4) . . ?
C01T C02J H02J 119.0 . . ?
C02D C02J H02J 119.0 . . ?
C01P C02K H02K 118.8 . . ?
C01W C02K C01P 122.3(5) . . ?
C01W C02K H02K 118.8 . . ?
C01F C02L C02F 123.7(4) . . ?
C02T C02L C01F 117.4(4) . . ?
C02T C02L C02F 118.9(4) . . ?
O26 C02M C03B 117.4(4) . . ?
O26 C02M C03M 120.2(4) . . ?
C03B C02M C03M 122.4(4) . . ?
C01O C02N C03W 119.4(4) . . ?
C03I C02N C01O 118.7(4) . . ?
C03I C02N C03W 121.7(4) . . ?
C026 C02O C02C 121.4(4) . . ?
C026 C02O H02D 107.0 . . ?
C026 C02O H02E 107.0 . . ?
C02C C02O H02D 107.0 . . ?
C02C C02O H02E 107.0 . . ?
H02D C02O H02E 106.7 . . ?
C020 C02P H02P 118.6 . . ?
C020 C02P C03T 122.8(5) . . ?
C03T C02P H02P 118.6 . . ?
C02X C02Q C047 123.5(5) . . ?
C03I C02Q C02X 117.9(4) . . ?
C03I C02Q C047 118.4(4) . . ?
C01S C02R H02G 108.3 . . ?
C01S C02R H02H 108.3 . . ?
C020 C02R C01S 115.9(4) . . ?
C020 C02R H02G 108.3 . . ?
C020 C02R H02H 108.3 . . ?
H02G C02R H02H 107.4 . . ?
C01U C02S C01Y 119.2(4) . . ?
C01U C02S H02I 107.5 . . ?
C01U C02S H02L 107.5 . . ?
C01Y C02S H02I 107.5 . . ?
C01Y C02S H02L 107.5 . . ?
H02I C02S H02L 107.0 . . ?
C02L C02T H02T 118.2 . . ?
C02L C02T C037 123.6(4) . . ?
C037 C02T H02T 118.2 . . ?
O24 C02U C020 120.4(4) . . ?
O24 C02U C02H 119.6(4) . . ?
C02H C02U C020 119.7(4) . . ?
O9 C02V C01N 120.8(4) . . ?
O9 C02V C025 119.0(4) . . ?
C025 C02V C01N 119.9(4) . . ?
C01Y C02W H02W 118.6 . . ?
C01Y C02W C03F 122.9(4) . . ?
C03F C02W H02W 118.6 . . ?
C01U C02X H02X 119.1 . . ?
C02Q C02X C01U 121.7(4) . . ?
C02Q C02X H02X 119.1 . . ?
C02G C02Y H02M 108.6 . . ?
C02G C02Y H02N 108.6 . . ?
H02M C02Y H02N 107.5 . . ?
C03B C02Y C02G 114.8(4) . . ?
C03B C02Y H02M 108.6 . . ?
C03B C02Y H02N 108.6 . . ?
C023 C02Z C03J 117.5(5) . . ?
C023 C02Z C04F 120.7(4) . . ?
C03J C02Z C04F 121.8(4) . . ?
C027 C030 H030 118.8 . . ?
C02D C030 C027 122.4(4) . . ?
C02D C030 H030 118.8 . . ?
O21 C031 C03H 117.9(4) . . ?
O21 C031 C042 121.1(4) . . ?
C03H C031 C042 121.0(4) . . ?
C028 C032 C049 120.9(5) . . ?
C03K C032 C028 117.9(4) . . ?
C03K C032 C049 121.1(5) . . ?
C01I C033 H033 118.6 . . ?
C01I C033 C03V 122.8(4) . . ?
C03V C033 H033 118.6 . . ?
C01Z C034 C029 120.0(4) . . ?
C03S C034 C01Z 118.0(4) . . ?
C03S C034 C029 121.8(4) . . ?
C043 C035 C03P 122.1(4) . . ?
C04M C035 C03P 121.0(5) . . ?
C04M C035 C043 116.9(5) . . ?
C01D C036 C024 122.2(5) . . ?
C01D C036 H036 118.9 . . ?
C024 C036 H036 118.9 . . ?
C02T C037 C041 120.2(5) . . ?
C039 C037 C02T 117.5(4) . . ?
C039 C037 C041 122.3(5) . . ?
C01K C23 H23 119.0 . . ?
C01K C23 C03V 121.9(5) . . ?
C03V C23 H23 119.0 . . ?
C01C C039 H039 119.3 . . ?
C037 C039 C01C 121.5(4) . . ?
C037 C039 H039 119.3 . . ?
O14 C03A C01I 119.7(4) . . ?
O14 C03A C01K 117.8(4) . . ?
C01K C03A C01I 122.5(4) . . ?
C02M C03B C02Y 122.5(4) . . ?
C02M C03B C04J 117.6(4) . . ?
C04J C03B C02Y 119.9(4) . . ?
C02H C03D H03A 108.7 . . ?
C02H C03D H03B 108.7 . . ?
C02H C03D C03H 114.3(4) . . ?
H03A C03D H03B 107.6 . . ?
C03H C03D H03A 108.7 . . ?
C03H C03D H03B 108.7 . . ?
C01P C03E C027 122.1(4) . . ?
C01P C03E H03C 106.8 . . ?
C01P C03E H03D 106.8 . . ?
C027 C03E H03C 106.8 . . ?
C027 C03E H03D 106.8 . . ?
H03C C03E H03D 106.7 . . ?
C02W C03F C04C 120.1(4) . . ?
C03R C03F C02W 117.1(4) . . ?
C03R C03F C04C 122.8(4) . . ?
C01L C03G O27 121.3(4) . . ?
C01L C03G C02G 120.6(4) . . ?
C02G C03G O27 117.8(4) . . ?
C031 C03H C03D 122.1(4) . . ?
C04K C03H C031 118.2(5) . . ?
C04K C03H C03D 119.7(5) . . ?
C02N C03I C02Q 121.8(4) . . ?
C02N C03I H03I 119.1 . . ?
C02Q C03I H03I 119.1 . . ?
C024 C03J C02Z 122.4(5) . . ?
C024 C03J H03J 118.8 . . ?
C02Z C03J H03J 118.8 . . ?
C02G C03K H03K 119.0 . . ?
C032 C03K C02G 122.1(5) . . ?
C032 C03K H03K 119.0 . . ?
O5 C03L C026 118.1(4) . . ?
O5 C03L C03O 118.5(4) . . ?
C03O C03L C026 123.4(4) . . ?
C02M C03M C03W 124.0(4) . . ?
C04V C03M C02M 116.9(4) . . ?
C04V C03M C03W 119.0(4) . . ?
C01N C03N H03N 118.2 . . ?
C045 C03N C01N 123.5(5) . . ?
C045 C03N H03N 118.2 . . ?
C03L C03O C04I 121.1(4) . . ?
C04L C03O C03L 117.4(5) . . ?
C04L C03O C04I 121.4(5) . . ?
C025 C03P H03E 108.5 . . ?
C025 C03P H03F 108.5 . . ?
C035 C03P C025 115.1(4) . . ?
C035 C03P H03E 108.5 . . ?
C035 C03P H03F 108.5 . . ?
H03E C03P H03F 107.5 . . ?
H03L C03Q H03M 109.5 . . ?
H03L C03Q H03O 109.5 . . ?
H03M C03Q H03O 109.5 . . ?
C04A C03Q H03L 109.5 . . ?
C04A C03Q H03M 109.5 . . ?
C04A C03Q H03O 109.5 . . ?
C01S C03R C03F 122.5(4) . . ?
C01S C03R H03R 118.7 . . ?
C03F C03R H03R 118.7 . . ?
C034 C03S H03S 118.8 . . ?
C034 C03S C04B 122.3(4) . . ?
C04B C03S H03S 118.8 . . ?
C02P C03T C044 121.8(5) . . ?
C35 C03T C02P 117.3(4) . . ?
C35 C03T C044 121.0(5) . . ?
C026 C03U H03U 119.2 . . ?
C048 C03U C026 121.7(6) . . ?
C048 C03U H03U 119.2 . . ?
C033 C03V C23 117.6(4) . . ?
C033 C03V C19 122.0(5) . . ?
C23 C03V C19 120.4(5) . . ?
C02N C03W H03G 109.3 . . ?
C02N C03W H03H 109.3 . . ?
C03M C03W C02N 111.6(4) . . ?
C03M C03W H03G 109.3 . . ?
C03M C03W H03H 109.3 . . ?
H03G C03W H03H 108.0 . . ?
C02D C1 C2 106.8(5) . . ?
C3 C1 C02D 111.0(5) . . ?
C3 C1 C2 97.7(7) . . ?
C4 C1 C02D 114.4(5) . . ?
C4 C1 C3 114.4(6) . . ?
C4 C1 C2 111.1(7) . . ?
C025 C03Y H03Y 119.4 . . ?
C025 C03Y C045 121.3(5) . . ?
C045 C03Y H03Y 119.4 . . ?
C051 C040 C01W 112.0(5) . . ?
C051 C040 C056 109.8(5) . . ?
C051 C040 C059 107.8(5) . . ?
C056 C040 C01W 107.8(4) . . ?
C059 C040 C01W 108.6(4) . . ?
C059 C040 C056 110.9(6) . . ?
C037 C041 C04P 108.1(4) . . ?
C04D C041 C037 111.9(4) . . ?
C04D C041 C04P 107.9(6) . . ?
C04E C041 C037 108.8(5) . . ?
C04E C041 C04D 109.1(5) . . ?
C04E C041 C04P 111.1(5) . . ?
C031 C042 C04F 122.1(4) . . ?
C04R C042 C031 116.7(5) . . ?
C04R C042 C04F 121.3(5) . . ?
O6 C043 C035 117.3(4) . . ?
C04H C043 O6 120.9(4) . . ?
C04H C043 C035 121.8(4) . . ?
C22 C044 C03T 112.1(5) . . ?
C22 C044 C20 106.2(7) . . ?
C22 C044 C21 112.0(8) . . ?
C20 C044 C03T 110.4(6) . . ?
C20 C044 C21 108.9(7) . . ?
C21 C044 C03T 107.3(5) . . ?
C03N C045 C03Y 117.1(4) . . ?
C03N C045 C04W 121.9(5) . . ?
C03Y C045 C04W 121.0(5) . . ?
C024 C046 C053 108.0(4) . . ?
C04Y C046 C024 110.8(5) . . ?
C04Y C046 C053 110.3(5) . . ?
C04Y C046 C058 109.2(5) . . ?
C058 C046 C024 109.9(4) . . ?
C058 C046 C053 108.6(6) . . ?
C05A C047 C02Q 110.7(5) . . ?
C05A C047 C05F 106.4(5) . . ?
C05D C047 C02Q 109.8(5) . . ?
C05D C047 C05A 111.9(6) . . ?
C05D C047 C05F 109.1(6) . . ?
C05F C047 C02Q 108.8(5) . . ?
C03U C048 C04Z 120.7(6) . . ?
C04L C048 C03U 118.6(5) . . ?
C04L C048 C04Z 120.7(6) . . ?
C032 C049 C7 113.4(6) . . ?
C032 C049 C34 110.9(8) . . ?
C032 C049 C37 114.7(9) . . ?
C032 C049 C36 106.3(11) . . ?
C8 C049 C032 110.0(5) . . ?
C8 C049 C7 109.6(8) . . ?
C9 C049 C032 107.1(6) . . ?
C9 C049 C8 107.2(8) . . ?
C9 C049 C7 109.3(9) . . ?
C34 C049 C37 114.0(14) . . ?
C34 C049 C36 96.1(19) . . ?
C37 C049 C36 113.1(16) . . ?
N03Z C04A C03Q 178.7(6) . . ?
C03S C04B C04S 121.6(5) . . ?
C04G C04B C03S 117.3(4) . . ?
C04G C04B C04S 121.0(5) . . ?
C03F C04C C05Q 108.0(5) . . ?
C05M C04C C03F 108.9(5) . . ?
C05M C04C C05Q 110.3(7) . . ?
C05M C04C C062 108.2(6) . . ?
C062 C04C C03F 112.2(5) . . ?
C062 C04C C05Q 109.2(6) . . ?
C041 C04D H04A 109.5 . . ?
C041 C04D H04B 109.5 . . ?
C041 C04D H04C 109.5 . . ?
H04A C04D H04B 109.5 . . ?
H04A C04D H04C 109.5 . . ?
H04B C04D H04C 109.5 . . ?
C041 C04E H04D 109.5 . . ?
C041 C04E H04E 109.5 . . ?
C041 C04E H04F 109.5 . . ?
H04D C04E H04E 109.5 . . ?
H04D C04E H04F 109.5 . . ?
H04E C04E H04F 109.5 . . ?
C02Z C04F H04G 108.8 . . ?
C02Z C04F H04H 108.8 . . ?
C042 C04F C02Z 113.8(4) . . ?
C042 C04F H04G 108.8 . . ?
C042 C04F H04H 108.8 . . ?
H04G C04F H04H 107.7 . . ?
C02C C04G H04I 118.4 . . ?
C04B C04G C02C 123.3(5) . . ?
C04B C04G H04I 118.4 . . ?
C043 C04H C04I 123.0(4) . . ?
C043 C04H C04Q 118.0(5) . . ?
C04Q C04H C04I 118.9(5) . . ?
C03O C04I C04H 114.1(4) . . ?
C03O C04I H04J 108.7 . . ?
C03O C04I H04K 108.7 . . ?
C04H C04I H04J 108.7 . . ?
C04H C04I H04K 108.7 . . ?
H04J C04I H04K 107.6 . . ?
C03B C04J H04L 118.9 . . ?
C057 C04J C03B 122.1(5) . . ?
C057 C04J H04L 118.9 . . ?
C03H C04K H04M 119.1 . . ?
C03H C04K C04U 121.8(6) . . ?
C04U C04K H04M 119.1 . . ?
C03O C04L C048 122.1(6) . . ?
C03O C04L H04N 119.0 . . ?
C048 C04L H04N 119.0 . . ?
C035 C04M H04O 118.4 . . ?
C04O C04M C035 123.3(6) . . ?
C04O C04M H04O 118.4 . . ?
C022 C04N C05G 106.6(5) . . ?
C063 C04N C022 112.4(5) . . ?
C063 C04N C05G 101.4(6) . . ?
C063 C04N C066 119.0(7) . . ?
C066 C04N C022 113.7(5) . . ?
C066 C04N C05G 101.4(7) . . ?
C04M C04O C04Q 117.5(5) . . ?
C04M C04O C05O 121.9(7) . . ?
C04Q C04O C05O 120.5(7) . . ?
C041 C04P H04P 109.5 . . ?
C041 C04P H04Q 109.5 . . ?
C041 C04P H04R 109.5 . . ?
H04P C04P H04Q 109.5 . . ?
H04P C04P H04R 109.5 . . ?
H04Q C04P H04R 109.5 . . ?
C04H C04Q H04S 118.9 . . ?
C04O C04Q C04H 122.2(6) . . ?
C04O C04Q H04S 118.9 . . ?
C042 C04R H04T 117.6 . . ?
C04U C04R C042 124.8(6) . . ?
C04U C04R H04T 117.6 . . ?
C05V C04S C04B 108.2(6) . . ?
C05V C04S C06B 111.9(8) . . ?
C06B C04S C04B 108.3(6) . . ?
C06F C04S C04B 112.2(5) . . ?
C06F C04S C05V 107.3(8) . . ?
C06F C04S C06B 109.1(8) . . ?
O2 C04T O1 130.4(6) . . ?
O2 C04T C055 116.7(5) . . ?
O1 C04T C055 112.8(5) . . ?
C04K C04U C050 116.6(7) . . ?
C04R C04U C04K 117.1(5) . . ?
C04R C04U C050 126.3(6) . . ?
C03M C04V H04V 118.5 . . ?
C03M C04V C057 123.1(5) . . ?
C057 C04V H04V 118.5 . . ?
C045 C04W C27 106.7(7) . . ?
C26 C04W C045 114.2(6) . . ?
C26 C04W C27 95.8(9) . . ?
C25 C04W C045 113.2(6) . . ?
C25 C04W C26 123.7(7) . . ?
C25 C04W C27 98.1(9) . . ?
C03V C19 C6 105.3(8) . . ?
C03V C19 C32 111.3(9) . . ?
C03V C19 C33 104.3(10) . . ?
C5 C19 C03V 108.5(9) . . ?
C5 C19 C6 107.6(14) . . ?
C15 C19 C03V 112.1(7) . . ?
C15 C19 C5 124.2(10) . . ?
C15 C19 C6 97.0(12) . . ?
C31 C19 C03V 118.6(10) . . ?
C31 C19 C32 105.9(18) . . ?
C31 C19 C33 115.3(18) . . ?
C32 C19 C33 100.0(15) . . ?
C046 C04Y H04U 109.5 . . ?
C046 C04Y H04W 109.5 . . ?
C046 C04Y H04X 109.5 . . ?
H04U C04Y H04W 109.5 . . ?
H04U C04Y H04X 109.5 . . ?
H04W C04Y H04X 109.5 . . ?
C048 C04Z C06J 109.2(7) . . ?
C048 C04Z C06K 105.3(6) . . ?
C048 C04Z C29 106.9(8) . . ?
C048 C04Z C30 111.8(8) . . ?
C10 C04Z C048 108.8(7) . . ?
C10 C04Z C06J 115.1(12) . . ?
C10 C04Z C06K 115.1(10) . . ?
C06K C04Z C06J 102.8(9) . . ?
C28 C04Z C048 118.4(13) . . ?
C28 C04Z C29 104.4(18) . . ?
C28 C04Z C30 121.9(16) . . ?
C30 C04Z C29 86.6(12) . . ?
C04U C050 C05N 111.1(6) . . ?
C05I C050 C04U 109.9(7) . . ?
C05I C050 C05N 110.7(7) . . ?
C05I C050 C05X 107.0(7) . . ?
C05X C050 C04U 106.6(5) . . ?
C05X C050 C05N 111.4(8) . . ?
C040 C051 H05A 109.5 . . ?
C040 C051 H05B 109.5 . . ?
C040 C051 H05C 109.5 . . ?
H05A C051 H05B 109.5 . . ?
H05A C051 H05C 109.5 . . ?
H05B C051 H05C 109.5 . . ?
C046 C053 H05D 109.5 . . ?
C046 C053 H05E 109.5 . . ?
C046 C053 H05F 109.5 . . ?
H05D C053 H05E 109.5 . . ?
H05D C053 H05F 109.5 . . ?
H05E C053 H05F 109.5 . . ?
H05G C054 H05H 109.5 . . ?
H05G C054 H05I 109.5 . . ?
H05H C054 H05I 109.5 . . ?
C05L C054 H05G 109.5 . . ?
C05L C054 H05H 109.5 . . ?
C05L C054 H05I 109.5 . . ?
C04T C055 H05J 109.5 . . ?
C04T C055 H05K 109.5 . . ?
C04T C055 H05L 109.5 . . ?
H05J C055 H05K 109.5 . . ?
H05J C055 H05L 109.5 . . ?
H05K C055 H05L 109.5 . . ?
C040 C056 H05M 109.5 . . ?
C040 C056 H05N 109.5 . . ?
C040 C056 H05O 109.5 . . ?
H05M C056 H05N 109.5 . . ?
H05M C056 H05O 109.5 . . ?
H05N C056 H05O 109.5 . . ?
C04J C057 C04V 117.9(5) . . ?
C04J C057 C06A 122.4(6) . . ?
C04V C057 C06A 119.8(6) . . ?
C046 C058 H05P 109.5 . . ?
C046 C058 H05Q 109.5 . . ?
C046 C058 H05R 109.5 . . ?
H05P C058 H05Q 109.5 . . ?
H05P C058 H05R 109.5 . . ?
H05Q C058 H05R 109.5 . . ?
C040 C059 H05S 109.5 . . ?
C040 C059 H05T 109.5 . . ?
C040 C059 H05U 109.5 . . ?
H05S C059 H05T 109.5 . . ?
H05S C059 H05U 109.5 . . ?
H05T C059 H05U 109.5 . . ?
C047 C05A H05V 109.5 . . ?
C047 C05A H05W 109.5 . . ?
C047 C05A H05X 109.5 . . ?
H05V C05A H05W 109.5 . . ?
H05V C05A H05X 109.5 . . ?
H05W C05A H05X 109.5 . . ?
C044 C22 H22A 109.5 . . ?
C044 C22 H22B 109.5 . . ?
C044 C22 H22C 109.5 . . ?
H22A C22 H22B 109.5 . . ?
H22A C22 H22C 109.5 . . ?
H22B C22 H22C 109.5 . . ?
C044 C20 H20A 109.5 . . ?
C044 C20 H20B 109.5 . . ?
C044 C20 H20C 109.5 . . ?
H20A C20 H20B 109.5 . . ?
H20A C20 H20C 109.5 . . ?
H20B C20 H20C 109.5 . . ?
C047 C05D H05Y 109.5 . . ?
C047 C05D H 109.5 . . ?
C047 C05D HA 109.5 . . ?
H05Y C05D H 109.5 . . ?
H05Y C05D HA 109.5 . . ?
H C05D HA 109.5 . . ?
O23 C05E H05Z 108.3 . . ?
O23 C05E C05H 108.1(5) . . ?
O23 C05E C05S 107.2(7) . . ?
C05H C05E H05Z 108.3 . . ?
C05H C05E C05S 116.3(7) . . ?
C05S C05E H05Z 108.3 . . ?
C047 C05F H05 109.5 . . ?
C047 C05F HB 109.5 . . ?
C047 C05F HC 109.5 . . ?
H05 C05F HB 109.5 . . ?
H05 C05F HC 109.5 . . ?
HB C05F HC 109.5 . . ?
C04N C05G H1 109.5 . . ?
C04N C05G HD 109.5 . . ?
C04N C05G HE 109.5 . . ?
H1 C05G HD 109.5 . . ?
H1 C05G HE 109.5 . . ?
HD C05G HE 109.5 . . ?
C05E C05H H2 109.5 . . ?
C05E C05H HF 109.5 . . ?
C05E C05H HG 109.5 . . ?
H2 C05H HF 109.5 . . ?
H2 C05H HG 109.5 . . ?
HF C05H HG 109.5 . . ?
C050 C05I H3 109.5 . . ?
C050 C05I HH 109.5 . . ?
C050 C05I HI 109.5 . . ?
H3 C05I HH 109.5 . . ?
H3 C05I HI 109.5 . . ?
HH C05I HI 109.5 . . ?
H13A C13 H13B 109.5 . . ?
H13A C13 H13C 109.5 . . ?
H13B C13 H13C 109.5 . . ?
C05O C13 H13A 109.5 . . ?
C05O C13 H13B 109.5 . . ?
C05O C13 H13C 109.5 . . ?
C1 C3 H3A 109.5 . . ?
C1 C3 H3B 109.5 . . ?
C1 C3 H3C 109.5 . . ?
H3A C3 H3B 109.5 . . ?
H3A C3 H3C 109.5 . . ?
H3B C3 H3C 109.5 . . ?
O15 C05L C054 121.6(6) . . ?
O15 C05L C064 119.2(6) . . ?
C054 C05L C064 119.1(6) . . ?
C04C C05M H4 109.5 . . ?
C04C C05M HJ 109.5 . . ?
C04C C05M HK 109.5 . . ?
H4 C05M HJ 109.5 . . ?
H4 C05M HK 109.5 . . ?
HJ C05M HK 109.5 . . ?
C050 C05N H5 109.5 . . ?
C050 C05N HL 109.5 . . ?
C050 C05N HM 109.5 . . ?
H5 C05N HL 109.5 . . ?
H5 C05N HM 109.5 . . ?
HL C05N HM 109.5 . . ?
C04O C05O C12 105.0(7) . . ?
C13 C05O C04O 112.0(7) . . ?
C13 C05O C12 103.0(10) . . ?
C11 C05O C04O 114.9(9) . . ?
C11 C05O C13 115.0(8) . . ?
C11 C05O C12 105.4(9) . . ?
C04C C05Q H6 109.5 . . ?
C04C C05Q HN 109.5 . . ?
C04C C05Q HO 109.5 . . ?
H6 C05Q HN 109.5 . . ?
H6 C05Q HO 109.5 . . ?
HN C05Q HO 109.5 . . ?
N060 C05R C05T 177.9(9) . . ?
C05E C05S H7 109.5 . . ?
C05E C05S HP 109.5 . . ?
C05E C05S HQ 109.5 . . ?
H7 C05S HP 109.5 . . ?
H7 C05S HQ 109.5 . . ?
HP C05S HQ 109.5 . . ?
C05R C05T H11 109.5 . . ?
C05R C05T HR 109.5 . . ?
C05R C05T HS 109.5 . . ?
H11 C05T HR 109.5 . . ?
H11 C05T HS 109.5 . . ?
HR C05T HS 109.5 . . ?
C049 C8 H8A 109.5 . . ?
C049 C8 H8B 109.5 . . ?
C049 C8 H8C 109.5 . . ?
H8A C8 H8B 109.5 . . ?
H8A C8 H8C 109.5 . . ?
H8B C8 H8C 109.5 . . ?
C04S C05V H8 109.5 . . ?
C04S C05V HT 109.5 . . ?
C04S C05V HU 109.5 . . ?
H8 C05V HT 109.5 . . ?
H8 C05V HU 109.5 . . ?
HT C05V HU 109.5 . . ?
C044 C21 H21A 109.5 . . ?
C044 C21 H21B 109.5 . . ?
C044 C21 H21C 109.5 . . ?
H21A C21 H21B 109.5 . . ?
H21A C21 H21C 109.5 . . ?
H21B C21 H21C 109.5 . . ?
C050 C05X H9 109.5 . . ?
C050 C05X HV 109.5 . . ?
C050 C05X HW 109.5 . . ?
H9 C05X HV 109.5 . . ?
H9 C05X HW 109.5 . . ?
HV C05X HW 109.5 . . ?
O017 C05Y H10 109.6 . . ?
O017 C05Y C061 108.7(5) . . ?
O017 C05Y C06O 109.8(6) . . ?
C061 C05Y H10 109.6 . . ?
C061 C05Y C06O 109.5(7) . . ?
C06O C05Y H10 109.6 . . ?
C04W C26 H26A 109.5 . . ?
C04W C26 H26B 109.5 . . ?
C04W C26 H26C 109.5 . . ?
H26A C26 H26B 109.5 . . ?
H26A C26 H26C 109.5 . . ?
H26B C26 H26C 109.5 . . ?
C05Y C061 H06A 109.5 . . ?
C05Y C061 H06B 109.5 . . ?
C05Y C061 H06C 109.5 . . ?
H06A C061 H06B 109.5 . . ?
H06A C061 H06C 109.5 . . ?
H06B C061 H06C 109.5 . . ?
C04C C062 H06D 109.5 . . ?
C04C C062 H06E 109.5 . . ?
C04C C062 H06F 109.5 . . ?
H06D C062 H06E 109.5 . . ?
H06D C062 H06F 109.5 . . ?
H06E C062 H06F 109.5 . . ?
C04N C063 H06G 109.5 . . ?
C04N C063 H06H 109.5 . . ?
C04N C063 H06I 109.5 . . ?
H06G C063 H06H 109.5 . . ?
H06G C063 H06I 109.5 . . ?
H06H C063 H06I 109.5 . . ?
C05L C064 H06J 109.5 . . ?
C05L C064 H06K 109.5 . . ?
C05L C064 H06L 109.5 . . ?
H06J C064 H06K 109.5 . . ?
H06J C064 H06L 109.5 . . ?
H06K C064 H06L 109.5 . . ?
C04W C25 H25A 109.5 . . ?
C04W C25 H25B 109.5 . . ?
C04W C25 H25C 109.5 . . ?
H25A C25 H25B 109.5 . . ?
H25A C25 H25C 109.5 . . ?
H25B C25 H25C 109.5 . . ?
C04N C066 H06M 109.5 . . ?
C04N C066 H06N 109.5 . . ?
C04N C066 H06O 109.5 . . ?
H06M C066 H06N 109.5 . . ?
H06M C066 H06O 109.5 . . ?
H06N C066 H06O 109.5 . . ?
C1 C2 H2A 109.5 . . ?
C1 C2 H2B 109.5 . . ?
C1 C2 H2C 109.5 . . ?
H2A C2 H2B 109.5 . . ?
H2A C2 H2C 109.5 . . ?
H2B C2 H2C 109.5 . . ?
H17A C17 H17B 109.5 . . ?
H17A C17 H17C 109.5 . . ?
H17B C17 H17C 109.5 . . ?
C06A C17 H17A 109.5 . . ?
C06A C17 H17B 109.5 . . ?
C06A C17 H17C 109.5 . . ?
C049 C9 H9A 109.5 . . ?
C049 C9 H9B 109.5 . . ?
C049 C9 H9C 109.5 . . ?
H9A C9 H9B 109.5 . . ?
H9A C9 H9C 109.5 . . ?
H9B C9 H9C 109.5 . . ?
C057 C06A C16 102.6(9) . . ?
C17 C06A C057 112.8(7) . . ?
C17 C06A C16 95.6(11) . . ?
C18 C06A C057 116.6(8) . . ?
C18 C06A C17 124.9(9) . . ?
C18 C06A C16 96.2(8) . . ?
C04S C06B H06P 109.5 . . ?
C04S C06B H06Q 109.5 . . ?
C04S C06B H06R 109.5 . . ?
H06P C06B H06Q 109.5 . . ?
H06P C06B H06R 109.5 . . ?
H06Q C06B H06R 109.5 . . ?
C1 C4 H4A 109.5 . . ?
C1 C4 H4B 109.5 . . ?
C1 C4 H4C 109.5 . . ?
H4A C4 H4B 109.5 . . ?
H4A C4 H4C 109.5 . . ?
H4B C4 H4C 109.5 . . ?
C19 C5 H5A 109.5 . . ?
C19 C5 H5B 109.5 . . ?
C19 C5 H5C 109.5 . . ?
H5A C5 H5B 109.5 . . ?
H5A C5 H5C 109.5 . . ?
H5B C5 H5C 109.5 . . ?
C06A C18 H18A 109.5 . . ?
C06A C18 H18B 109.5 . . ?
C06A C18 H18C 109.5 . . ?
H18A C18 H18B 109.5 . . ?
H18A C18 H18C 109.5 . . ?
H18B C18 H18C 109.5 . . ?
C04S C06F H06S 109.5 . . ?
C04S C06F H06T 109.5 . . ?
C04S C06F H06U 109.5 . . ?
H06S C06F H06T 109.5 . . ?
H06S C06F H06U 109.5 . . ?
H06T C06F H06U 109.5 . . ?
C04Z C10 H10A 109.5 . . ?
C04Z C10 H10B 109.5 . . ?
C04Z C10 H10C 109.5 . . ?
H10A C10 H10B 109.5 . . ?
H10A C10 H10C 109.5 . . ?
H10B C10 H10C 109.5 . . ?
C19 C15 H15A 109.5 . . ?
C19 C15 H15B 109.5 . . ?
C19 C15 H15C 109.5 . . ?
H15A C15 H15B 109.5 . . ?
H15A C15 H15C 109.5 . . ?
H15B C15 H15C 109.5 . . ?
C05O C11 H11A 109.5 . . ?
C05O C11 H11B 109.5 . . ?
C05O C11 H11C 109.5 . . ?
H11A C11 H11B 109.5 . . ?
H11A C11 H11C 109.5 . . ?
H11B C11 H11C 109.5 . . ?
C04Z C06J H06V 109.5 . . ?
C04Z C06J H06W 109.5 . . ?
C04Z C06J H06X 109.5 . . ?
H06V C06J H06W 109.5 . . ?
H06V C06J H06X 109.5 . . ?
H06W C06J H06X 109.5 . . ?
C04Z C06K H06Y 109.5 . . ?
C04Z C06K HX 109.5 . . ?
C04Z C06K HY 109.5 . . ?
H06Y C06K HX 109.5 . . ?
H06Y C06K HY 109.5 . . ?
HX C06K HY 109.5 . . ?
H06Z C06L HZ 109.5 . . ?
H06Z C06L H12 109.5 . . ?
HZ C06L H12 109.5 . . ?
C24 C06L H06Z 109.5 . . ?
C24 C06L HZ 109.5 . . ?
C24 C06L H12 109.5 . . ?
C049 C7 H7A 109.5 . . ?
C049 C7 H7B 109.5 . . ?
C049 C7 H7C 109.5 . . ?
H7A C7 H7B 109.5 . . ?
H7A C7 H7C 109.5 . . ?
H7B C7 H7C 109.5 . . ?
C05Y C06O H06 109.5 . . ?
C05Y C06O H13 109.5 . . ?
C05Y C06O H14 109.5 . . ?
H06 C06O H13 109.5 . . ?
H06 C06O H14 109.5 . . ?
H13 C06O H14 109.5 . . ?
O4 C24 C06L 112.0(6) . . ?
O4 C24 C14 114.9(7) . . ?
C14 C24 C06L 131.9(8) . . ?
C04W C27 H27A 109.5 . . ?
C04W C27 H27B 109.5 . . ?
C04W C27 H27C 109.5 . . ?
H27A C27 H27B 109.5 . . ?
H27A C27 H27C 109.5 . . ?
H27B C27 H27C 109.5 . . ?
C05O C12 H12A 109.5 . . ?
C05O C12 H12B 109.5 . . ?
C05O C12 H12C 109.5 . . ?
H12A C12 H12B 109.5 . . ?
H12A C12 H12C 109.5 . . ?
H12B C12 H12C 109.5 . . ?
C19 C6 H6A 109.5 . . ?
C19 C6 H6B 109.5 . . ?
C19 C6 H6C 109.5 . . ?
H6A C6 H6B 109.5 . . ?
H6A C6 H6C 109.5 . . ?
H6B C6 H6C 109.5 . . ?
C24 C14 H14A 109.5 . . ?
C24 C14 H14B 109.5 . . ?
C24 C14 H14C 109.5 . . ?
H14A C14 H14B 109.5 . . ?
H14A C14 H14C 109.5 . . ?
H14B C14 H14C 109.5 . . ?
C06A C16 H16A 109.5 . . ?
C06A C16 H16B 109.5 . . ?
C06A C16 H16C 109.5 . . ?
H16A C16 H16B 109.5 . . ?
H16A C16 H16C 109.5 . . ?
H16B C16 H16C 109.5 . . ?
C04Z C28 H28A 109.5 . . ?
C04Z C28 H28B 109.5 . . ?
C04Z C28 H28C 109.5 . . ?
H28A C28 H28B 109.5 . . ?
H28A C28 H28C 109.5 . . ?
H28B C28 H28C 109.5 . . ?
C04Z C29 H29A 109.5 . . ?
C04Z C29 H29B 109.5 . . ?
C04Z C29 H29C 109.5 . . ?
H29A C29 H29B 109.5 . . ?
H29A C29 H29C 109.5 . . ?
H29B C29 H29C 109.5 . . ?
C04Z C30 H30A 109.5 . . ?
C04Z C30 H30B 109.5 . . ?
C04Z C30 H30C 109.5 . . ?
H30A C30 H30B 109.5 . . ?
H30A C30 H30C 109.5 . . ?
H30B C30 H30C 109.5 . . ?
C19 C31 H31A 109.5 . . ?
C19 C31 H31B 109.5 . . ?
C19 C31 H31C 109.5 . . ?
H31A C31 H31B 109.5 . . ?
H31A C31 H31C 109.5 . . ?
H31B C31 H31C 109.5 . . ?
C19 C32 H32A 109.5 . . ?
C19 C32 H32B 109.5 . . ?
C19 C32 H32C 109.5 . . ?
H32A C32 H32B 109.5 . . ?
H32A C32 H32C 109.5 . . ?
H32B C32 H32C 109.5 . . ?
C19 C33 H33A 109.5 . . ?
C19 C33 H33B 109.5 . . ?
C19 C33 H33C 109.5 . . ?
H33A C33 H33B 109.5 . . ?
H33A C33 H33C 109.5 . . ?
H33B C33 H33C 109.5 . . ?
C049 C34 H34A 109.5 . . ?
C049 C34 H34B 109.5 . . ?
C049 C34 H34C 109.5 . . ?
H34A C34 H34B 109.5 . . ?
H34A C34 H34C 109.5 . . ?
H34B C34 H34C 109.5 . . ?
C049 C37 H37A 109.5 . . ?
C049 C37 H37B 109.5 . . ?
C049 C37 H37C 109.5 . . ?
H37A C37 H37B 109.5 . . ?
H37A C37 H37C 109.5 . . ?
H37B C37 H37C 109.5 . . ?
C049 C36 H36A 109.5 . . ?
C049 C36 H36B 109.5 . . ?
C049 C36 H36C 109.5 . . ?
H36A C36 H36B 109.5 . . ?
H36A C36 H36C 109.5 . . ?
H36B C36 H36C 109.5 . . ?
Cl09 Ti2A Ti1 85.4(2) . . ?
Cl09 Ti2A Ti3A 59.7(8) . . ?
O22 Ti2A Ti1 118.2(5) . . ?
O22 Ti2A Cl09 71.0(4) . . ?
O22 Ti2A O25 82.7(5) . . ?
O22 Ti2A O26 152.6(5) . . ?
O22 Ti2A O017 98.7(7) . . ?
O22 Ti2A Ti3A 44.1(4) . . ?
O25 Ti2A Ti1 35.56(12) . . ?
O25 Ti2A Cl09 71.6(4) . . ?
O25 Ti2A O26 76.52(18) . . ?
O25 Ti2A O017 140.4(11) . . ?
O25 Ti2A Ti3A 39.1(3) . . ?
O26 Ti2A Ti1 43.54(19) . . ?
O26 Ti2A Cl09 85.6(7) . . ?
O26 Ti2A O017 86.6(9) . . ?
O26 Ti2A Ti3A 111.7(4) . . ?
O27 Ti2A Ti1 112.7(7) . . ?
O27 Ti2A Cl09 157.8(12) . . ?
O27 Ti2A O22 108.4(8) . . ?
O27 Ti2A O25 130.6(15) . . ?
O27 Ti2A O26 98.7(2) . . ?
O27 Ti2A O017 86.8(6) . . ?
O27 Ti2A Ti3A 135.6(15) . . ?
O017 Ti2A Ti1 127.0(8) . . ?
O017 Ti2A Cl09 71.6(7) . . ?
O017 Ti2A Ti3A 125.2(9) . . ?
Ti3A Ti2A Ti1 74.5(3) . . ?
Cl09 Ti3A Ti4 81.0(5) . . ?
Cl09 Ti3A Ti2A 59.6(6) . . ?
O22 Ti3A Ti4 34.1(2) . . ?
O22 Ti3A Cl09 68.9(7) . . ?
O22 Ti3A O21 73.1(4) . . ?
O22 Ti3A Ti2A 39.0(3) . . ?
O25 Ti3A Ti4 112.7(6) . . ?
O25 Ti3A Cl09 72.0(8) . . ?
O25 Ti3A O22 78.6(6) . . ?
O25 Ti3A O21 148.6(9) . . ?
O25 Ti3A O23 103.4(11) . . ?
O25 Ti3A Ti2A 40.0(3) . . ?
O21 Ti3A Ti4 40.6(3) . . ?
O21 Ti3A Cl09 85.2(10) . . ?
O21 Ti3A Ti2A 109.6(6) . . ?
O24 Ti3A Ti4 108.3(12) . . ?
O24 Ti3A Cl09 170.3(12) . . ?
O24 Ti3A O22 120.3(19) . . ?
O24 Ti3A O25 105.7(14) . . ?
O24 Ti3A O21 100.2(8) . . ?
O24 Ti3A O23 96.2(7) . . ?
O24 Ti3A Ti2A 124.8(17) . . ?
O23 Ti3A Ti4 127.8(11) . . ?
O23 Ti3A Cl09 75.5(11) . . ?
O23 Ti3A O22 141.8(18) . . ?
O23 Ti3A O21 91.0(11) . . ?
O23 Ti3A Ti2A 127.5(13) . . ?
Ti2A Ti3A Ti4 73.0(3) . . ?
C02H C35 H35 119.0 . . ?
C03T C35 C02H 122.0(4) . . ?
C03T C35 H35 119.0 . . ?

loop_
_geom_bond_atom_site_label_1
_geom_bond_atom_site_label_2
_geom_bond_distance
_geom_bond_site_symmetry_2
_geom_bond_publ_flag
Ti8 Ti7 3.2213(10) . ?
Ti8 O29 2.093(3) 2_656 ?
Ti8 O30 2.111(2) 2_656 ?
Ti8 O8 1.837(3) . ?
Ti8 O7 1.873(2) . ?
Ti8 O6 2.110(3) . ?
Ti8 O5 1.801(3) . ?
Ti4 Ti3 3.179(3) . ?
Ti4 O19 2.132(2) . ?
Ti4 O18 2.108(3) . ?
Ti4 O20 1.841(3) . ?
Ti4 O22 1.859(3) . ?
Ti4 O00S 1.805(3) . ?
Ti4 O21 2.086(3) . ?
Ti4 Ti3A 3.166(14) . ?
Ti1 Ti2 3.254(5) . ?
Ti1 O28 2.127(2) . ?
Ti1 O33 1.839(3) . ?
Ti1 O25 1.858(3) . ?
Ti1 O31 2.114(2) . ?
Ti1 O26 2.108(3) . ?
Ti1 O32 1.790(2) . ?
Ti1 Ti2A 3.050(8) . ?
Ti5 Ti6 3.1340(10) . ?
Ti5 O16 2.112(3) . ?
Ti5 O17 2.107(2) . ?
Ti5 O13 2.086(3) . ?
Ti5 O11 1.787(3) . ?
Ti5 O10 1.873(3) . ?
Ti5 O12 1.827(3) . ?
Ti7 Ti6 3.0461(10) . ?
Ti7 O7 2.117(3) . ?
Ti7 O10 1.953(2) . ?
Ti7 O6 2.006(3) . ?
Ti7 O9 1.834(3) . ?
Ti7 O4 1.766(3) . ?
Ti7 O2 2.190(4) . ?
Ti3 Ti2 3.099(5) . ?
Ti3 Cl09 2.624(6) . ?
Ti3 O22 2.109(4) . ?
Ti3 O25 1.961(5) . ?
Ti3 O21 1.991(5) . ?
Ti3 O24 1.893(6) . ?
Ti3 O23 1.767(4) . ?
Ti6 O13 2.004(3) . ?
Ti6 O7 1.893(2) . ?
Ti6 O10 2.018(3) . ?
Ti6 O14 1.720(4) . ?
Ti6 O15 2.122(4) . ?
Ti6 O1 1.910(4) . ?
Ti2 Cl09 2.584(6) . ?
Ti2 O22 1.995(4) . ?
Ti2 O25 2.201(6) . ?
Ti2 O26 1.998(4) . ?
Ti2 O27 1.866(6) . ?
Ti2 O017 1.724(8) . ?
Cl09 Ti2A 2.915(19) . ?
Cl09 Ti3A 2.92(3) . ?
O19 C014 1.245(4) . ?
O18 C019 1.242(4) . ?
O29 Ti8 2.093(3) 2_656 ?
O29 C015 1.258(4) . ?
O30 Ti8 2.112(2) 2_656 ?
O30 C016 1.258(4) . ?
O20 C01B 1.364(4) . ?
O16 C014 1.251(4) . ?
O17 C019 1.255(5) . ?
O8 C01Z 1.362(5) . ?
O28 C015 1.239(4) . ?
O33 C01A 1.358(5) . ?
O13 C01F 1.376(5) . ?
O22 Ti2A 1.868(7) . ?
O22 Ti3A 2.065(15) . ?
O25 Ti2A 1.930(12) . ?
O25 Ti3A 1.890(14) . ?
O31 C016 1.251(4) . ?
O11 C02A 1.356(5) . ?
O12 C02I 1.361(5) . ?
O00S C023 1.362(5) . ?
O26 C02M 1.391(5) . ?
O26 Ti2A 2.050(10) . ?
O32 C01O 1.357(5) . ?
O6 C043 1.385(5) . ?
O21 C031 1.379(5) . ?
O21 Ti3A 2.072(15) . ?
O5 C03L 1.368(5) . ?
O9 C02V 1.382(5) . ?
O24 C02U 1.385(5) . ?
O24 Ti3A 1.60(3) . ?
O4 C24 1.397(7) . ?
O27 C03G 1.417(5) . ?
O27 Ti2A 1.598(12) . ?
O23 C05E 1.424(7) . ?
O23 Ti3A 1.97(3) . ?
O14 C03A 1.347(5) . ?
C014 C019 1.537(5) . ?
C015 C016 1.531(5) . ?
O017 C05Y 1.416(7) . ?
O017 Ti2A 2.18(2) . ?
O2 C04T 1.176(7) . ?
C01A C01S 1.395(6) . ?
C01A C01Y 1.410(6) . ?
C01B C01H 1.410(5) . ?
C01B C01J 1.385(6) . ?
C01C C01F 1.394(6) . ?
C01C C01Q 1.518(6) . ?
C01C C039 1.410(6) . ?
C01D C01V 1.500(6) . ?
C01D C023 1.399(6) . ?
C01D C036 1.409(6) . ?
O15 C05L 1.244(7) . ?
C01F C02L 1.408(6) . ?
C01G C021 1.411(6) . ?
C01G C02A 1.390(7) . ?
C01G C02F 1.513(7) . ?
C01H C01V 1.518(6) . ?
C01H C02B 1.393(6) . ?
C01I C01Q 1.517(6) . ?
C01I C033 1.376(6) . ?
C01I C03A 1.397(6) . ?
C01J C01R 1.384(6) . ?
C01J C01X 1.532(6) . ?
C01K C029 1.507(6) . ?
C01K C23 1.382(6) . ?
C01K C03A 1.374(6) . ?
C01L C01X 1.509(6) . ?
C01L C028 1.395(6) . ?
C01L C03G 1.397(7) . ?
C01M H01A 0.9900 . ?
C01M H01B 0.9900 . ?
C01M C01N 1.520(6) . ?
C01M C01T 1.528(6) . ?
C01N C02V 1.406(6) . ?
C01N C03N 1.386(6) . ?
C01O C01U 1.381(6) . ?
C01O C02N 1.396(6) . ?
C01P C02A 1.395(6) . ?
C01P C02K 1.399(6) . ?
C01P C03E 1.515(7) . ?
C01Q H01C 0.9900 . ?
C01Q H01D 0.9900 . ?
C01R H01R 0.9500 . ?
C01R C022 1.396(6) . ?
C01S C02R 1.538(6) . ?
C01S C03R 1.371(6) . ?
C01T C02I 1.404(6) . ?
C01T C02J 1.377(6) . ?
C01U C02S 1.507(6) . ?
C01U C02X 1.408(6) . ?
C01V H01E 0.9900 . ?
C01V H01F 0.9900 . ?
C01W C021 1.384(7) . ?
C01W C02K 1.387(7) . ?
C01W C040 1.561(6) . ?
C01X H01G 0.9900 . ?
C01X H01H 0.9900 . ?
C01Y C02S 1.519(6) . ?
C01Y C02W 1.393(6) . ?
C01Z C02C 1.400(6) . ?
C01Z C034 1.405(6) . ?
C020 C02P 1.383(6) . ?
C020 C02R 1.496(6) . ?
C020 C02U 1.413(6) . ?
C021 H021 0.9500 . ?
C022 C02B 1.387(7) . ?
C022 C04N 1.535(6) . ?
C023 C02Z 1.387(7) . ?
C024 C036 1.416(7) . ?
C024 C03J 1.388(8) . ?
C024 C046 1.544(6) . ?
C025 C02V 1.402(6) . ?
C025 C03P 1.520(7) . ?
C025 C03Y 1.364(6) . ?
C026 C02O 1.500(7) . ?
C026 C03L 1.392(7) . ?
C026 C03U 1.404(7) . ?
C027 C02I 1.408(6) . ?
C027 C030 1.403(6) . ?
C027 C03E 1.523(6) . ?
C028 H028 0.9500 . ?
C028 C032 1.392(7) . ?
C029 H02A 0.9900 . ?
C029 H02B 0.9900 . ?
C029 C034 1.498(6) . ?
C02B H02C 0.9500 . ?
C02C C02O 1.527(6) . ?
C02C C04G 1.399(7) . ?
C02D C02J 1.393(6) . ?
C02D C030 1.386(7) . ?
C02D C1 1.543(6) . ?
O1 C04T 1.258(6) . ?
C02F H02F 0.90(6) . ?
C02F C02L 1.530(6) . ?
C02G C02Y 1.516(6) . ?
C02G C03G 1.401(6) . ?
C02G C03K 1.382(6) . ?
C02H C02U 1.395(6) . ?
C02H C03D 1.500(7) . ?
C02H C35 1.386(6) . ?
C02J H02J 0.9500 . ?
C02K H02K 0.9500 . ?
C02L C02T 1.391(6) . ?
C02M C03B 1.394(6) . ?
C02M C03M 1.404(6) . ?
C02N C03I 1.366(6) . ?
C02N C03W 1.536(6) . ?
C02O H02D 0.9900 . ?
C02O H02E 0.9900 . ?
C02P H02P 0.9500 . ?
C02P C03T 1.409(7) . ?
C02Q C02X 1.399(7) . ?
C02Q C03I 1.399(7) . ?
C02Q C047 1.553(6) . ?
C02R H02G 0.9900 . ?
C02R H02H 0.9900 . ?
C02S H02I 0.9900 . ?
C02S H02L 0.9900 . ?
C02T H02T 0.9500 . ?
C02T C037 1.394(7) . ?
C02W H02W 0.9500 . ?
C02W C03F 1.402(7) . ?
C02X H02X 0.9500 . ?
C02Y H02M 0.9900 . ?
C02Y H02N 0.9900 . ?
C02Y C03B 1.494(6) . ?
C02Z C03J 1.412(6) . ?
C02Z C04F 1.527(7) . ?
C030 H030 0.9500 . ?
C031 C03H 1.410(7) . ?
C031 C042 1.412(7) . ?
C032 C03K 1.380(7) . ?
C032 C049 1.526(6) . ?
C033 H033 0.9500 . ?
C033 C03V 1.383(8) . ?
C034 C03S 1.391(6) . ?
C035 C03P 1.492(7) . ?
C035 C043 1.420(7) . ?
C035 C04M 1.402(6) . ?
C036 H036 0.9500 . ?
C037 C039 1.381(7) . ?
C037 C041 1.544(6) . ?
C23 H23 0.9500 . ?
C23 C03V 1.387(7) . ?
C039 H039 0.9500 . ?
C03B C04J 1.414(6) . ?
C03D H03A 0.9900 . ?
C03D H03B 0.9900 . ?
C03D C03H 1.511(7) . ?
C03E H03C 0.9900 . ?
C03E H03D 0.9900 . ?
C03F C03R 1.388(7) . ?
C03F C04C 1.543(6) . ?
C03H C04K 1.397(6) . ?
C03I H03I 0.9500 . ?
C03J H03J 0.9500 . ?
C03K H03K 0.9500 . ?
C03L C03O 1.391(7) . ?
C03M C03W 1.504(6) . ?
C03M C04V 1.395(7) . ?
C03N H03N 0.9500 . ?
C03N C045 1.378(8) . ?
C03O C04I 1.519(8) . ?
C03O C04L 1.386(7) . ?
C03P H03E 0.9900 . ?
C03P H03F 0.9900 . ?
C03Q H03L 0.9800 . ?
C03Q H03M 0.9800 . ?
C03Q H03O 0.9800 . ?
C03Q C04A 1.444(6) . ?
C03R H03R 0.9500 . ?
C03S H03S 0.9500 . ?
C03S C04B 1.402(7) . ?
C03T C044 1.533(7) . ?
C03T C35 1.376(7) . ?
C03U H03U 0.9500 . ?
C03U C048 1.398(9) . ?
C03V C19 1.555(8) . ?
C03W H03G 0.9900 . ?
C03W H03H 0.9900 . ?
C1 C3 1.455(9) . ?
C1 C2 1.614(11) . ?
C1 C4 1.398(9) . ?
C03Y H03Y 0.9500 . ?
C03Y C045 1.419(8) . ?
N03Z C04A 1.150(6) . ?
C040 C051 1.511(9) . ?
C040 C056 1.531(9) . ?
C040 C059 1.526(9) . ?
C041 C04D 1.537(9) . ?
C041 C04E 1.514(8) . ?
C041 C04P 1.562(9) . ?
C042 C04F 1.514(8) . ?
C042 C04R 1.397(7) . ?
C043 C04H 1.371(7) . ?
C044 C22 1.508(10) . ?
C044 C20 1.514(12) . ?
C044 C21 1.525(10) . ?
C045 C04W 1.525(7) . ?
C046 C04Y 1.516(9) . ?
C046 C053 1.549(8) . ?
C046 C058 1.526(9) . ?
C047 C05A 1.534(9) . ?
C047 C05D 1.495(9) . ?
C047 C05F 1.542(9) . ?
C048 C04L 1.386(9) . ?
C048 C04Z 1.552(8) . ?
C049 C8 1.502(10) . ?
C049 C9 1.490(13) . ?
C049 C7 1.538(13) . ?
C049 C34 1.542(19) . ?
C049 C37 1.55(2) . ?
C049 C36 1.65(3) . ?
C04B C04G 1.379(8) . ?
C04B C04S 1.542(7) . ?
C04C C05M 1.524(10) . ?
C04C C05Q 1.560(10) . ?
C04C C062 1.534(9) . ?
C04D H04A 0.9800 . ?
C04D H04B 0.9800 . ?
C04D H04C 0.9800 . ?
C04E H04D 0.9800 . ?
C04E H04E 0.9800 . ?
C04E H04F 0.9800 . ?
C04F H04G 0.9900 . ?
C04F H04H 0.9900 . ?
C04G H04I 0.9500 . ?
C04H C04I 1.519(8) . ?
C04H C04Q 1.413(7) . ?
C04I H04J 0.9900 . ?
C04I H04K 0.9900 . ?
C04J H04L 0.9500 . ?
C04J C057 1.379(8) . ?
C04K H04M 0.9500 . ?
C04K C04U 1.412(9) . ?
C04L H04N 0.9500 . ?
C04M H04O 0.9500 . ?
C04M C04O 1.372(9) . ?
C04N C05G 1.649(10) . ?
C04N C063 1.440(9) . ?
C04N C066 1.473(9) . ?
C04O C04Q 1.392(10) . ?
C04O C05O 1.540(8) . ?
C04P H04P 0.9800 . ?
C04P H04Q 0.9800 . ?
C04P H04R 0.9800 . ?
C04Q H04S 0.9500 . ?
C04R H04T 0.9500 . ?
C04R C04U 1.354(10) . ?
C04S C05V 1.515(13) . ?
C04S C06B 1.541(11) . ?
C04S C06F 1.497(11) . ?
C04T C055 1.603(9) . ?
C04U C050 1.552(8) . ?
C04V H04V 0.9500 . ?
C04V C057 1.396(8) . ?
C04W C26 1.420(10) . ?
C04W C25 1.389(11) . ?
C04W C27 1.678(17) . ?
C19 C5 1.466(17) . ?
C19 C15 1.465(14) . ?
C19 C6 1.71(2) . ?
C19 C31 1.43(3) . ?
C19 C32 1.56(2) . ?
C19 C33 1.64(2) . ?
C04Y H04U 0.9800 . ?
C04Y H04W 0.9800 . ?
C04Y H04X 0.9800 . ?
C04Z C10 1.404(13) . ?
C04Z C06J 1.597(18) . ?
C04Z C06K 1.593(13) . ?
C04Z C28 1.20(2) . ?
C04Z C29 1.78(2) . ?
C04Z C30 1.686(18) . ?
C050 C05I 1.532(12) . ?
C050 C05N 1.563(12) . ?
C050 C05X 1.545(11) . ?
C051 H05A 0.9800 . ?
C051 H05B 0.9800 . ?
C051 H05C 0.9800 . ?
C053 H05D 0.9800 . ?
C053 H05E 0.9800 . ?
C053 H05F 0.9800 . ?
C054 H05G 0.9800 . ?
C054 H05H 0.9800 . ?
C054 H05I 0.9800 . ?
C054 C05L 1.348(7) . ?
C055 H05J 0.9800 . ?
C055 H05K 0.9800 . ?
C055 H05L 0.9800 . ?
C056 H05M 0.9800 . ?
C056 H05N 0.9800 . ?
C056 H05O 0.9800 . ?
C057 C06A 1.535(8) . ?
C058 H05P 0.9800 . ?
C058 H05Q 0.9800 . ?
C058 H05R 0.9800 . ?
C059 H05S 0.9800 . ?
C059 H05T 0.9800 . ?
C059 H05U 0.9800 . ?
C05A H05V 0.9800 . ?
C05A H05W 0.9800 . ?
C05A H05X 0.9800 . ?
C22 H22A 0.9800 . ?
C22 H22B 0.9800 . ?
C22 H22C 0.9800 . ?
C20 H20A 0.9800 . ?
C20 H20B 0.9800 . ?
C20 H20C 0.9800 . ?
C05D H05Y 0.9800 . ?
C05D H 0.9800 . ?
C05D HA 0.9800 . ?
C05E H05Z 1.0000 . ?
C05E C05H 1.480(10) . ?
C05E C05S 1.501(12) . ?
C05F H05 0.9800 . ?
C05F HB 0.9800 . ?
C05F HC 0.9800 . ?
C05G H1 0.9800 . ?
C05G HD 0.9800 . ?
C05G HE 0.9800 . ?
C05H H2 0.9800 . ?
C05H HF 0.9800 . ?
C05H HG 0.9800 . ?
C05I H3 0.9800 . ?
C05I HH 0.9800 . ?
C05I HI 0.9800 . ?
C13 H13A 0.9800 . ?
C13 H13B 0.9800 . ?
C13 H13C 0.9800 . ?
C13 C05O 1.489(12) . ?
C3 H3A 0.9800 . ?
C3 H3B 0.9800 . ?
C3 H3C 0.9800 . ?
C05L C064 1.482(9) . ?
C05M H4 0.9800 . ?
C05M HJ 0.9800 . ?
C05M HK 0.9800 . ?
C05N H5 0.9800 . ?
C05N HL 0.9800 . ?
C05N HM 0.9800 . ?
C05O C11 1.449(15) . ?
C05O C12 1.630(15) . ?
C05Q H6 0.9800 . ?
C05Q HN 0.9800 . ?
C05Q HO 0.9800 . ?
C05R C05T 1.402(9) . ?
C05R N060 1.175(9) . ?
C05S H7 0.9800 . ?
C05S HP 0.9800 . ?
C05S HQ 0.9800 . ?
C05T H11 0.9800 . ?
C05T HR 0.9800 . ?
C05T HS 0.9800 . ?
C8 H8A 0.9800 . ?
C8 H8B 0.9800 . ?
C8 H8C 0.9800 . ?
C05V H8 0.9800 . ?
C05V HT 0.9800 . ?
C05V HU 0.9800 . ?
C21 H21A 0.9800 . ?
C21 H21B 0.9800 . ?
C21 H21C 0.9800 . ?
C05X H9 0.9800 . ?
C05X HV 0.9800 . ?
C05X HW 0.9800 . ?
C05Y H10 1.0000 . ?
C05Y C061 1.510(10) . ?
C05Y C06O 1.516(10) . ?
C26 H26A 0.9800 . ?
C26 H26B 0.9800 . ?
C26 H26C 0.9800 . ?
C061 H06A 0.9800 . ?
C061 H06B 0.9800 . ?
C061 H06C 0.9800 . ?
C062 H06D 0.9800 . ?
C062 H06E 0.9800 . ?
C062 H06F 0.9800 . ?
C063 H06G 0.9800 . ?
C063 H06H 0.9800 . ?
C063 H06I 0.9800 . ?
C064 H06J 0.9800 . ?
C064 H06K 0.9800 . ?
C064 H06L 0.9800 . ?
C25 H25A 0.9800 . ?
C25 H25B 0.9800 . ?
C25 H25C 0.9800 . ?
C066 H06M 0.9800 . ?
C066 H06N 0.9800 . ?
C066 H06O 0.9800 . ?
C2 H2A 0.9800 . ?
C2 H2B 0.9800 . ?
C2 H2C 0.9800 . ?
C17 H17A 0.9800 . ?
C17 H17B 0.9800 . ?
C17 H17C 0.9800 . ?
C17 C06A 1.478(12) . ?
C9 H9A 0.9800 . ?
C9 H9B 0.9800 . ?
C9 H9C 0.9800 . ?
C06A C18 1.403(12) . ?
C06A C16 1.901(19) . ?
C06B H06P 0.9800 . ?
C06B H06Q 0.9800 . ?
C06B H06R 0.9800 . ?
C4 H4A 0.9800 . ?
C4 H4B 0.9800 . ?
C4 H4C 0.9800 . ?
C5 H5A 0.9800 . ?
C5 H5B 0.9800 . ?
C5 H5C 0.9800 . ?
C18 H18A 0.9800 . ?
C18 H18B 0.9800 . ?
C18 H18C 0.9800 . ?
C06F H06S 0.9800 . ?
C06F H06T 0.9800 . ?
C06F H06U 0.9800 . ?
C10 H10A 0.9800 . ?
C10 H10B 0.9800 . ?
C10 H10C 0.9800 . ?
C15 H15A 0.9800 . ?
C15 H15B 0.9800 . ?
C15 H15C 0.9800 . ?
C11 H11A 0.9800 . ?
C11 H11B 0.9800 . ?
C11 H11C 0.9800 . ?
C06J H06V 0.9800 . ?
C06J H06W 0.9800 . ?
C06J H06X 0.9800 . ?
C06K H06Y 0.9800 . ?
C06K HX 0.9800 . ?
C06K HY 0.9800 . ?
C06L H06Z 0.9800 . ?
C06L HZ 0.9800 . ?
C06L H12 0.9800 . ?
C06L C24 1.472(11) . ?
C7 H7A 0.9800 . ?
C7 H7B 0.9800 . ?
C7 H7C 0.9800 . ?
C06O H06 0.9800 . ?
C06O H13 0.9800 . ?
C06O H14 0.9800 . ?
C24 C14 1.401(9) . ?
C27 H27A 0.9800 . ?
C27 H27B 0.9800 . ?
C27 H27C 0.9800 . ?
C12 H12A 0.9800 . ?
C12 H12B 0.9800 . ?
C12 H12C 0.9800 . ?
C6 H6A 0.9800 . ?
C6 H6B 0.9800 . ?
C6 H6C 0.9800 . ?
C14 H14A 0.9800 . ?
C14 H14B 0.9800 . ?
C14 H14C 0.9800 . ?
C16 H16A 0.9800 . ?
C16 H16B 0.9800 . ?
C16 H16C 0.9800 . ?
C28 H28A 0.9800 . ?
C28 H28B 0.9800 . ?
C28 H28C 0.9800 . ?
C29 H29A 0.9800 . ?
C29 H29B 0.9800 . ?
C29 H29C 0.9800 . ?
C30 H30A 0.9800 . ?
C30 H30B 0.9800 . ?
C30 H30C 0.9800 . ?
C31 H31A 0.9800 . ?
C31 H31B 0.9800 . ?
C31 H31C 0.9800 . ?
C32 H32A 0.9800 . ?
C32 H32B 0.9800 . ?
C32 H32C 0.9800 . ?
C33 H33A 0.9800 . ?
C33 H33B 0.9800 . ?
C33 H33C 0.9800 . ?
C34 H34A 0.9800 . ?
C34 H34B 0.9800 . ?
C34 H34C 0.9800 . ?
C37 H37A 0.9800 . ?
C37 H37B 0.9800 . ?
C37 H37C 0.9800 . ?
C36 H36A 0.9800 . ?
C36 H36B 0.9800 . ?
C36 H36C 0.9800 . ?
Ti2A Ti3A 2.946(16) . ?
C35 H35 0.9500 . ?

loop_
_geom_torsion_atom_site_label_1
_geom_torsion_atom_site_label_2
_geom_torsion_atom_site_label_3
_geom_torsion_atom_site_label_4
_geom_torsion
_geom_torsion_site_symmetry_1
_geom_torsion_site_symmetry_2
_geom_torsion_site_symmetry_3
_geom_torsion_site_symmetry_4
_geom_torsion_publ_flag
Ti8 Ti7 O9 C02V 123.0(3) . . . . ?
Ti8 Ti7 O4 C24 44(2) . . . . ?
Ti8 O29 C015 O28 -174.5(3) 2_656 . . . ?
Ti8 O29 C015 C016 5.6(4) 2_656 . . . ?
Ti8 O30 C016 O31 176.9(3) 2_656 . . . ?
Ti8 O30 C016 C015 -3.1(4) 2_656 . . . ?
Ti8 O8 C01Z C02C 63.8(5) . . . . ?
Ti8 O8 C01Z C034 -118.0(4) . . . . ?
Ti8 O6 C043 C035 -101.0(5) . . . . ?
Ti8 O6 C043 C04H 79.0(5) . . . . ?
Ti8 O5 C03L C026 78.7(6) . . . . ?
Ti8 O5 C03L C03O -99.6(5) . . . . ?
Ti4 Ti3 O24 C02U 121.0(4) . . . . ?
Ti4 Ti3 O24 Ti3A -61(5) . . . . ?
Ti4 Ti3 O23 C05E 53.0(10) . . . . ?
Ti4 Ti3 O23 Ti3A -122(3) . . . . ?
Ti4 O19 C014 O16 -174.6(3) . . . . ?
Ti4 O19 C014 C019 6.4(4) . . . . ?
Ti4 O18 C019 O17 177.6(3) . . . . ?
Ti4 O18 C019 C014 -3.2(4) . . . . ?
Ti4 O20 C01B C01H 69.9(4) . . . . ?
Ti4 O20 C01B C01J -112.6(3) . . . . ?
Ti4 O22 Ti2A Ti1 -172.5(7) . . . . ?
Ti4 O22 Ti2A Cl09 -98.9(14) . . . . ?
Ti4 O22 Ti2A O25 -172.0(10) . . . . ?
Ti4 O22 Ti2A O26 -131.3(17) . . . . ?
Ti4 O22 Ti2A O27 58(3) . . . . ?
Ti4 O22 Ti2A O017 -32(2) . . . . ?
Ti4 O22 Ti2A Ti3A -165(2) . . . . ?
Ti4 O00S C023 C01D 78.7(5) . . . . ?
Ti4 O00S C023 C02Z -98.3(4) . . . . ?
Ti4 O21 C031 C03H -102.7(5) . . . . ?
Ti4 O21 C031 C042 78.3(5) . . . . ?
Ti1 Ti2 O27 C03G 125.2(4) . . . . ?
Ti1 Ti2 O27 Ti2A -47.4(10) . . . . ?
Ti1 Ti2 O017 Ti2A -118.5(18) . . . . ?
Ti1 O28 C015 O29 -174.2(3) . . . . ?
Ti1 O28 C015 C016 5.8(4) . . . . ?
Ti1 O33 C01A C01S -109.7(4) . . . . ?
Ti1 O33 C01A C01Y 71.7(5) . . . . ?
Ti1 O25 Ti3A Ti4 -173.7(8) . . . . ?
Ti1 O25 Ti3A Cl09 -102.0(18) . . . . ?
Ti1 O25 Ti3A O22 -173.2(12) . . . . ?
Ti1 O25 Ti3A O21 -147.3(19) . . . . ?
Ti1 O25 Ti3A O24 68(3) . . . . ?
Ti1 O25 Ti3A O23 -32(3) . . . . ?
Ti1 O25 Ti3A Ti2A -166(2) . . . . ?
Ti1 O31 C016 O30 176.5(3) . . . . ?
Ti1 O31 C016 C015 -3.5(4) . . . . ?
Ti1 O26 C02M C03B -101.9(4) . . . . ?
Ti1 O26 C02M C03M 77.0(5) . . . . ?
Ti1 O32 C01O C01U 77.8(5) . . . . ?
Ti1 O32 C01O C02N -99.3(5) . . . . ?
Ti5 Ti6 O7 Ti8 -162.7(2) . . . . ?
Ti5 Ti6 O7 Ti7 -18.23(12) . . . . ?
Ti5 Ti6 O14 C03A -34.4(11) . . . . ?
Ti5 O16 C014 O19 -174.2(3) . . . . ?
Ti5 O16 C014 C019 4.8(4) . . . . ?
Ti5 O17 C019 O18 177.3(3) . . . . ?
Ti5 O17 C019 C014 -1.8(4) . . . . ?
Ti5 O13 C01F C01C -110.4(4) . . . . ?
Ti5 O13 C01F C02L 69.4(5) . . . . ?
Ti5 O11 C02A C01G -96.1(5) . . . . ?
Ti5 O11 C02A C01P 80.9(5) . . . . ?
Ti5 O12 C02I C01T -112.0(4) . . . . ?
Ti5 O12 C02I C027 69.9(5) . . . . ?
Ti7 Ti8 O8 C01Z 88.8(3) . . . . ?
Ti7 Ti8 O7 Ti6 142.9(4) . . . . ?
Ti7 Ti8 O5 C03L 120.1(5) . . . . ?
Ti7 Ti6 O7 Ti8 -144.5(3) . . . . ?
Ti7 Ti6 O14 C03A 110.3(8) . . . . ?
Ti7 O6 C043 C035 81.1(4) . . . . ?
Ti7 O6 C043 C04H -98.9(5) . . . . ?
Ti7 O9 C02V C01N 99.1(5) . . . . ?
Ti7 O9 C02V C025 -86.3(5) . . . . ?
Ti7 O4 C24 C06L -118.3(18) . . . . ?
Ti7 O4 C24 C14 51(3) . . . . ?
Ti7 O2 C04T O1 16.5(9) . . . . ?
Ti7 O2 C04T C055 -160.3(4) . . . . ?
Ti3 Ti4 O20 C01B 91.7(4) . . . . ?
Ti3 Ti4 O22 Ti2 131.3(4) . . . . ?
Ti3 Ti4 O22 Ti2A 154.1(18) . . . . ?
Ti3 Ti4 O22 Ti3A -10.0(10) . . . . ?
Ti3 Ti4 O00S C023 119.1(4) . . . . ?
Ti3 Ti2 O27 C03G -163.0(4) . . . . ?
Ti3 Ti2 O27 Ti2A 24.4(8) . . . . ?
Ti3 Ti2 O017 Ti2A 127.6(16) . . . . ?
Ti3 O22 Ti2A Ti1 -17.5(11) . . . . ?
Ti3 O22 Ti2A Cl09 56.1(3) . . . . ?
Ti3 O22 Ti2A O25 -16.9(8) . . . . ?
Ti3 O22 Ti2A O26 24(3) . . . . ?
Ti3 O22 Ti2A O27 -147.3(11) . . . . ?
Ti3 O22 Ti2A O017 123.1(4) . . . . ?
Ti3 O22 Ti2A Ti3A -9.7(10) . . . . ?
Ti3 O25 Ti3A Ti4 -91(3) . . . . ?
Ti3 O25 Ti3A Cl09 -20(3) . . . . ?
Ti3 O25 Ti3A O22 -91(3) . . . . ?
Ti3 O25 Ti3A O21 -65(3) . . . . ?
Ti3 O25 Ti3A O24 150(4) . . . . ?
Ti3 O25 Ti3A O23 50(3) . . . . ?
Ti3 O25 Ti3A Ti2A -84(3) . . . . ?
Ti3 O21 C031 C03H 80.0(5) . . . . ?
Ti3 O21 C031 C042 -99.0(5) . . . . ?
Ti3 O24 C02U C020 101.8(5) . . . . ?
Ti3 O24 C02U C02H -84.3(5) . . . . ?
Ti3 O24 Ti3A Ti4 114(5) . . . . ?
Ti3 O24 Ti3A O22 149(6) . . . . ?
Ti3 O24 Ti3A O25 -125(6) . . . . ?
Ti3 O24 Ti3A O21 73(5) . . . . ?
Ti3 O24 Ti3A O23 -19(5) . . . . ?
Ti3 O24 Ti3A Ti2A -164(6) . . . . ?
Ti3 O23 C05E C05H 97.7(10) . . . . ?
Ti3 O23 C05E C05S -136.2(8) . . . . ?
Ti6 Ti5 O11 C02A 122.2(4) . . . . ?
Ti6 Ti5 O10 Ti7 140.5(3) . . . . ?
Ti6 Ti5 O12 C02I 93.7(3) . . . . ?
Ti6 Ti7 O9 C02V -164.2(3) . . . . ?
Ti6 Ti7 O4 C24 -73.9(19) . . . . ?
Ti6 O13 C01F C01C 74.9(4) . . . . ?
Ti6 O13 C01F C02L -105.3(4) . . . . ?
Ti6 O14 C03A C01I 51.7(12) . . . . ?
Ti6 O14 C03A C01K -130.7(8) . . . . ?
Ti6 O15 C05L C054 -0.7(13) . . . . ?
Ti6 O15 C05L C064 176.6(6) . . . . ?
Ti6 O1 C04T O2 -0.7(8) . . . . ?
Ti6 O1 C04T C055 176.2(3) . . . . ?
Ti2 Ti1 O33 C01A 88.2(4) . . . . ?
Ti2 Ti1 O25 Ti3 132.7(5) . . . . ?
Ti2 Ti1 O25 Ti2A -13.3(6) . . . . ?
Ti2 Ti1 O25 Ti3A 152(2) . . . . ?
Ti2 Ti1 O32 C01O 118.5(4) . . . . ?
Ti2 Ti3 O24 C02U -164.6(3) . . . . ?
Ti2 Ti3 O24 Ti3A 13(5) . . . . ?
Ti2 Ti3 O23 C05E -58.0(10) . . . . ?
Ti2 Ti3 O23 Ti3A 127(3) . . . . ?
Ti2 O22 Ti2A Ti1 -114.2(14) . . . . ?
Ti2 O22 Ti2A Cl09 -40.6(8) . . . . ?
Ti2 O22 Ti2A O25 -113.6(11) . . . . ?
Ti2 O22 Ti2A O26 -73(3) . . . . ?
Ti2 O22 Ti2A O27 116.0(12) . . . . ?
Ti2 O22 Ti2A O017 26.5(6) . . . . ?
Ti2 O22 Ti2A Ti3A -106.3(13) . . . . ?
Ti2 O25 Ti3A Ti4 -20.6(14) . . . . ?
Ti2 O25 Ti3A Cl09 51.1(5) . . . . ?
Ti2 O25 Ti3A O22 -20.2(10) . . . . ?
Ti2 O25 Ti3A O21 6(4) . . . . ?
Ti2 O25 Ti3A O24 -138.8(10) . . . . ?
Ti2 O25 Ti3A O23 120.7(8) . . . . ?
Ti2 O25 Ti3A Ti2A -12.9(6) . . . . ?
Ti2 O26 C02M C03B 82.5(5) . . . . ?
Ti2 O26 C02M C03M -98.6(5) . . . . ?
Ti2 O27 C03G C01L 99.3(5) . . . . ?
Ti2 O27 C03G C02G -87.0(5) . . . . ?
Ti2 O27 Ti2A Ti1 122.4(16) . . . . ?
Ti2 O27 Ti2A Cl09 -20.3(11) . . . . ?
Ti2 O27 Ti2A O22 -104.8(10) . . . . ?
Ti2 O27 Ti2A O25 159.0(17) . . . . ?
Ti2 O27 Ti2A O26 79.4(16) . . . . ?
Ti2 O27 Ti2A O017 -6.7(8) . . . . ?
Ti2 O27 Ti2A Ti3A -146.9(11) . . . . ?
Cl09 Ti3 O23 C05E -26.8(9) . . . . ?
Cl09 Ti3 O23 Ti3A 159(3) . . . . ?
Cl09 Ti2 O017 Ti2A 159.2(16) . . . . ?
O19 Ti4 O20 C01B 170.7(3) . . . . ?
O19 Ti4 O22 Ti3 88.30(19) . . . . ?
O19 Ti4 O22 Ti2 -140.4(3) . . . . ?
O19 Ti4 O22 Ti2A -117.6(17) . . . . ?
O19 Ti4 O22 Ti3A 78.3(11) . . . . ?
O19 Ti4 O00S C023 -12.8(7) . . . . ?
O19 C014 C019 O18 -2.2(5) . . . . ?
O19 C014 C019 O17 177.0(3) . . . . ?
O18 Ti4 O20 C01B -113.1(3) . . . . ?
O18 Ti4 O22 Ti3 34.8(3) . . . . ?
O18 Ti4 O22 Ti2 166.1(3) . . . . ?
O18 Ti4 O22 Ti2A -171.1(17) . . . . ?
O18 Ti4 O22 Ti3A 24.8(11) . . . . ?
O18 Ti4 O00S C023 0.6(4) . . . . ?
O29 Ti8 O8 C01Z 173.1(3) 2_656 . . . ?
O29 Ti8 O7 Ti7 90.71(12) 2_656 . . . ?
O29 Ti8 O7 Ti6 -126.3(3) 2_656 . . . ?
O29 Ti8 O5 C03L -3.9(8) 2_656 . . . ?
O29 C015 C016 O30 -1.6(5) . . . . ?
O29 C015 C016 O31 178.3(3) . . . . ?
O30 Ti8 O8 C01Z -110.1(3) 2_656 . . . ?
O30 Ti8 O7 Ti7 38.4(3) 2_656 . . . ?
O30 Ti8 O7 Ti6 -178.7(2) 2_656 . . . ?
O30 Ti8 O5 C03L 0.5(5) 2_656 . . . ?
O20 Ti4 O22 Ti3 172.54(19) . . . . ?
O20 Ti4 O22 Ti2 -56.2(3) . . . . ?
O20 Ti4 O22 Ti2A -33.4(18) . . . . ?
O20 Ti4 O22 Ti3A 162.6(11) . . . . ?
O20 Ti4 O00S C023 -93.8(4) . . . . ?
O20 C01B C01H C01V 7.6(5) . . . . ?
O20 C01B C01H C02B 179.9(3) . . . . ?
O20 C01B C01J C01R 179.1(3) . . . . ?
O20 C01B C01J C01X -5.5(5) . . . . ?
O16 Ti5 O11 C02A -9.6(8) . . . . ?
O16 Ti5 O10 Ti7 -142.1(3) . . . . ?
O16 Ti5 O10 Ti6 77.38(13) . . . . ?
O16 Ti5 O12 C02I 170.5(3) . . . . ?
O16 C014 C019 O18 178.7(3) . . . . ?
O16 C014 C019 O17 -2.1(5) . . . . ?
O17 Ti5 O11 C02A 2.7(5) . . . . ?
O17 Ti5 O10 Ti7 152.4(2) . . . . ?
O17 Ti5 O10 Ti6 11.9(4) . . . . ?
O17 Ti5 O12 C02I -113.0(3) . . . . ?
O8 Ti8 O7 Ti7 177.61(12) . . . . ?
O8 Ti8 O7 Ti6 -39.4(3) . . . . ?
O8 Ti8 O5 C03L -95.6(5) . . . . ?
O8 C01Z C02C C02O 9.8(7) . . . . ?
O8 C01Z C02C C04G -177.2(4) . . . . ?
O8 C01Z C034 C029 -8.6(6) . . . . ?
O8 C01Z C034 C03S 176.9(4) . . . . ?
O28 Ti1 O33 C01A 164.2(3) . . . . ?
O28 Ti1 O25 Ti3 -139.0(4) . . . . ?
O28 Ti1 O25 Ti2 88.4(2) . . . . ?
O28 Ti1 O25 Ti2A 75.1(8) . . . . ?
O28 Ti1 O25 Ti3A -119(2) . . . . ?
O28 Ti1 O32 C01O -14.7(8) . . . . ?
O28 C015 C016 O30 178.4(3) . . . . ?
O28 C015 C016 O31 -1.6(5) . . . . ?
O33 Ti1 O25 Ti3 -55.1(4) . . . . ?
O33 Ti1 O25 Ti2 172.2(2) . . . . ?
O33 Ti1 O25 Ti2A 159.0(8) . . . . ?
O33 Ti1 O25 Ti3A -36(2) . . . . ?
O33 Ti1 O32 C01O -92.4(4) . . . . ?
O33 C01A C01S C02R -7.2(6) . . . . ?
O33 C01A C01S C03R 177.3(4) . . . . ?
O33 C01A C01Y C02S 8.8(6) . . . . ?
O33 C01A C01Y C02W -178.4(4) . . . . ?
O13 Ti5 O11 C02A 85.0(5) . . . . ?
O13 Ti5 O10 Ti7 129.7(3) . . . . ?
O13 Ti5 O10 Ti6 -10.81(12) . . . . ?
O13 Ti6 O7 Ti8 -138.0(3) . . . . ?
O13 Ti6 O7 Ti7 6.5(3) . . . . ?
O13 Ti6 O14 C03A -63.0(10) . . . . ?
O13 C01F C02L C02F 1.1(6) . . . . ?
O13 C01F C02L C02T 178.1(4) . . . . ?
O7 Ti8 O8 C01Z 86.4(3) . . . . ?
O7 Ti8 O5 C03L 159.4(5) . . . . ?
O7 Ti7 O9 C02V 157.2(3) . . . . ?
O7 Ti7 O4 C24 -10(2) . . . . ?
O7 Ti6 O14 C03A 117.8(9) . . . . ?
O22 Ti4 O20 C01B 83.7(3) . . . . ?
O22 Ti4 O00S C023 159.9(4) . . . . ?
O22 Ti3 O24 C02U 155.6(4) . . . . ?
O22 Ti3 O24 Ti3A -26(5) . . . . ?
O22 Ti3 O23 C05E -2.6(14) . . . . ?
O22 Ti3 O23 Ti3A -177(100) . . . . ?
O22 Ti2 O27 C03G -128.0(4) . . . . ?
O22 Ti2 O27 Ti2A 59.4(8) . . . . ?
O22 Ti2 O017 Ti2A 83.6(15) . . . . ?
O25 Ti1 O33 C01A 79.2(3) . . . . ?
O25 Ti1 O32 C01O 160.2(4) . . . . ?
O25 Ti3 O24 C02U -128.2(4) . . . . ?
O25 Ti3 O24 Ti3A 50(5) . . . . ?
O25 Ti3 O23 C05E -103.7(9) . . . . ?
O25 Ti3 O23 Ti3A 82(3) . . . . ?
O25 Ti2 O27 C03G 158.4(4) . . . . ?
O25 Ti2 O27 Ti2A -14.2(9) . . . . ?
O25 Ti2 O017 Ti2A -175(2) . . . . ?
O31 Ti1 O33 C01A -119.5(3) . . . . ?
O31 Ti1 O25 Ti3 170.6(4) . . . . ?
O31 Ti1 O25 Ti2 37.9(3) . . . . ?
O31 Ti1 O25 Ti2A 24.7(8) . . . . ?
O31 Ti1 O25 Ti3A -170(2) . . . . ?
O31 Ti1 O32 C01O 0.8(4) . . . . ?
O11 Ti5 O10 Ti7 40.4(3) . . . . ?
O11 Ti5 O10 Ti6 -100.06(15) . . . . ?
O11 Ti5 O12 C02I -25.7(3) . . . . ?
O10 Ti5 O11 C02A 161.2(4) . . . . ?
O10 Ti5 O12 C02I 77.9(3) . . . . ?
O10 Ti7 O9 C02V -126.8(4) . . . . ?
O10 Ti7 O4 C24 -109.4(19) . . . . ?
O10 Ti6 O7 Ti8 -163.3(3) . . . . ?
O10 Ti6 O7 Ti7 -18.87(11) . . . . ?
O10 Ti6 O14 C03A 7.5(12) . . . . ?
O12 Ti5 O11 C02A -93.3(5) . . . . ?
O12 Ti5 O10 Ti7 -56.0(3) . . . . ?
O12 Ti5 O10 Ti6 163.50(13) . . . . ?
O00S Ti4 O20 C01B -24.9(3) . . . . ?
O00S Ti4 O22 Ti3 -89.7(2) . . . . ?
O00S Ti4 O22 Ti2 41.6(4) . . . . ?
O00S Ti4 O22 Ti2A 64.4(18) . . . . ?
O00S Ti4 O22 Ti3A -99.7(11) . . . . ?
O00S C023 C02Z C03J -178.3(4) . . . . ?
O00S C023 C02Z C04F 3.4(6) . . . . ?
O26 Ti1 O25 Ti3 127.6(4) . . . . ?
O26 Ti1 O25 Ti2 -5.0(2) . . . . ?
O26 Ti1 O25 Ti2A -18.3(8) . . . . ?
O26 Ti1 O25 Ti3A 147(2) . . . . ?
O26 Ti1 O32 C01O 84.3(4) . . . . ?
O26 Ti2 O27 C03G 86.7(5) . . . . ?
O26 Ti2 O27 Ti2A -85.9(11) . . . . ?
O26 Ti2 O017 Ti2A -105.1(17) . . . . ?
O26 C02M C03B C02Y 2.4(6) . . . . ?
O26 C02M C03B C04J -178.9(4) . . . . ?
O26 C02M C03M C03W -3.1(7) . . . . ?
O26 C02M C03M C04V 179.1(5) . . . . ?
O32 Ti1 O33 C01A -28.5(3) . . . . ?
O32 Ti1 O25 Ti3 42.2(4) . . . . ?
O32 Ti1 O25 Ti2 -90.5(2) . . . . ?
O32 Ti1 O25 Ti2A -103.8(8) . . . . ?
O32 Ti1 O25 Ti3A 62(2) . . . . ?
O32 C01O C01U C02S -7.7(6) . . . . ?
O32 C01O C01U C02X -179.4(3) . . . . ?
O32 C01O C02N C03I 178.5(4) . . . . ?
O32 C01O C02N C03W 3.3(5) . . . . ?
O6 Ti8 O7 Ti7 -2.29(12) . . . . ?
O6 Ti8 O7 Ti6 140.7(3) . . . . ?
O6 Ti8 O5 C03L 84.7(5) . . . . ?
O6 Ti7 O9 C02V 83.4(4) . . . . ?
O6 Ti7 O4 C24 59.2(19) . . . . ?
O6 C043 C04H C04I -2.0(7) . . . . ?
O6 C043 C04H C04Q 175.3(4) . . . . ?
O21 Ti4 O22 Ti3 -4.14(19) . . . . ?
O21 Ti4 O22 Ti2 127.1(3) . . . . ?
O21 Ti4 O22 Ti2A 149.9(18) . . . . ?
O21 Ti4 O22 Ti3A -14.1(11) . . . . ?
O21 Ti4 O00S C023 83.5(4) . . . . ?
O21 Ti3 O24 C02U 81.4(4) . . . . ?
O21 Ti3 O24 Ti3A -101(5) . . . . ?
O21 Ti3 O23 C05E 68.0(9) . . . . ?
O21 Ti3 O23 Ti3A -107(3) . . . . ?
O21 C031 C03H C03D 6.3(7) . . . . ?
O21 C031 C03H C04K -174.6(4) . . . . ?
O21 C031 C042 C04F -6.6(7) . . . . ?
O21 C031 C042 C04R 173.9(4) . . . . ?
O5 Ti8 O8 C01Z -21.1(3) . . . . ?
O5 Ti8 O7 Ti7 -85.27(15) . . . . ?
O5 Ti8 O7 Ti6 57.7(3) . . . . ?
O5 C03L C03O C04I 5.3(7) . . . . ?
O5 C03L C03O C04L -178.3(4) . . . . ?
O9 Ti7 O4 C24 154.5(19) . . . . ?
O24 Ti3 O23 C05E 162.3(9) . . . . ?
O24 Ti3 O23 Ti3A -12(3) . . . . ?
O4 Ti7 O9 C02V -18.0(4) . . . . ?
O27 Ti2 O017 Ti2A -12.0(15) . . . . ?
O23 Ti3 O24 C02U -19.1(5) . . . . ?
O23 Ti3 O24 Ti3A 159(5) . . . . ?
O14 Ti6 O7 Ti8 40.3(4) . . . . ?
O14 Ti6 O7 Ti7 -175.2(2) . . . . ?
O017 Ti2 O27 C03G -15.9(4) . . . . ?
O017 Ti2 O27 Ti2A 171.5(10) . . . . ?
O2 Ti7 O4 C24 -25.8(19) . . . . ?
C01A C01S C02R C020 147.7(4) . . . . ?
C01A C01S C03R C03F 1.7(7) . . . . ?
C01A C01Y C02S C01U -97.8(5) . . . . ?
C01A C01Y C02W C03F 0.5(7) . . . . ?
C01B C01H C01V C01D -96.3(5) . . . . ?
C01B C01H C02B C022 -0.2(6) . . . . ?
C01B C01J C01R C022 2.1(6) . . . . ?
C01B C01J C01X C01L 144.7(4) . . . . ?
C01C C01F C02L C02F -179.1(4) . . . . ?
C01C C01F C02L C02T -2.2(6) . . . . ?
C01D C023 C02Z C03J 4.9(6) . . . . ?
C01D C023 C02Z C04F -173.5(4) . . . . ?
O15 Ti6 O7 Ti8 114.5(3) . . . . ?
O15 Ti6 O7 Ti7 -101.02(14) . . . . ?
O15 Ti6 O14 C03A 33.7(9) . . . . ?
C01F C01C C01Q C01I -103.9(5) . . . . ?
C01F C01C C039 C037 -1.2(7) . . . . ?
C01F C02L C02T C037 -0.7(7) . . . . ?
C01G C02F C02L C01F -94.3(5) . . . . ?
C01G C02F C02L C02T 88.8(5) . . . . ?
C01H C01B C01J C01R -3.4(6) . . . . ?
C01H C01B C01J C01X 171.9(3) . . . . ?
C01I C033 C03V C23 3.6(9) . . . . ?
C01I C033 C03V C19 -178.7(7) . . . . ?
C01J C01B C01H C01V -169.8(4) . . . . ?
C01J C01B C01H C02B 2.5(5) . . . . ?
C01J C01R C022 C02B 0.1(7) . . . . ?
C01J C01R C022 C04N 178.1(4) . . . . ?
C01K C029 C034 C01Z 143.9(4) . . . . ?
C01K C029 C034 C03S -41.8(6) . . . . ?
C01K C23 C03V C033 -4.3(9) . . . . ?
C01K C23 C03V C19 177.9(7) . . . . ?
C01L C028 C032 C03K -4.1(7) . . . . ?
C01L C028 C032 C049 175.4(5) . . . . ?
C01M C01N C02V O9 -5.9(6) . . . . ?
C01M C01N C02V C025 179.5(4) . . . . ?
C01M C01N C03N C045 -178.5(5) . . . . ?
C01M C01T C02I O12 -2.0(6) . . . . ?
C01M C01T C02I C027 176.1(4) . . . . ?
C01M C01T C02J C02D -173.2(4) . . . . ?
C01N C01M C01T C02I 144.3(4) . . . . ?
C01N C01M C01T C02J -40.5(6) . . . . ?
C01N C03N C045 C03Y -1.3(9) . . . . ?
C01N C03N C045 C04W 178.9(6) . . . . ?
C01O C01U C02S C01Y 55.5(6) . . . . ?
C01O C01U C02X C02Q 0.8(6) . . . . ?
C01O C02N C03I C02Q 1.1(7) . . . . ?
C01O C02N C03W C03M 88.6(5) . . . . ?
C01Q C01C C01F O13 1.3(6) . . . . ?
C01Q C01C C01F C02L -178.5(4) . . . . ?
C01Q C01C C039 C037 -179.7(4) . . . . ?
C01Q C01I C033 C03V -175.5(5) . . . . ?
C01Q C01I C03A O14 -11.7(7) . . . . ?
C01Q C01I C03A C01K 170.8(4) . . . . ?
C01R C01J C01X C01L -40.2(5) . . . . ?
C01R C022 C02B C01H -1.1(7) . . . . ?
C01R C022 C04N C05G -117.4(6) . . . . ?
C01R C022 C04N C063 132.4(7) . . . . ?
C01R C022 C04N C066 -6.5(9) . . . . ?
C01S C01A C01Y C02S -169.7(4) . . . . ?
C01S C01A C01Y C02W 3.2(6) . . . . ?
C01T C01M C01N C02V -103.3(5) . . . . ?
C01T C01M C01N C03N 77.7(6) . . . . ?
C01U C01O C02N C03I 1.5(6) . . . . ?
C01U C01O C02N C03W -173.7(4) . . . . ?
C01V C01D C023 O00S -9.8(6) . . . . ?
C01V C01D C023 C02Z 167.0(4) . . . . ?
C01V C01D C036 C024 -170.0(4) . . . . ?
C01V C01H C02B C022 172.3(4) . . . . ?
C01X C01J C01R C022 -173.1(4) . . . . ?
C01X C01L C028 C032 179.4(4) . . . . ?
C01X C01L C03G O27 -3.6(6) . . . . ?
C01X C01L C03G C02G -177.1(4) . . . . ?
C01Y C01A C01S C02R 171.3(4) . . . . ?
C01Y C01A C01S C03R -4.2(6) . . . . ?
C01Y C02W C03F C03R -2.9(8) . . . . ?
C01Y C02W C03F C04C 179.3(5) . . . . ?
C01Z C02C C02O C026 -98.8(6) . . . . ?
C01Z C02C C04G C04B -0.9(8) . . . . ?
C01Z C034 C03S C04B 1.4(7) . . . . ?
C020 C02P C03T C044 180.0(5) . . . . ?
C020 C02P C03T C35 -1.0(8) . . . . ?
C021 C01G C02A O11 -176.0(3) . . . . ?
C021 C01G C02A C01P 7.1(6) . . . . ?
C021 C01G C02F C02L -93.1(5) . . . . ?
C021 C01W C02K C01P 3.4(7) . . . . ?
C021 C01W C040 C051 -173.1(5) . . . . ?
C021 C01W C040 C056 66.0(6) . . . . ?
C021 C01W C040 C059 -54.2(7) . . . . ?
C023 C01D C01V C01H 55.6(6) . . . . ?
C023 C01D C036 C024 2.1(6) . . . . ?
C023 C02Z C03J C024 -2.4(7) . . . . ?
C023 C02Z C04F C042 90.5(5) . . . . ?
C025 C03Y C045 C03N -1.0(9) . . . . ?
C025 C03Y C045 C04W 178.9(6) . . . . ?
C026 C03L C03O C04I -172.9(4) . . . . ?
C026 C03L C03O C04L 3.5(7) . . . . ?
C026 C03U C048 C04L 2.1(9) . . . . ?
C026 C03U C048 C04Z 179.4(6) . . . . ?
C028 C01L C01X C01J 78.2(5) . . . . ?
C028 C01L C03G O27 172.8(4) . . . . ?
C028 C01L C03G C02G -0.7(6) . . . . ?
C028 C032 C03K C02G 3.2(7) . . . . ?
C028 C032 C049 C8 -55.2(9) . . . . ?
C028 C032 C049 C9 61.0(8) . . . . ?
C028 C032 C049 C7 -178.4(9) . . . . ?
C028 C032 C049 C34 124.5(12) . . . . ?
C028 C032 C049 C37 -6.4(15) . . . . ?
C028 C032 C049 C36 -132.2(15) . . . . ?
C029 C01K C23 C03V 175.7(5) . . . . ?
C029 C01K C03A O14 12.3(7) . . . . ?
C029 C01K C03A C01I -170.2(4) . . . . ?
C029 C034 C03S C04B -173.1(5) . . . . ?
C02A C01G C021 C01W -1.1(6) . . . . ?
C02A C01G C02F C02L 88.6(5) . . . . ?
C02A C01P C02K C01W 2.1(6) . . . . ?
C02A C01P C03E C027 60.0(6) . . . . ?
C02B C01H C01V C01D 91.7(5) . . . . ?
C02B C022 C04N C05G 60.5(6) . . . . ?
C02B C022 C04N C063 -49.7(8) . . . . ?
C02B C022 C04N C066 171.5(7) . . . . ?
C02C C01Z C034 C029 169.5(4) . . . . ?
C02C C01Z C034 C03S -5.0(6) . . . . ?
O1 Ti6 O7 Ti8 -58.6(3) . . . . ?
O1 Ti6 O7 Ti7 85.83(16) . . . . ?
O1 Ti6 O14 C03A -150.2(9) . . . . ?
C02F C01G C021 C01W -179.5(4) . . . . ?
C02F C01G C02A O11 2.3(5) . . . . ?
C02F C01G C02A C01P -174.5(4) . . . . ?
C02F C02L C02T C037 176.4(4) . . . . ?
C02G C02Y C03B C02M -99.1(5) . . . . ?
C02G C02Y C03B C04J 82.2(6) . . . . ?
C02H C03D C03H C031 -103.7(5) . . . . ?
C02H C03D C03H C04K 77.2(6) . . . . ?
C02I C01T C02J C02D 2.0(6) . . . . ?
C02I C027 C030 C02D 1.7(7) . . . . ?
C02I C027 C03E C01P -93.9(5) . . . . ?
C02J C01T C02I O12 -177.4(4) . . . . ?
C02J C01T C02I C027 0.7(6) . . . . ?
C02J C02D C030 C027 0.8(7) . . . . ?
C02J C02D C1 C3 132.5(6) . . . . ?
C02J C02D C1 C2 -122.1(6) . . . . ?
C02J C02D C1 C4 1.2(9) . . . . ?
C02K C01P C02A O11 175.7(4) . . . . ?
C02K C01P C02A C01G -7.6(6) . . . . ?
C02K C01P C03E C027 -129.7(4) . . . . ?
C02K C01W C021 C01G -3.9(7) . . . . ?
C02K C01W C040 C051 8.4(7) . . . . ?
C02K C01W C040 C056 -112.5(6) . . . . ?
C02K C01W C040 C059 127.3(6) . . . . ?
C02L C02T C037 C039 2.5(8) . . . . ?
C02L C02T C037 C041 -177.6(5) . . . . ?
C02M C03B C04J C057 -1.6(9) . . . . ?
C02M C03M C03W C02N -93.4(5) . . . . ?
C02M C03M C04V C057 1.2(9) . . . . ?
C02N C01O C01U C02S 169.3(4) . . . . ?
C02N C01O C01U C02X -2.4(6) . . . . ?
C02O C026 C03L O5 -10.5(6) . . . . ?
C02O C026 C03L C03O 167.7(4) . . . . ?
C02O C026 C03U C048 -170.8(5) . . . . ?
C02O C02C C04G C04B 172.3(5) . . . . ?
C02P C020 C02R C01S 80.6(5) . . . . ?
C02P C020 C02U O24 173.2(4) . . . . ?
C02P C020 C02U C02H -0.8(6) . . . . ?
C02P C03T C044 C22 -15.2(10) . . . . ?
C02P C03T C044 C20 -133.4(7) . . . . ?
C02P C03T C044 C21 108.2(7) . . . . ?
C02P C03T C35 C02H 0.0(8) . . . . ?
C02R C01S C03R C03F -173.6(4) . . . . ?
C02R C020 C02P C03T 177.8(4) . . . . ?
C02R C020 C02U O24 -3.2(6) . . . . ?
C02R C020 C02U C02H -177.2(4) . . . . ?
C02S C01U C02X C02Q -171.1(4) . . . . ?
C02S C01Y C02W C03F 173.4(4) . . . . ?
C02T C037 C039 C01C -1.6(7) . . . . ?
C02T C037 C041 C04D 177.4(5) . . . . ?
C02T C037 C041 C04E -62.0(7) . . . . ?
C02T C037 C041 C04P 58.7(7) . . . . ?
C02U O24 Ti3A Ti4 116.6(10) . . . . ?
C02U O24 Ti3A O22 151.8(8) . . . . ?
C02U O24 Ti3A O25 -122.4(11) . . . . ?
C02U O24 Ti3A O21 75.5(13) . . . . ?
C02U O24 Ti3A O23 -16.6(11) . . . . ?
C02U O24 Ti3A Ti2A -161.8(6) . . . . ?
C02U C020 C02P C03T 1.4(7) . . . . ?
C02U C020 C02R C01S -103.1(5) . . . . ?
C02U C02H C03D C03H 87.5(5) . . . . ?
C02U C02H C35 C03T 0.6(7) . . . . ?
C02V C01N C03N C045 2.4(8) . . . . ?
C02V C025 C03P C035 87.9(5) . . . . ?
C02V C025 C03Y C045 1.9(8) . . . . ?
C02W C01Y C02S C01U 89.6(5) . . . . ?
C02W C03F C03R C01S 1.8(8) . . . . ?
C02W C03F C04C C05M -57.3(8) . . . . ?
C02W C03F C04C C05Q 62.5(7) . . . . ?
C02W C03F C04C C062 -177.1(6) . . . . ?
C02X C01U C02S C01Y -133.0(4) . . . . ?
C02X C02Q C03I C02N -2.5(7) . . . . ?
C02X C02Q C047 C05A 10.3(8) . . . . ?
C02X C02Q C047 C05D -113.7(6) . . . . ?
C02X C02Q C047 C05F 126.9(6) . . . . ?
C02Y C02G C03G O27 3.2(6) . . . . ?
C02Y C02G C03G C01L 176.9(4) . . . . ?
C02Y C02G C03K C032 -178.2(4) . . . . ?
C02Y C03B C04J C057 177.1(6) . . . . ?
C030 C027 C02I O12 175.6(4) . . . . ?
C030 C027 C02I C01T -2.5(6) . . . . ?
C030 C027 C03E C01P 95.5(5) . . . . ?
C030 C02D C02J C01T -2.8(7) . . . . ?
C030 C02D C1 C3 -49.3(8) . . . . ?
C030 C02D C1 C2 56.1(7) . . . . ?
C030 C02D C1 C4 179.4(7) . . . . ?
C031 C03H C04K C04U 1.1(8) . . . . ?
C031 C042 C04F C02Z -88.3(5) . . . . ?
C031 C042 C04R C04U 0.2(8) . . . . ?
C033 C01I C01Q C01C -106.9(5) . . . . ?
C033 C01I C03A O14 171.3(5) . . . . ?
C033 C01I C03A C01K -6.2(7) . . . . ?
C033 C03V C19 C5 131.4(12) . . . . ?
C033 C03V C19 C15 -9.4(16) . . . . ?
C033 C03V C19 C6 -113.7(10) . . . . ?
C033 C03V C19 C31 -177(2) . . . . ?
C033 C03V C19 C32 -54.0(17) . . . . ?
C033 C03V C19 C33 53.0(12) . . . . ?
C034 C01Z C02C C02O -168.3(4) . . . . ?
C034 C01Z C02C C04G 4.8(7) . . . . ?
C034 C03S C04B C04G 2.3(8) . . . . ?
C034 C03S C04B C04S -179.7(5) . . . . ?
C035 C043 C04H C04I 178.0(4) . . . . ?
C035 C043 C04H C04Q -4.7(7) . . . . ?
C035 C04M C04O C04Q -3.5(9) . . . . ?
C035 C04M C04O C05O 175.4(7) . . . . ?
C036 C01D C01V C01H -132.8(4) . . . . ?
C036 C01D C023 O00S 178.5(3) . . . . ?
C036 C01D C023 C02Z -4.7(6) . . . . ?
C036 C024 C03J C02Z 0.0(7) . . . . ?
C036 C024 C046 C04Y -177.1(5) . . . . ?
C036 C024 C046 C053 62.0(6) . . . . ?
C036 C024 C046 C058 -56.3(7) . . . . ?
C23 C01K C029 C034 96.8(5) . . . . ?
C23 C01K C03A O14 -172.0(5) . . . . ?
C23 C01K C03A C01I 5.5(7) . . . . ?
C23 C03V C19 C5 -50.9(15) . . . . ?
C23 C03V C19 C15 168.3(11) . . . . ?
C23 C03V C19 C6 64.0(10) . . . . ?
C23 C03V C19 C31 0(2) . . . . ?
C23 C03V C19 C32 123.7(14) . . . . ?
C23 C03V C19 C33 -129.3(10) . . . . ?
C039 C01C C01F O13 -177.2(4) . . . . ?
C039 C01C C01F C02L 3.1(6) . . . . ?
C039 C01C C01Q C01I 74.6(5) . . . . ?
C039 C037 C041 C04D -2.7(8) . . . . ?
C039 C037 C041 C04E 117.9(6) . . . . ?
C039 C037 C041 C04P -121.4(6) . . . . ?
C03A C01I C01Q C01C 76.2(5) . . . . ?
C03A C01I C033 C03V 1.5(8) . . . . ?
C03A C01K C029 C034 -87.7(5) . . . . ?
C03A C01K C23 C03V -0.1(8) . . . . ?
C03B C02M C03M C03W 175.7(4) . . . . ?
C03B C02M C03M C04V -2.1(7) . . . . ?
C03B C04J C057 C04V 0.8(11) . . . . ?
C03B C04J C057 C06A 179.4(9) . . . . ?
C03D C02H C02U O24 5.1(6) . . . . ?
C03D C02H C02U C020 179.1(4) . . . . ?
C03D C02H C35 C03T -178.7(5) . . . . ?
C03D C03H C04K C04U -179.7(5) . . . . ?
C03E C01P C02A O11 -13.6(6) . . . . ?
C03E C01P C02A C01G 163.2(4) . . . . ?
C03E C01P C02K C01W -168.8(4) . . . . ?
C03E C027 C02I O12 4.7(6) . . . . ?
C03E C027 C02I C01T -173.3(4) . . . . ?
C03E C027 C030 C02D 172.9(4) . . . . ?
C03G O27 Ti2A Ti1 112.5(11) . . . . ?
C03G O27 Ti2A Cl09 -30.3(18) . . . . ?
C03G O27 Ti2A O22 -114.7(11) . . . . ?
C03G O27 Ti2A O25 149.1(10) . . . . ?
C03G O27 Ti2A O26 69.4(11) . . . . ?
C03G O27 Ti2A O017 -16.6(6) . . . . ?
C03G O27 Ti2A Ti3A -156.8(9) . . . . ?
C03G C01L C01X C01J -105.5(5) . . . . ?
C03G C01L C028 C032 2.9(6) . . . . ?
C03G C02G C02Y C03B 90.2(5) . . . . ?
C03G C02G C03K C032 -1.1(7) . . . . ?
C03H C031 C042 C04F 174.4(4) . . . . ?
C03H C031 C042 C04R -5.1(7) . . . . ?
C03H C04K C04U C04R -5.8(9) . . . . ?
C03H C04K C04U C050 175.1(5) . . . . ?
C03I C02N C03W C03M -86.6(5) . . . . ?
C03I C02Q C02X C01U 1.6(7) . . . . ?
C03I C02Q C047 C05A -174.3(5) . . . . ?
C03I C02Q C047 C05D 61.6(7) . . . . ?
C03I C02Q C047 C05F -57.7(7) . . . . ?
C03J C024 C036 C01D 0.2(6) . . . . ?
C03J C024 C046 C04Y 2.1(7) . . . . ?
C03J C024 C046 C053 -118.9(6) . . . . ?
C03J C024 C046 C058 122.8(6) . . . . ?
C03J C02Z C04F C042 -87.8(5) . . . . ?
C03K C02G C02Y C03B -92.8(5) . . . . ?
C03K C02G C03G O27 -173.9(4) . . . . ?
C03K C02G C03G C01L -0.2(6) . . . . ?
C03K C032 C049 C8 124.3(8) . . . . ?
C03K C032 C049 C9 -119.5(7) . . . . ?
C03K C032 C049 C7 1.1(10) . . . . ?
C03K C032 C049 C34 -56.0(13) . . . . ?
C03K C032 C049 C37 173.1(14) . . . . ?
C03K C032 C049 C36 47.3(16) . . . . ?
C03L C026 C02O C02C 58.9(6) . . . . ?
C03L C026 C03U C048 1.3(8) . . . . ?
C03L C03O C04I C04H 86.2(6) . . . . ?
C03L C03O C04L C048 0.2(8) . . . . ?
C03M C02M C03B C02Y -176.4(4) . . . . ?
C03M C02M C03B C04J 2.3(7) . . . . ?
C03M C04V C057 C04J -0.6(11) . . . . ?
C03M C04V C057 C06A -179.3(9) . . . . ?
C03N C01N C02V O9 173.3(4) . . . . ?
C03N C01N C02V C025 -1.4(7) . . . . ?
C03N C045 C04W C26 158.4(9) . . . . ?
C03N C045 C04W C25 -52.9(12) . . . . ?
C03N C045 C04W C27 53.9(10) . . . . ?
C03P C025 C02V O9 5.6(6) . . . . ?
C03P C025 C02V C01N -179.7(4) . . . . ?
C03P C025 C03Y C045 -179.1(5) . . . . ?
C03P C035 C043 O6 2.8(6) . . . . ?
C03P C035 C043 C04H -177.2(4) . . . . ?
C03P C035 C04M C04O -178.5(5) . . . . ?
C03R C01S C02R C020 -37.0(6) . . . . ?
C03R C03F C04C C05M 125.1(7) . . . . ?
C03R C03F C04C C05Q -115.1(7) . . . . ?
C03R C03F C04C C062 5.2(9) . . . . ?
C03S C04B C04G C02C -2.6(9) . . . . ?
C03S C04B C04S C05V -118.8(8) . . . . ?
C03S C04B C04S C06B 119.8(8) . . . . ?
C03S C04B C04S C06F -0.6(10) . . . . ?
C03U C026 C02O C02C -129.4(5) . . . . ?
C03U C026 C03L O5 177.5(4) . . . . ?
C03U C026 C03L C03O -4.3(7) . . . . ?
C03U C048 C04L C03O -3.0(10) . . . . ?
C03U C048 C04Z C10 -110.4(11) . . . . ?
C03U C048 C04Z C06J 16.0(12) . . . . ?
C03U C048 C04Z C06K 125.8(7) . . . . ?
C03U C048 C04Z C28 57(2) . . . . ?
C03U C048 C04Z C29 -60.7(11) . . . . ?
C03U C048 C04Z C30 -153.8(11) . . . . ?
C03W C02N C03I C02Q 176.2(4) . . . . ?
C03W C03M C04V C057 -176.7(6) . . . . ?
C1 C02D C02J C01T 175.4(4) . . . . ?
C1 C02D C030 C027 -177.4(4) . . . . ?
C03Y C025 C02V O9 -175.4(4) . . . . ?
C03Y C025 C02V C01N -0.7(7) . . . . ?
C03Y C025 C03P C035 -91.1(5) . . . . ?
C03Y C045 C04W C26 -21.5(12) . . . . ?
C03Y C045 C04W C25 127.3(9) . . . . ?
C03Y C045 C04W C27 -126.0(9) . . . . ?
C040 C01W C021 C01G 177.5(4) . . . . ?
C040 C01W C02K C01P -178.1(4) . . . . ?
C041 C037 C039 C01C 178.6(5) . . . . ?
C042 C031 C03H C03D -174.7(4) . . . . ?
C042 C031 C03H C04K 4.5(7) . . . . ?
C042 C04R C04U C04K 5.1(9) . . . . ?
C042 C04R C04U C050 -175.8(6) . . . . ?
C043 C035 C03P C025 -100.1(5) . . . . ?
C043 C035 C04M C04O 1.3(8) . . . . ?
C043 C04H C04I C03O -91.0(6) . . . . ?
C043 C04H C04Q C04O 2.4(8) . . . . ?
C044 C03T C35 C02H 179.0(5) . . . . ?
C046 C024 C036 C01D 179.4(4) . . . . ?
C046 C024 C03J C02Z -179.2(4) . . . . ?
C047 C02Q C02X C01U 176.9(5) . . . . ?
C047 C02Q C03I C02N -178.2(5) . . . . ?
C049 C032 C03K C02G -176.4(5) . . . . ?
C04C C03F C03R C01S 179.5(5) . . . . ?
C04F C02Z C03J C024 175.9(4) . . . . ?
C04F C042 C04R C04U -179.3(5) . . . . ?
C04G C02C C02O C026 88.3(6) . . . . ?
C04G C04B C04S C05V 59.2(9) . . . . ?
C04G C04B C04S C06B -62.3(9) . . . . ?
C04G C04B C04S C06F 177.3(8) . . . . ?
C04I C03O C04L C048 176.6(5) . . . . ?
C04I C04H C04Q C04O 179.8(6) . . . . ?
C04J C057 C06A C17 10.5(17) . . . . ?
C04J C057 C06A C18 -144.2(10) . . . . ?
C04J C057 C06A C16 112.2(9) . . . . ?
C04K C04U C050 C05I 174.3(6) . . . . ?
C04K C04U C050 C05N 51.4(8) . . . . ?
C04K C04U C050 C05X -70.1(9) . . . . ?
C04L C03O C04I C04H -90.0(6) . . . . ?
C04L C048 C04Z C10 66.8(12) . . . . ?
C04L C048 C04Z C06J -166.8(9) . . . . ?
C04L C048 C04Z C06K -57.1(9) . . . . ?
C04L C048 C04Z C28 -126(2) . . . . ?
C04L C048 C04Z C29 116.5(10) . . . . ?
C04L C048 C04Z C30 23.3(13) . . . . ?
C04M C035 C03P C025 79.7(5) . . . . ?
C04M C035 C043 O6 -177.1(4) . . . . ?
C04M C035 C043 C04H 2.9(7) . . . . ?
C04M C04O C04Q C04H 1.6(10) . . . . ?
C04M C04O C05O C13 44.6(12) . . . . ?
C04M C04O C05O C11 178.3(8) . . . . ?
C04M C04O C05O C12 -66.5(10) . . . . ?
C04N C022 C02B C01H -179.1(4) . . . . ?
C04Q C04H C04I C03O 91.7(6) . . . . ?
C04Q C04O C05O C13 -136.6(9) . . . . ?
C04Q C04O C05O C11 -2.9(12) . . . . ?
C04Q C04O C05O C12 112.4(9) . . . . ?
C04R C042 C04F C02Z 91.2(6) . . . . ?
C04R C04U C050 C05I -4.8(10) . . . . ?
C04R C04U C050 C05N -127.6(8) . . . . ?
C04R C04U C050 C05X 110.8(9) . . . . ?
C04S C04B C04G C02C 179.4(6) . . . . ?
C04V C03M C03W C02N 84.3(6) . . . . ?
C04V C057 C06A C17 -170.9(10) . . . . ?
C04V C057 C06A C18 34.4(17) . . . . ?
C04V C057 C06A C16 -69.2(11) . . . . ?
C04Z C048 C04L C03O 179.8(6) . . . . ?
C05O C04O C04Q C04H -177.3(6) . . . . ?
Ti2A Ti1 O33 C01A 98.8(6) . . . . ?
Ti2A Ti1 O25 Ti3 145.9(9) . . . . ?
Ti2A Ti1 O25 Ti2 13.3(6) . . . . ?
Ti2A Ti1 O25 Ti3A 165(2) . . . . ?
Ti2A Ti1 O32 C01O 121.2(4) . . . . ?
Ti2A O25 Ti3A Ti4 -7.8(16) . . . . ?
Ti2A O25 Ti3A Cl09 63.9(9) . . . . ?
Ti2A O25 Ti3A O22 -7.3(13) . . . . ?
Ti2A O25 Ti3A O21 19(4) . . . . ?
Ti2A O25 Ti3A O24 -125.9(13) . . . . ?
Ti2A O25 Ti3A O23 133.6(11) . . . . ?
Ti2A O26 C02M C03B 68.2(10) . . . . ?
Ti2A O26 C02M C03M -113.0(9) . . . . ?
Ti2A O27 C03G C01L 102.7(6) . . . . ?
Ti2A O27 C03G C02G -83.6(7) . . . . ?
Ti3A Ti4 O20 C01B 100.8(10) . . . . ?
Ti3A Ti4 O22 Ti3 10.0(10) . . . . ?
Ti3A Ti4 O22 Ti2 141.3(12) . . . . ?
Ti3A Ti4 O22 Ti2A 164(2) . . . . ?
Ti3A Ti4 O00S C023 119.3(5) . . . . ?
Ti3A O22 Ti2A Ti1 -7.9(15) . . . . ?
Ti3A O22 Ti2A Cl09 65.8(11) . . . . ?
Ti3A O22 Ti2A O25 -7.3(13) . . . . ?
Ti3A O22 Ti2A O26 33(3) . . . . ?
Ti3A O22 Ti2A O27 -137.7(15) . . . . ?
Ti3A O22 Ti2A O017 132.8(11) . . . . ?
Ti3A O21 C031 C03H 68.6(13) . . . . ?
Ti3A O21 C031 C042 -110.4(13) . . . . ?
Ti3A O24 C02U C020 101.5(9) . . . . ?
Ti3A O24 C02U C02H -84.6(9) . . . . ?
Ti3A O23 C05E C05H 100.2(18) . . . . ?
Ti3A O23 C05E C05S -133.6(17) . . . . ?
C35 C02H C02U O24 -174.2(4) . . . . ?
C35 C02H C02U C020 -0.2(7) . . . . ?
C35 C02H C03D C03H -93.2(5) . . . . ?
C35 C03T C044 C22 165.8(8) . . . . ?
C35 C03T C044 C20 47.7(8) . . . . ?
C35 C03T C044 C21 -70.8(8) . . . . ?

loop_
_smtbx_masks_void_nr
_smtbx_masks_void_average_x
_smtbx_masks_void_average_y
_smtbx_masks_void_average_z
_smtbx_masks_void_volume
_smtbx_masks_void_count_electrons
_smtbx_masks_void_content
1 0.000 -0.131 0.250 531.5 218.2 ?
2 0.000 0.131 0.750 531.5 218.1 ?
3 -0.894 -0.856 -0.616 10469.0 3684.8 ?
4 0.127 0.014 0.494 12.9 0.0 ?
5 0.127 -0.014 0.994 12.9 0.0 ?
6 0.215 0.015 0.258 24.6 0.0 ?
7 0.215 -0.015 0.758 24.6 0.0 ?
8 0.237 0.303 0.967 19.5 0.0 ?
9 0.237 0.697 0.467 19.5 0.0 ?
10 0.230 0.354 0.780 8.9 0.0 ?
11 0.230 0.646 0.280 8.9 0.0 ?
12 0.263 0.197 0.033 19.5 0.0 ?
13 0.263 0.803 0.533 19.5 0.0 ?
14 0.285 0.485 0.742 24.6 0.0 ?
15 0.285 0.515 0.242 24.6 0.0 ?
16 0.270 0.146 0.220 8.9 0.0 ?
17 0.270 0.854 0.720 8.9 0.0 ?
18 0.373 0.486 0.506 12.9 0.0 ?
19 0.373 0.514 0.006 12.9 0.0 ?
20 0.500 0.369 0.250 531.5 216.4 ?
21 0.500 0.631 0.750 531.5 216.3 ?
22 0.627 0.486 0.994 12.9 0.0 ?
23 0.627 0.514 0.494 12.9 0.0 ?
24 0.715 0.485 0.758 24.6 0.0 ?
25 0.715 0.515 0.258 24.6 0.0 ?
26 0.737 0.197 0.467 19.5 0.0 ?
27 0.737 0.803 0.967 19.5 0.0 ?
28 0.730 0.146 0.280 8.9 0.0 ?
29 0.730 0.854 0.780 8.9 0.0 ?
30 0.763 0.303 0.533 19.5 0.0 ?
31 0.763 0.697 0.033 19.5 0.0 ?
32 0.785 0.015 0.242 24.6 0.0 ?
33 0.785 -0.015 0.742 24.6 0.0 ?
34 0.770 0.354 0.720 8.9 0.0 ?
35 0.770 0.646 0.220 8.9 0.0 ?
36 0.873 -0.014 0.506 12.9 0.0 ?
37 0.873 0.014 0.006 12.9 0.0 ?
